data_7707801
loop_
_publ_author_name
'Pei, Wen-Yuan'
'Lu, Bing-Bing'
'Yang, Jin'
'Wang, Tianqi'
'Ma, Jian-Fang'

_publ_section_title
;
 Two new calix[4]resorcinarene-based coordination cages adjusted by metal
 ions for the Knoevenagel condensation reaction.
;
_journal_issue 28
_journal_name_full 'Dalton transactions (Cambridge, England : 2003)'
_journal_page_first 9942
_journal_page_last 9948
_journal_paper_doi 10.1039/d1dt01139a
_journal_volume 50
_journal_year 2021
_chemical_absolute_configuration ad
_chemical_formula_moiety 'C258 H180 In11 N41 O84, 8DMF, 20H2O, EtOH'
_chemical_formula_sum 'C284 H282 In11 N49 O113'
_chemical_formula_weight 7452.59
_space_group_crystal_system monoclinic
_space_group_IT_number 4
_space_group_name_Hall 'P 2yb'
_space_group_name_H-M_alt 'P 1 21 1'
_atom_sites_solution_hydrogens geom
_atom_sites_solution_primary direct
_atom_sites_solution_secondary difmap
_audit_creation_method SHELXL-2018/3
_audit_update_record
;
2021-06-11 deposited with the CCDC.	2021-06-17 downloaded from the CCDC.
;
_cell_angle_alpha 90
_cell_angle_beta 96.860(2)
_cell_angle_gamma 90
_cell_formula_units_Z 2
_cell_length_a 22.1234(4)
_cell_length_b 36.2197(10)
_cell_length_c 28.4674(6)
_cell_measurement_reflns_used 26843
_cell_measurement_temperature 293(2)
_cell_measurement_theta_max 29.2954
_cell_measurement_theta_min 2.7764
_cell_volume 22647.7(9)
_computing_cell_refinement CrysAlis
_computing_data_collection 'CrysAlis (Oxford Diffraction, 2006)'
_computing_data_reduction CrysAlis
_computing_molecular_graphics 'Ortep for Windows (Farrugia, 2012)'
_computing_publication_material 'WinGX publication routines (Farrugia, 2012)'
_computing_structure_refinement 'SHELXL-2018/3 (Sheldrick, 2018)'
_computing_structure_solution 'SHELXL-2018/3 (Sheldrick, 2018)'
_diffrn_ambient_temperature 293(2)
_diffrn_detector_area_resol_mean 10.2375
_diffrn_measured_fraction_theta_full 0.997
_diffrn_measured_fraction_theta_max 0.869
_diffrn_measurement_device_type 'Xcalibur, Ruby, Gemini ultra'
_diffrn_measurement_method '\w scans'
_diffrn_radiation_type MoK\a
_diffrn_radiation_wavelength 0.71073
_diffrn_reflns_av_R_equivalents 0.0707
_diffrn_reflns_av_unetI/netI 0.1665
_diffrn_reflns_Laue_measured_fraction_full 0.997
_diffrn_reflns_Laue_measured_fraction_max 0.869
_diffrn_reflns_limit_h_max 29
_diffrn_reflns_limit_h_min -26
_diffrn_reflns_limit_k_max 49
_diffrn_reflns_limit_k_min -45
_diffrn_reflns_limit_l_max 30
_diffrn_reflns_limit_l_min -39
_diffrn_reflns_number 171605
_diffrn_reflns_point_group_measured_fraction_full 0.970
_diffrn_reflns_point_group_measured_fraction_max 0.802
_diffrn_reflns_theta_full 25.000
_diffrn_reflns_theta_max 29.360
_diffrn_reflns_theta_min 2.782
_diffrn_source 'Enhance (Mo) X-ray Source'
_exptl_absorpt_coefficient_mu 0.618
_exptl_absorpt_correction_T_max 1.00000
_exptl_absorpt_correction_T_min 0.98898
_exptl_absorpt_correction_type multi-scan
_exptl_crystal_colour yellow
_exptl_crystal_density_diffrn 1.093
_exptl_crystal_density_method 'not measured'
_exptl_crystal_description block
_exptl_crystal_F_000 7544
_exptl_crystal_size_max 0.320
_exptl_crystal_size_mid 0.280
_exptl_crystal_size_min 0.250
_refine_diff_density_max 1.071
_refine_diff_density_min -0.616
_refine_diff_density_rms 0.060
_refine_ls_abs_structure_details
;
 Refined as an inversion twin.
;
_refine_ls_abs_structure_Flack 0.451(16)
_refine_ls_extinction_method none
_refine_ls_goodness_of_fit_ref 0.887
_refine_ls_hydrogen_treatment constr
_refine_ls_matrix_type full
_refine_ls_number_parameters 3501
_refine_ls_number_reflns 99928
_refine_ls_number_restraints 169
_refine_ls_restrained_S_all 0.889
_refine_ls_R_factor_all 0.1574
_refine_ls_R_factor_gt 0.0624
_refine_ls_shift/su_max 0.002
_refine_ls_shift/su_mean 0.000
_refine_ls_structure_factor_coef Fsqd
_refine_ls_weighting_details 'w=1/[\s^2^(Fo^2^)+(0.0348P)^2^] where P=(Fo^2^+2Fc^2^)/3'
_refine_ls_weighting_scheme calc
_refine_ls_wR_factor_gt 0.1064
_refine_ls_wR_factor_ref 0.1394
_reflns_Friedel_coverage 0.818
_reflns_Friedel_fraction_full 0.942
_reflns_Friedel_fraction_max 0.733
_reflns_number_gt 43232
_reflns_number_total 99928
_reflns_threshold_expression 'I > 2\s(I)'
_cod_data_source_file d1dt01139a2.cif
_cod_data_source_block 2-In
_cod_depositor_comments 'Adding full bibliography for 7707800--7707801.cif.'
_cod_original_sg_symbol_H-M 'P 21'
_cod_database_code 7707801
_shelx_shelxl_version_number 2018/3
_shelx_space_group_comment
;
The symmetry employed for this shelxl refinement is uniquely defined
by the following loop, which should always be used as a source of
symmetry information in preference to the above space-group names.
They are only intended as comments.
;
_shelx_estimated_absorpt_t_min 0.827
_shelx_estimated_absorpt_t_max 0.861

loop_
_space_group_symop_operation_xyz
'x, y, z'
'-x, y+1/2, -z'

loop_
_atom_site_label
_atom_site_type_symbol
_atom_site_fract_x
_atom_site_fract_y
_atom_site_fract_z
_atom_site_U_iso_or_equiv
_atom_site_adp_type
_atom_site_occupancy
_atom_site_site_symmetry_order
_atom_site_calc_flag
_atom_site_refinement_flags_posn
_atom_site_refinement_flags_adp
_atom_site_refinement_flags_occupancy
_atom_site_disorder_assembly
_atom_site_disorder_group
C1 C 0.6647(5) 0.6217(3) -0.1476(4) 0.075(3) Uani 1 1 d . . . . .
H1A H 0.703554 0.615847 -0.129650 0.090 Uiso 1 1 calc R U . . .
H1B H 0.633985 0.621954 -0.125970 0.090 Uiso 1 1 calc R U . . .
C2 C 0.6680(6) 0.6595(3) -0.1705(4) 0.081(4) Uani 1 1 d . . . . .
C3 C 0.6147(5) 0.6813(4) -0.1795(4) 0.075(3) Uani 1 1 d . . . . .
C4 C 0.6162(5) 0.7179(4) -0.1976(4) 0.072(3) Uani 1 1 d . . . . .
C5 C 0.6716(5) 0.7300(4) -0.2088(3) 0.075(3) Uani 1 1 d . . . . .
H5 H 0.672952 0.753802 -0.221001 0.090 Uiso 1 1 calc R U . . .
C6 C 0.7262(5) 0.7100(4) -0.2036(4) 0.084(4) Uani 1 1 d . . . . .
C7 C 0.7229(5) 0.6752(5) -0.1839(4) 0.095(5) Uani 1 1 d . . . . .
C8 C 0.8140(6) 0.6588(5) -0.1365(5) 0.124(6) Uani 1 1 d . . . . .
H8A H 0.832438 0.636162 -0.123458 0.149 Uiso 1 1 calc R U . . .
H8B H 0.790639 0.669306 -0.112959 0.149 Uiso 1 1 calc R U . . .
C9 C 0.7882(5) 0.7239(4) -0.2130(5) 0.099(5) Uani 1 1 d . . . . .
H9 H 0.813080 0.702583 -0.219740 0.119 Uiso 1 1 calc R U . . .
C10 C 0.7816(6) 0.7489(5) -0.2560(4) 0.138(7) Uani 1 1 d . . . . .
H10A H 0.763379 0.735385 -0.283060 0.207 Uiso 1 1 calc R U . . .
H10B H 0.756173 0.769546 -0.250372 0.207 Uiso 1 1 calc R U . . .
H10C H 0.820985 0.757645 -0.261750 0.207 Uiso 1 1 calc R U . . .
C11 C 0.9180(4) 0.7101(4) -0.0590(5) 0.101(5) Uani 1 1 d . . . . .
H11A H 0.901847 0.685251 -0.058580 0.121 Uiso 1 1 calc R U . . .
H11B H 0.916661 0.720932 -0.027937 0.121 Uiso 1 1 calc R U . . .
C12 C 0.8814(6) 0.7320(7) -0.0944(6) 0.119(6) Uani 1 1 d . . . . .
C13 C 0.8513(5) 0.7215(5) -0.1348(6) 0.088(4) Uani 1 1 d . . . . .
C14 C 0.8158(5) 0.7412(5) -0.1683(5) 0.090(4) Uani 1 1 d . . . . .
C15 C 0.8093(6) 0.7792(6) -0.1580(5) 0.108(5) Uani 1 1 d . . . . .
H15 H 0.785479 0.793481 -0.180205 0.130 Uiso 1 1 calc R U . . .
C16 C 0.8359(6) 0.7970(6) -0.1171(6) 0.104(5) Uani 1 1 d . . . . .
C17 C 0.8734(6) 0.7717(7) -0.0848(6) 0.115(6) Uani 1 1 d . . . . .
C18 C 0.8692(7) 0.7954(7) -0.0038(6) 0.144(8) Uani 1 1 d . . . . .
H18A H 0.836510 0.777449 -0.004596 0.173 Uiso 1 1 calc R U . . .
H18B H 0.895435 0.791637 0.025665 0.173 Uiso 1 1 calc R U . . .
C19 C 0.8314(7) 0.8353(6) -0.1029(7) 0.130(6) Uani 1 1 d . . . . .
H19 H 0.868718 0.841677 -0.082361 0.156 Uiso 1 1 calc R U . . .
C20 C 0.8252(7) 0.8621(5) -0.1460(6) 0.158(8) Uani 1 1 d . . . . .
H20A H 0.822376 0.887001 -0.135041 0.238 Uiso 1 1 calc R U . . .
H20B H 0.860247 0.859659 -0.162647 0.238 Uiso 1 1 calc R U . . .
H20C H 0.789200 0.856013 -0.166806 0.238 Uiso 1 1 calc R U . . .
C22 C 0.7390(8) 0.8324(4) 0.0055(6) 0.098(4) Uani 1 1 d . . . . .
C23 C 0.7877(9) 0.8318(4) -0.0255(7) 0.110(5) Uani 1 1 d . . . . .
C24 C 0.7778(7) 0.8390(4) -0.0739(6) 0.095(4) Uani 1 1 d . . . . .
C25 C 0.7177(6) 0.8447(4) -0.0943(5) 0.094(4) Uani 1 1 d . . . . .
H25 H 0.709728 0.848350 -0.126804 0.113 Uiso 1 1 calc R U . . .
C26 C 0.6702(7) 0.8449(4) -0.0672(6) 0.101(4) Uani 1 1 d . . . . .
C27 C 0.6823(8) 0.8385(3) -0.0170(6) 0.096(4) Uani 1 1 d . . . . .
C28 C 0.5978(7) 0.8079(4) 0.0105(5) 0.106(5) Uani 1 1 d . . . . .
H28A H 0.622640 0.786632 0.005088 0.127 Uiso 1 1 calc R U . . .
H28B H 0.585017 0.805449 0.041741 0.127 Uiso 1 1 calc R U . . .
C29 C 0.6046(6) 0.8494(4) -0.0924(5) 0.091(4) Uani 1 1 d . . . . .
H29 H 0.582008 0.860913 -0.068667 0.110 Uiso 1 1 calc R U . . .
C30 C 0.5959(6) 0.8753(4) -0.1342(5) 0.125(6) Uani 1 1 d . . . . .
H30A H 0.615359 0.898465 -0.125625 0.188 Uiso 1 1 calc R U . . .
H30B H 0.613666 0.864686 -0.160189 0.188 Uiso 1 1 calc R U . . .
H30C H 0.553213 0.879312 -0.143205 0.188 Uiso 1 1 calc R U . . .
C31 C 0.5024(5) 0.7358(4) -0.0350(4) 0.089(4) Uani 1 1 d . . . . .
H31A H 0.524839 0.743116 -0.005037 0.107 Uiso 1 1 calc R U . . .
H31B H 0.506674 0.709351 -0.038552 0.107 Uiso 1 1 calc R U . . .
C32 C 0.5275(5) 0.7559(4) -0.0756(5) 0.078(4) Uani 1 1 d . . . . .
C33 C 0.5509(5) 0.7918(4) -0.0651(5) 0.078(4) Uani 1 1 d . . . . .
C34 C 0.5763(5) 0.8113(4) -0.1002(5) 0.079(4) Uani 1 1 d . . . . .
C35 C 0.5788(5) 0.7948(4) -0.1449(4) 0.084(4) Uani 1 1 d . . . . .
H35 H 0.595515 0.807779 -0.168389 0.101 Uiso 1 1 calc R U . . .
C36 C 0.5565(5) 0.7591(4) -0.1540(4) 0.072(3) Uani 1 1 d . . . . .
C37 C 0.5296(4) 0.7415(4) -0.1187(4) 0.067(3) Uani 1 1 d . . . . .
C38 C 0.5407(6) 0.6760(3) -0.1233(4) 0.082(4) Uani 1 1 d . . . . .
H38A H 0.519001 0.655332 -0.111482 0.098 Uiso 1 1 calc R U . . .
H38B H 0.575675 0.681159 -0.100359 0.098 Uiso 1 1 calc R U . . .
C39 C 0.5607(4) 0.7394(3) -0.2017(4) 0.069(3) Uani 1 1 d . . . . .
H39 H 0.526086 0.722504 -0.207669 0.083 Uiso 1 1 calc R U . . .
C40 C 0.5588(5) 0.7665(3) -0.2436(4) 0.083(4) Uani 1 1 d . . . . .
H40A H 0.521855 0.780565 -0.245901 0.124 Uiso 1 1 calc R U . . .
H40B H 0.593121 0.782876 -0.238729 0.124 Uiso 1 1 calc R U . . .
H40C H 0.560432 0.752841 -0.272360 0.124 Uiso 1 1 calc R U . . .
C129 C 0.6219(7) 0.4504(5) -0.1552(5) 0.113(5) Uani 1 1 d . . . . .
H129 H 0.629663 0.441539 -0.124408 0.136 Uiso 1 1 calc R U . . .
C139 C 0.6034(7) 0.4240(5) -0.1917(6) 0.124(6) Uani 1 1 d . . . . .
H139 H 0.597993 0.399074 -0.185427 0.149 Uiso 1 1 calc R U . . .
C149 C 0.5946(7) 0.4383(5) -0.2358(6) 0.133(6) Uani 1 1 d . . . . .
H149 H 0.580185 0.422885 -0.260827 0.159 Uiso 1 1 calc R U . . .
C159 C 0.6057(6) 0.4734(4) -0.2449(4) 0.091(4) Uani 1 1 d . . . . .
H159 H 0.603453 0.482251 -0.275727 0.109 Uiso 1 1 calc R U . . .
C45 C 0.6215(5) 0.4978(4) -0.2041(4) 0.077(4) Uani 1 1 d . . . . .
C46 C 0.6295(5) 0.5379(4) -0.2095(4) 0.068(3) Uani 1 1 d . . . . .
C47 C 0.6261(5) 0.5590(4) -0.2489(5) 0.088(4) Uani 1 1 d . . . . .
H47 H 0.618837 0.551259 -0.280235 0.105 Uiso 1 1 calc R U . . .
C48 C 0.6358(5) 0.5953(4) -0.2320(4) 0.087(4) Uani 1 1 d . . . . .
H48 H 0.633584 0.616868 -0.249934 0.105 Uiso 1 1 calc R U . . .
C49 C 1.1706(5) 0.6340(4) 0.0215(5) 0.103(5) Uani 1 1 d . . . . .
H49 H 1.163808 0.619299 0.047085 0.124 Uiso 1 1 calc R U . . .
C50 C 1.2278(5) 0.6366(5) 0.0077(7) 0.146(8) Uani 1 1 d D . . . .
H50 H 1.260100 0.623462 0.023574 0.175 Uiso 1 1 calc R U . . .
C51 C 1.2381(6) 0.6619(5) -0.0349(5) 0.105(5) Uani 1 1 d D . . . .
H51 H 1.276231 0.665308 -0.044931 0.126 Uiso 1 1 calc R U . . .
C52 C 1.1856(5) 0.6791(5) -0.0567(6) 0.123(6) Uani 1 1 d . . . . .
H52 H 1.188328 0.693559 -0.083430 0.147 Uiso 1 1 calc R U . . .
C53 C 1.1301(6) 0.6754(5) -0.0401(5) 0.108(5) Uani 1 1 d . . . . .
C54 C 1.0776(5) 0.6929(5) -0.0608(5) 0.108(5) Uani 1 1 d . . . . .
C55 C 1.0698(7) 0.7173(6) -0.0963(7) 0.155(6) Uani 1 1 d . U . . .
H55 H 1.099738 0.725188 -0.114361 0.186 Uiso 1 1 calc R U . . .
C56 C 1.0097(8) 0.7290(6) -0.1018(7) 0.151(7) Uani 1 1 d . U . . .
H56 H 0.991339 0.746658 -0.122521 0.182 Uiso 1 1 calc R U . . .
C57 C 0.8354(8) 0.8859(4) 0.2662(6) 0.131(6) Uani 1 1 d . . . . .
H57 H 0.838600 0.866444 0.287719 0.157 Uiso 1 1 calc R U . . .
C58 C 0.8541(8) 0.9227(6) 0.2818(8) 0.166(7) Uani 1 1 d . U . . .
H58 H 0.876127 0.926656 0.311260 0.199 Uiso 1 1 calc R U . . .
C59 C 0.8384(9) 0.9508(7) 0.2519(9) 0.179(8) Uani 1 1 d . U . . .
H59 H 0.835997 0.974571 0.264047 0.215 Uiso 1 1 calc R U . . .
C60 C 0.8258(9) 0.9453(7) 0.2044(9) 0.190(8) Uani 1 1 d . U . . .
H60 H 0.827988 0.964483 0.182887 0.228 Uiso 1 1 calc R U . . .
C61 C 0.8091(9) 0.9087(7) 0.1892(9) 0.164(7) Uani 1 1 d . U . . .
N9 N 0.7683(7) 0.8620(4) 0.0821(6) 0.156(5) Uani 1 1 d D U . . .
N8 N 0.7830(5) 0.8601(4) 0.1296(4) 0.172(8) Uani 1 1 d D . . . .
C62 C 0.7977(11) 0.8976(8) 0.1439(11) 0.206(9) Uani 1 1 d . U . . .
C63 C 0.7787(11) 0.9221(9) 0.1036(11) 0.251(10) Uani 1 1 d . U . . .
H63 H 0.778334 0.947763 0.103927 0.301 Uiso 1 1 calc R U . . .
C64 C 0.7600(10) 0.8973(8) 0.0614(10) 0.219(10) Uani 1 1 d . U . . .
H64 H 0.746549 0.903713 0.030234 0.263 Uiso 1 1 calc R U . . .
C136 C 0.2855(5) 0.7067(4) 0.0892(5) 0.093(4) Uani 1 1 d . . . . .
H136 H 0.301304 0.694774 0.116909 0.112 Uiso 1 1 calc R U . . .
C138 C 0.2224(5) 0.7148(5) 0.0821(5) 0.124(6) Uani 1 1 d . . . . .
H138 H 0.194387 0.704157 0.100010 0.149 Uiso 1 1 calc R U . . .
C146 C 0.2051(6) 0.7417(5) 0.0439(6) 0.125(6) Uani 1 1 d . . . . .
H146 H 0.167612 0.753605 0.041976 0.150 Uiso 1 1 calc R U . . .
C148 C 0.2423(5) 0.7487(5) 0.0127(5) 0.127(6) Uani 1 1 d . . . . .
H148 H 0.228978 0.761924 -0.014634 0.152 Uiso 1 1 calc R U . . .
C156 C 0.3020(4) 0.7362(4) 0.0209(5) 0.085(4) Uani 1 1 d . . . . .
C158 C 0.3472(5) 0.7457(3) -0.0113(4) 0.077(4) Uani 1 1 d . . . . .
C166 C 0.3420(6) 0.7651(4) -0.0514(5) 0.103(5) Uani 1 1 d . . . . .
H166 H 0.306129 0.775226 -0.066441 0.124 Uiso 1 1 calc R U . . .
C168 C 0.3989(5) 0.7676(4) -0.0671(4) 0.101(5) Uani 1 1 d . . . . .
H168 H 0.410149 0.780667 -0.092784 0.121 Uiso 1 1 calc R U . . .
C73 C 0.6630(9) 0.4375(7) 0.0434(9) 0.188(8) Uani 1 1 d . U . . .
H73 H 0.662061 0.420683 0.018570 0.226 Uiso 1 1 calc R U . . .
C74 C 0.6665(7) 0.4780(4) 0.0327(4) 0.106(4) Uani 1 1 d D . . . .
C75 C 0.6825(5) 0.5005(3) 0.0711(4) 0.071(3) Uani 1 1 d . . . . .
H75 H 0.691393 0.525225 0.066499 0.086 Uiso 1 1 calc R U . . .
C76 C 0.6854(6) 0.4866(3) 0.1159(4) 0.083(4) Uani 1 1 d . . . . .
C77 C 0.6763(8) 0.4500(6) 0.1198(7) 0.160(7) Uani 1 1 d . U . . .
H77 H 0.681261 0.441036 0.150654 0.192 Uiso 1 1 calc R U . . .
C78 C 0.6602(6) 0.4915(5) -0.0180(4) 0.095(4) Uani 1 1 d D . . . .
C79 C 0.6990(5) 0.5106(4) 0.1587(4) 0.074(3) Uani 1 1 d . . . . .
N14 N 1.0370(7) 0.5354(5) 0.1919(6) 0.288(14) Uani 1 1 d G . . . .
C80 C 1.0526(4) 0.5596(5) 0.1574(6) 0.244(15) Uani 1 1 d G . . . .
H80 H 1.092074 0.559783 0.149247 0.293 Uiso 1 1 calc R U . . .
C81 C 1.0092(6) 0.5835(4) 0.1351(4) 0.140(7) Uani 1 1 d G . . . .
C82 C 0.9502(5) 0.5832(3) 0.1472(4) 0.116(5) Uani 1 1 d G . . . .
H82 H 0.921091 0.599229 0.132282 0.139 Uiso 1 1 calc R U . . .
C83 C 0.9346(5) 0.5590(4) 0.1817(5) 0.169(9) Uani 1 1 d G . . . .
C84 C 0.9780(8) 0.5351(4) 0.2041(5) 0.260(15) Uani 1 1 d G . . . .
H84 H 0.967623 0.518946 0.227167 0.311 Uiso 1 1 calc R U . . .
C85 C 1.0267(9) 0.6097(6) 0.0980(7) 0.128(7) Uani 1 1 d . U . . .
C86 C 0.8694(9) 0.5558(7) 0.1909(8) 0.149(8) Uani 1 1 d . U . . .
C87 C 0.8148(5) 0.7422(5) 0.3445(6) 0.090(4) Uani 1 1 d . . . . .
H87 H 0.825966 0.764823 0.358421 0.108 Uiso 1 1 calc R U . . .
C88 C 0.8020(6) 0.7404(4) 0.2958(6) 0.087(4) Uani 1 1 d . . . . .
C89 C 0.7884(5) 0.7078(4) 0.2753(5) 0.083(4) Uani 1 1 d . . . . .
H89 H 0.779298 0.705563 0.242695 0.099 Uiso 1 1 calc R U . . .
C90 C 0.7886(6) 0.6772(4) 0.3053(6) 0.098(4) Uani 1 1 d . . . . .
C91 C 0.8029(6) 0.6815(5) 0.3535(6) 0.106(5) Uani 1 1 d . . . . .
H91 H 0.806016 0.661097 0.373496 0.128 Uiso 1 1 calc R U . . .
C92 C 0.8012(5) 0.7762(5) 0.2661(6) 0.092(5) Uani 1 1 d . . . . .
C93 C 0.7704(8) 0.6386(4) 0.2840(6) 0.119(6) Uani 1 1 d . . . . .
C94 C 0.4263(6) 0.6069(5) 0.2033(5) 0.112(5) Uani 1 1 d . . . . .
H94 H 0.385531 0.613756 0.198011 0.134 Uiso 1 1 calc R U . . .
C95 C 0.4677(6) 0.6256(4) 0.1765(4) 0.083(4) Uani 1 1 d . . . . .
C96 C 0.5270(5) 0.6143(3) 0.1846(4) 0.071(3) Uani 1 1 d . . . . .
H96 H 0.555730 0.624658 0.167224 0.085 Uiso 1 1 calc R U . . .
C97 C 0.5444(5) 0.5885(4) 0.2174(4) 0.078(3) Uani 1 1 d D . . . .
C98 C 0.4998(5) 0.5718(3) 0.2403(4) 0.081(4) Uani 1 1 d . . . . .
H98 H 0.512100 0.552690 0.261072 0.097 Uiso 1 1 calc R U . . .
C99 C 0.4465(6) 0.6531(4) 0.1379(5) 0.080(4) Uani 1 1 d . . . . .
C100 C 0.6112(5) 0.5759(3) 0.2274(4) 0.066(3) Uani 1 1 d D . . . .
C101 C 0.9610(7) 0.5392(5) -0.0679(6) 0.130(6) Uani 1 1 d . . . . .
H101 H 1.003250 0.539772 -0.062690 0.156 Uiso 1 1 calc R U . . .
C102 C 0.9295(6) 0.5706(4) -0.0541(4) 0.089(4) Uani 1 1 d . . . . .
C103 C 0.8681(6) 0.5699(4) -0.0650(4) 0.093(4) Uani 1 1 d . . . . .
H103 H 0.844969 0.590509 -0.059381 0.111 Uiso 1 1 calc R U . . .
C104 C 0.8412(5) 0.5398(4) -0.0838(4) 0.075(4) Uani 1 1 d . . . . .
C105 C 0.8741(7) 0.5103(5) -0.0945(5) 0.121(6) Uani 1 1 d . . . . .
H105 H 0.853340 0.489570 -0.107258 0.145 Uiso 1 1 calc R U . . .
C106 C 0.9644(6) 0.6033(4) -0.0282(5) 0.094(4) Uani 1 1 d . . . . .
C107 C 0.7718(5) 0.5351(5) -0.0924(4) 0.080(4) Uani 1 1 d . . . . .
C108 C 1.0075(5) 0.8028(4) 0.1643(6) 0.133(7) Uani 1 1 d . . . . .
H108 H 1.005722 0.823351 0.183625 0.160 Uiso 1 1 calc R U . . .
C109 C 0.9532(5) 0.7859(4) 0.1449(5) 0.090(4) Uani 1 1 d . . . . .
C110 C 0.9554(5) 0.7578(4) 0.1136(4) 0.085(4) Uani 1 1 d . . . . .
H110 H 0.920022 0.747359 0.098223 0.102 Uiso 1 1 calc R U . . .
C111 C 1.0123(5) 0.7453(4) 0.1054(4) 0.076(3) Uani 1 1 d . . . . .
C112 C 1.0634(6) 0.7621(5) 0.1277(6) 0.125(6) Uani 1 1 d . . . . .
H112 H 1.101783 0.753414 0.123007 0.150 Uiso 1 1 calc R U . . .
C113 C 0.8958(6) 0.7998(4) 0.1578(5) 0.089(4) Uani 1 1 d . . . . .
C114 C 1.0177(6) 0.7125(4) 0.0730(5) 0.094(4) Uani 1 1 d . . . . .
C115 C 0.4816(6) 0.8084(5) 0.1576(6) 0.115(5) Uani 1 1 d . . . . .
H115 H 0.439478 0.806048 0.153518 0.138 Uiso 1 1 calc R U . . .
C116 C 0.5149(5) 0.7851(3) 0.1335(4) 0.071(3) Uani 1 1 d . . . . .
C117 C 0.5782(5) 0.7883(3) 0.1374(4) 0.075(3) Uani 1 1 d . . . . .
H117 H 0.601010 0.772964 0.120141 0.090 Uiso 1 1 calc R U . . .
C118 C 0.6064(5) 0.8149(4) 0.1676(5) 0.093(4) Uani 1 1 d . . . . .
C119 C 0.5702(7) 0.8364(4) 0.1945(6) 0.122(6) Uani 1 1 d . . . . .
H119 H 0.588937 0.852114 0.217723 0.146 Uiso 1 1 calc R U . . .
C120 C 0.4819(5) 0.7556(4) 0.1060(4) 0.073(3) Uani 1 1 d . . . . .
C121 C 0.6728(5) 0.8172(4) 0.1739(6) 0.094(4) Uani 1 1 d . . . . .
C122 C 0.4410(9) 0.5483(6) -0.0776(7) 0.177(7) Uani 1 1 d . U . . .
H122 H 0.446201 0.523996 -0.086766 0.212 Uiso 1 1 calc R U . . .
C123 C 0.4907(5) 0.5712(4) -0.0712(5) 0.096(5) Uani 1 1 d . . . . .
C124 C 0.4874(5) 0.5999(3) -0.0427(4) 0.076(3) Uani 1 1 d . . . . .
H124 H 0.522752 0.612684 -0.031978 0.091 Uiso 1 1 calc R U . . .
C125 C 0.4341(5) 0.6109(4) -0.0288(4) 0.080(4) Uani 1 1 d . . . . .
C126 C 0.3837(6) 0.5902(5) -0.0426(6) 0.129(6) Uani 1 1 d . . . . .
H126 H 0.347517 0.597258 -0.031456 0.154 Uiso 1 1 calc R U . . .
C127 C 0.5489(6) 0.5572(4) -0.0846(5) 0.084(4) Uani 1 1 d . . . . .
C128 C 0.4308(5) 0.6437(3) 0.0032(4) 0.068(3) Uani 1 1 d . . . . .
C41 C 0.6278(6) 0.1791(3) 0.4683(4) 0.091(4) Uani 1 1 d . . . . .
H41A H 0.592688 0.195262 0.463082 0.109 Uiso 1 1 calc R U . . .
H41B H 0.662120 0.191904 0.457542 0.109 Uiso 1 1 calc R U . . .
C130 C 0.6417(5) 0.1714(3) 0.5209(5) 0.075(3) Uani 1 1 d . . . . .
C131 C 0.7028(6) 0.1656(3) 0.5409(5) 0.080(4) Uani 1 1 d . . . . .
C132 C 0.7168(5) 0.1610(3) 0.5881(5) 0.078(3) Uani 1 1 d . . . . .
C133 C 0.6696(5) 0.1612(3) 0.6172(4) 0.088(4) Uani 1 1 d . . . . .
H133 H 0.678720 0.156892 0.649476 0.105 Uiso 1 1 calc R U . . .
C134 C 0.6084(6) 0.1677(3) 0.5980(5) 0.083(4) Uani 1 1 d . . . . .
C135 C 0.5973(5) 0.1727(3) 0.5523(5) 0.076(3) Uani 1 1 d . . . . .
C69 C 0.5133(6) 0.2126(5) 0.5325(5) 0.103(5) Uani 1 1 d . . . . .
H69A H 0.486002 0.216211 0.503621 0.123 Uiso 1 1 calc R U . . .
H69B H 0.545767 0.230725 0.533298 0.123 Uiso 1 1 calc R U . . .
C137 C 0.5570(5) 0.1698(3) 0.6312(4) 0.077(3) Uani 1 1 d . . . . .
H137 H 0.519014 0.161837 0.612800 0.092 Uiso 1 1 calc R U . . .
C65 C 0.5689(6) 0.1441(4) 0.6748(6) 0.128(6) Uani 1 1 d . . . . .
H65A H 0.573197 0.119114 0.664393 0.192 Uiso 1 1 calc R U . . .
H65B H 0.605595 0.151590 0.693865 0.192 Uiso 1 1 calc R U . . .
H65C H 0.535314 0.145602 0.693163 0.192 Uiso 1 1 calc R U . . .
C42 C 0.4691(4) 0.2946(3) 0.5927(4) 0.075(3) Uani 1 1 d . . . . .
H42A H 0.488886 0.318487 0.593747 0.090 Uiso 1 1 calc R U . . .
H42B H 0.465807 0.285569 0.560423 0.090 Uiso 1 1 calc R U . . .
C140 C 0.5061(5) 0.2685(5) 0.6243(5) 0.082(4) Uani 1 1 d . . . . .
C141 C 0.5151(5) 0.2328(4) 0.6151(5) 0.076(3) Uani 1 1 d . . . . .
C142 C 0.5498(5) 0.2088(4) 0.6436(5) 0.079(4) Uani 1 1 d . . . . .
C143 C 0.5808(5) 0.2246(4) 0.6839(5) 0.082(4) Uani 1 1 d . . . . .
H143 H 0.607761 0.209556 0.702818 0.099 Uiso 1 1 calc R U . . .
C144 C 0.5751(5) 0.2605(4) 0.6981(5) 0.085(4) Uani 1 1 d . . . . .
C145 C 0.5374(5) 0.2818(4) 0.6671(5) 0.078(4) Uani 1 1 d . . . . .
C70 C 0.5733(6) 0.3479(4) 0.6724(5) 0.099(4) Uani 1 1 d . . . . .
H70A H 0.592151 0.342485 0.644168 0.119 Uiso 1 1 calc R U . . .
H70B H 0.552395 0.371369 0.667661 0.119 Uiso 1 1 calc R U . . .
C147 C 0.6132(6) 0.2770(4) 0.7443(4) 0.091(4) Uani 1 1 d . . . . .
H147 H 0.588929 0.296940 0.755880 0.109 Uiso 1 1 calc R U . . .
C66 C 0.6229(6) 0.2474(4) 0.7840(4) 0.114(5) Uani 1 1 d . . . . .
H66A H 0.584150 0.238414 0.790888 0.172 Uiso 1 1 calc R U . . .
H66B H 0.646391 0.227343 0.773689 0.172 Uiso 1 1 calc R U . . .
H66C H 0.644291 0.258283 0.811969 0.172 Uiso 1 1 calc R U . . .
C43 C 0.7192(6) 0.3844(4) 0.6779(4) 0.086(4) Uani 1 1 d . . . . .
H43A H 0.746263 0.385985 0.653572 0.103 Uiso 1 1 calc R U . . .
H43B H 0.678484 0.390486 0.663582 0.103 Uiso 1 1 calc R U . . .
C150 C 0.7197(6) 0.3443(3) 0.6970(4) 0.075(3) Uani 1 1 d . . . . .
C151 C 0.6703(6) 0.3300(4) 0.7111(4) 0.079(4) Uani 1 1 d . . . . .
C152 C 0.6681(5) 0.2938(4) 0.7293(4) 0.083(4) Uani 1 1 d . . . . .
C153 C 0.7208(6) 0.2725(4) 0.7313(3) 0.075(3) Uani 1 1 d . . . . .
H153 H 0.720305 0.248105 0.741603 0.090 Uiso 1 1 calc R U . . .
C154 C 0.7752(5) 0.2876(4) 0.7177(4) 0.086(4) Uani 1 1 d . . . . .
C155 C 0.7729(5) 0.3220(4) 0.6999(4) 0.078(4) Uani 1 1 d . . . . .
C71 C 0.8432(6) 0.3287(4) 0.6402(5) 0.102(5) Uani 1 1 d . . . . .
H71A H 0.806875 0.322431 0.619147 0.123 Uiso 1 1 calc R U . . .
H71B H 0.862458 0.349600 0.626665 0.123 Uiso 1 1 calc R U . . .
C157 C 0.8340(6) 0.2647(4) 0.7206(4) 0.086(4) Uani 1 1 d . . . . .
H157 H 0.868892 0.281516 0.724795 0.104 Uiso 1 1 calc R U . . .
C67 C 0.8408(6) 0.2360(5) 0.7620(4) 0.136(6) Uani 1 1 d . . . . .
H67A H 0.841051 0.248668 0.791644 0.204 Uiso 1 1 calc R U . . .
H67B H 0.807154 0.219018 0.758076 0.204 Uiso 1 1 calc R U . . .
H67C H 0.878181 0.222595 0.761754 0.204 Uiso 1 1 calc R U . . .
C44 C 0.8867(4) 0.2688(3) 0.5536(4) 0.080(4) Uani 1 1 d . . . . .
H44A H 0.864311 0.263569 0.522859 0.096 Uiso 1 1 calc R U . . .
H44B H 0.884176 0.295103 0.559310 0.096 Uiso 1 1 calc R U . . .
C160 C 0.8584(5) 0.2480(4) 0.5912(4) 0.061(3) Uani 1 1 d . . . . .
C161 C 0.8581(4) 0.2636(4) 0.6346(5) 0.070(3) Uani 1 1 d . . . . .
C162 C 0.8334(5) 0.2454(4) 0.6731(5) 0.074(3) Uani 1 1 d . . . . .
C163 C 0.8109(5) 0.2123(4) 0.6632(5) 0.077(4) Uani 1 1 d . . . . .
H163 H 0.793376 0.200628 0.687320 0.093 Uiso 1 1 calc R U . . .
C164 C 0.8101(4) 0.1922(4) 0.6206(5) 0.077(4) Uani 1 1 d . . . . .
C165 C 0.8338(5) 0.2140(5) 0.5840(5) 0.083(4) Uani 1 1 d . . . . .
C72 C 0.7812(7) 0.1968(5) 0.5087(5) 0.114(5) Uani 1 1 d . . . . .
H72A H 0.756881 0.217813 0.516265 0.137 Uiso 1 1 calc R U . . .
H72B H 0.791165 0.200104 0.476700 0.137 Uiso 1 1 calc R U . . .
C167 C 0.7833(5) 0.1554(4) 0.6082(5) 0.092(4) Uani 1 1 d . . . . .
H167 H 0.804692 0.145110 0.583014 0.111 Uiso 1 1 calc R U . . .
C68 C 0.7919(6) 0.1289(4) 0.6496(6) 0.123(5) Uani 1 1 d . . . . .
H68A H 0.774017 0.105500 0.640211 0.185 Uiso 1 1 calc R U . . .
H68B H 0.834592 0.125694 0.659544 0.185 Uiso 1 1 calc R U . . .
H68C H 0.772540 0.138710 0.675372 0.185 Uiso 1 1 calc R U . . .
C169 C 0.5495(5) 0.1337(4) 0.2553(6) 0.100(5) Uani 1 1 d . . . . .
H169 H 0.544542 0.154440 0.235878 0.120 Uiso 1 1 calc R U . . .
C170 C 0.5369(6) 0.0998(5) 0.2356(6) 0.112(5) Uani 1 1 d . . . . .
H170 H 0.523644 0.097955 0.203399 0.135 Uiso 1 1 calc R U . . .
C171 C 0.5430(8) 0.0701(4) 0.2612(7) 0.125(6) Uani 1 1 d . . . . .
H171 H 0.534464 0.047263 0.247124 0.149 Uiso 1 1 calc R U . . .
C172 C 0.5622(7) 0.0721(3) 0.3092(7) 0.119(5) Uani 1 1 d . . . . .
H172 H 0.566338 0.050998 0.327893 0.143 Uiso 1 1 calc R U . . .
C173 C 0.5751(5) 0.1073(3) 0.3285(5) 0.071(3) Uani 1 1 d . . . . .
C174 C 0.5955(5) 0.1128(4) 0.3783(5) 0.078(3) Uani 1 1 d . . . . .
C175 C 0.5988(8) 0.0875(5) 0.4172(6) 0.144(7) Uani 1 1 d . . . . .
H175 H 0.592071 0.062161 0.417208 0.173 Uiso 1 1 calc R U . . .
C176 C 0.6142(9) 0.1105(4) 0.4539(7) 0.156(8) Uani 1 1 d . . . . .
H176 H 0.622762 0.102605 0.485089 0.188 Uiso 1 1 calc R U . . .
C177 C 0.2207(5) 0.3746(4) 0.5127(5) 0.102(5) Uani 1 1 d . . . . .
H177 H 0.223717 0.386583 0.484190 0.122 Uiso 1 1 calc R U . . .
C178 C 0.1635(5) 0.3740(4) 0.5332(6) 0.105(5) Uani 1 1 d . . . . .
H178 H 0.129481 0.385352 0.516961 0.126 Uiso 1 1 calc R U . . .
C179 C 0.1583(6) 0.3576(5) 0.5749(7) 0.128(6) Uani 1 1 d . . . . .
H179 H 0.120459 0.356730 0.585977 0.153 Uiso 1 1 calc R U . . .
C180 C 0.2107(7) 0.3411(4) 0.6029(7) 0.140(6) Uani 1 1 d . U . . .
H180 H 0.210433 0.332373 0.633591 0.168 Uiso 1 1 calc R U . . .
C181 C 0.2623(4) 0.3400(3) 0.5777(6) 0.088(4) Uani 1 1 d . . . . .
C182 C 0.3153(7) 0.3203(4) 0.6015(7) 0.117(5) Uani 1 1 d . . . . .
C183 C 0.3245(6) 0.3055(6) 0.6471(8) 0.168(8) Uani 1 1 d . . . . .
H183 H 0.298257 0.304812 0.670253 0.201 Uiso 1 1 calc R U . . .
C184 C 0.3872(6) 0.2915(6) 0.6486(7) 0.190(11) Uani 1 1 d . . . . .
H184 H 0.408928 0.279730 0.674304 0.227 Uiso 1 1 calc R U . . .
C185 C 0.7698(6) 0.5554(5) 0.6999(5) 0.104(5) Uani 1 1 d . . . . .
H185 H 0.766107 0.566210 0.670072 0.125 Uiso 1 1 calc R U . . .
C186 C 0.7837(6) 0.5796(4) 0.7400(5) 0.099(5) Uani 1 1 d . . . . .
H186 H 0.788152 0.604970 0.736933 0.119 Uiso 1 1 calc R U . . .
C187 C 0.7896(6) 0.5627(5) 0.7813(5) 0.113(5) Uani 1 1 d . . . . .
H187 H 0.797475 0.576788 0.808727 0.135 Uiso 1 1 calc R U . . .
C188 C 0.7841(5) 0.5231(4) 0.7855(4) 0.087(4) Uani 1 1 d . . . . .
H188 H 0.790676 0.511575 0.814811 0.104 Uiso 1 1 calc R U . . .
C189 C 0.7689(5) 0.5028(4) 0.7446(4) 0.065(3) Uani 1 1 d . . . . .
C190 C 0.7608(5) 0.4646(4) 0.7453(4) 0.076(3) Uani 1 1 d . . . . .
C191 C 0.7648(7) 0.4406(5) 0.7825(5) 0.122(6) Uani 1 1 d . . . . .
H191 H 0.776555 0.445578 0.814350 0.146 Uiso 1 1 calc R U . . .
C192 C 0.7475(7) 0.4072(6) 0.7619(6) 0.132(6) Uani 1 1 d . . . . .
H192 H 0.743061 0.385359 0.778404 0.158 Uiso 1 1 calc R U . . .
C193 C 1.1102(4) 0.3113(4) 0.4435(4) 0.085(4) Uani 1 1 d . . . . .
H193 H 1.099297 0.328969 0.420242 0.102 Uiso 1 1 calc R U . . .
C194 C 1.1702(5) 0.2978(5) 0.4513(5) 0.107(5) Uani 1 1 d . . . . .
H194 H 1.198228 0.305016 0.431197 0.129 Uiso 1 1 calc R U . . .
C195 C 1.1878(6) 0.2749(4) 0.4872(5) 0.089(4) Uani 1 1 d . . . . .
H195 H 1.228328 0.267995 0.493933 0.107 Uiso 1 1 calc R U . . .
C196 C 1.1454(5) 0.2621(4) 0.5132(4) 0.078(4) Uani 1 1 d . . . . .
H196 H 1.156860 0.245302 0.537356 0.094 Uiso 1 1 calc R U . . .
C197 C 1.0884(5) 0.2727(3) 0.5056(4) 0.065(3) Uani 1 1 d . . . . .
C198 C 1.0404(5) 0.2615(3) 0.5314(4) 0.075(3) Uani 1 1 d . . . . .
C199 C 1.0424(5) 0.2336(4) 0.5668(5) 0.104(5) Uani 1 1 d . . . . .
H199 H 1.074801 0.218663 0.578815 0.125 Uiso 1 1 calc R U . . .
C200 C 0.9826(7) 0.2346(4) 0.5789(5) 0.118(5) Uani 1 1 d . . . . .
H200 H 0.968629 0.220084 0.602332 0.142 Uiso 1 1 calc R U . . .
C201 C 0.5990(5) 0.2783(4) 0.1954(5) 0.084(4) Uani 1 1 d . . . . .
H201 H 0.594017 0.254900 0.181980 0.101 Uiso 1 1 calc R U . . .
C202 C 0.6031(5) 0.2806(3) 0.2448(4) 0.070(3) Uani 1 1 d . . . . .
C203 C 0.6157(5) 0.3143(3) 0.2655(4) 0.073(3) Uani 1 1 d . . . . .
H203 H 0.620710 0.316335 0.298295 0.088 Uiso 1 1 calc R U . . .
C204 C 0.6207(6) 0.3440(4) 0.2390(4) 0.083(4) Uani 1 1 d . . . . .
C205 C 0.6154(7) 0.3387(4) 0.1878(5) 0.116(5) Uani 1 1 d . . . . .
H205 H 0.621775 0.358913 0.168825 0.139 Uiso 1 1 calc R U . . .
C206 C 0.5987(4) 0.2474(3) 0.2765(6) 0.067(4) Uani 1 1 d . . . . .
C207 C 0.6374(10) 0.3816(4) 0.2594(7) 0.159(8) Uani 1 1 d . . . . .
N34 N 0.3550(5) 0.4800(4) 0.3558(5) 0.241(11) Uani 1 1 d G . . . .
C208 C 0.3411(4) 0.4529(4) 0.3873(5) 0.192(9) Uani 1 1 d G U . . .
H208 H 0.301779 0.451122 0.395592 0.230 Uiso 1 1 calc R U . . .
C209 C 0.3859(5) 0.4285(3) 0.4065(4) 0.132(6) Uani 1 1 d G . . . .
C210 C 0.4446(4) 0.4312(3) 0.3941(4) 0.091(4) Uani 1 1 d G . . . .
H210 H 0.474565 0.414859 0.406897 0.110 Uiso 1 1 calc R U . . .
C211 C 0.4586(4) 0.4583(3) 0.3626(4) 0.128(6) Uani 1 1 d DG . . . .
C212 C 0.4138(5) 0.4827(3) 0.3434(4) 0.199(9) Uani 1 1 d G U . . .
H212 H 0.423140 0.500890 0.322316 0.239 Uiso 1 1 calc R U . . .
C213 C 0.3674(7) 0.4039(4) 0.4435(6) 0.100(5) Uani 1 1 d . . . . .
C214 C 0.5223(7) 0.4596(5) 0.3465(7) 0.138(7) Uani 1 1 d D . . . .
C215 C 0.7510(7) 0.5734(4) 0.5025(5) 0.112(5) Uani 1 1 d . . . . .
H215 H 0.761960 0.587620 0.529392 0.134 Uiso 1 1 calc R U . . .
C216 C 0.7336(5) 0.5384(4) 0.5108(4) 0.069(3) Uani 1 1 d . . . . .
C217 C 0.7150(5) 0.5182(3) 0.4709(3) 0.070(3) Uani 1 1 d . . . . .
H217 H 0.702062 0.493974 0.473547 0.084 Uiso 1 1 calc R U . . .
C218 C 0.7154(5) 0.5338(3) 0.4271(4) 0.063(3) Uani 1 1 d . . . . .
C219 C 0.7369(7) 0.5681(4) 0.4232(5) 0.113(5) Uani 1 1 d . . . . .
H219 H 0.740162 0.577732 0.393366 0.135 Uiso 1 1 calc R U . . .
C220 C 0.7358(6) 0.5238(5) 0.5592(5) 0.081(4) Uani 1 1 d . . . . .
C221 C 0.6977(5) 0.5130(3) 0.3829(4) 0.061(3) Uani 1 1 d . . . . .
C222 C 0.9628(9) 0.4089(6) 0.3296(8) 0.166(7) Uani 1 1 d . U . . .
H222 H 1.002178 0.399489 0.332304 0.199 Uiso 1 1 calc R U . . .
C223 C 0.9224(7) 0.3930(4) 0.3553(5) 0.104(5) Uani 1 1 d . . . . .
C224 C 0.8665(5) 0.4048(3) 0.3517(4) 0.076(3) Uani 1 1 d . . . . .
H224 H 0.839295 0.394154 0.370244 0.091 Uiso 1 1 calc R U . . .
C225 C 0.8464(5) 0.4336(5) 0.3198(4) 0.101(5) Uani 1 1 d . . . . .
C226 C 0.8858(8) 0.4489(6) 0.2943(7) 0.181(10) Uani 1 1 d . . . . .
H226 H 0.871530 0.466883 0.272447 0.217 Uiso 1 1 calc R U . . .
C227 C 0.9505(8) 0.3668(4) 0.3925(6) 0.112(5) Uani 1 1 d . . . . .
C228 C 0.7835(5) 0.4454(4) 0.3115(4) 0.070(3) Uani 1 1 d . . . . .
C229 C 0.3246(5) 0.2560(4) 0.3972(5) 0.093(4) Uani 1 1 d . . . . .
H229 H 0.287350 0.266125 0.402470 0.111 Uiso 1 1 calc R U . . .
C230 C 0.3739(4) 0.2677(4) 0.4231(4) 0.075(4) Uani 1 1 d . . . . .
C231 C 0.4302(4) 0.2544(3) 0.4133(4) 0.066(3) Uani 1 1 d . . . . .
H231 H 0.465949 0.262425 0.430906 0.080 Uiso 1 1 calc R U . . .
C232 C 0.4321(5) 0.2302(3) 0.3786(4) 0.071(3) Uani 1 1 d . . . . .
C233 C 0.3789(6) 0.2189(3) 0.3537(4) 0.087(4) Uani 1 1 d . . . . .
H233 H 0.381129 0.202512 0.328813 0.104 Uiso 1 1 calc R U . . .
C234 C 0.3711(5) 0.2982(3) 0.4591(5) 0.073(4) Uani 1 1 d . . . . .
C235 C 0.4928(5) 0.2147(3) 0.3653(6) 0.079(4) Uani 1 1 d . . . . .
C236 C 0.5140(6) 0.4987(3) 0.6291(5) 0.096(4) Uani 1 1 d . . . . .
H236 H 0.532651 0.520307 0.641091 0.115 Uiso 1 1 calc R U . . .
C237 C 0.5516(4) 0.4697(3) 0.6198(4) 0.069(3) Uani 1 1 d . . . . .
C238 C 0.5248(4) 0.4387(3) 0.5995(3) 0.061(3) Uani 1 1 d . . . . .
H238 H 0.548632 0.419083 0.591469 0.073 Uiso 1 1 calc R U . . .
C239 C 0.4608(5) 0.4366(4) 0.5908(4) 0.082(4) Uani 1 1 d . . . . .
C240 C 0.4299(5) 0.4670(4) 0.6036(5) 0.097(4) Uani 1 1 d . . . . .
H240 H 0.387590 0.466065 0.598864 0.117 Uiso 1 1 calc R U . . .
C241 C 0.6186(5) 0.4723(4) 0.6280(3) 0.066(3) Uani 1 1 d . . . . .
C242 C 0.4303(6) 0.4045(4) 0.5672(4) 0.084(4) Uani 1 1 d . . . . .
C243 C 1.0111(6) 0.4207(4) 0.5775(6) 0.103(5) Uani 1 1 d . . . . .
H243 H 1.048346 0.414691 0.567470 0.123 Uiso 1 1 calc R U . . .
C244 C 0.9579(5) 0.4001(3) 0.5603(4) 0.067(3) Uani 1 1 d . . . . .
C245 C 0.9026(5) 0.4086(3) 0.5748(4) 0.063(3) Uani 1 1 d . . . . .
H245 H 0.867518 0.395345 0.564706 0.076 Uiso 1 1 calc R U . . .
C246 C 0.9025(5) 0.4384(4) 0.6057(4) 0.076(3) Uani 1 1 d . . . . .
C247 C 0.9559(6) 0.4555(4) 0.6233(5) 0.108(5) Uani 1 1 d . . . . .
H247 H 0.955442 0.472849 0.647345 0.130 Uiso 1 1 calc R U . . .
C248 C 0.9638(5) 0.3702(3) 0.5282(4) 0.068(3) Uani 1 1 d . . . . .
C249 C 0.8416(6) 0.4527(4) 0.6206(4) 0.078(4) Uani 1 1 d . . . . .
C250 C 0.8168(6) 0.1852(5) 0.3233(6) 0.142(7) Uani 1 1 d . . . . .
H250 H 0.796652 0.171018 0.299085 0.170 Uiso 1 1 calc R U . . .
C251 C 0.7840(6) 0.2032(5) 0.3561(5) 0.103(5) Uani 1 1 d . . . . .
C252 C 0.8139(5) 0.2281(3) 0.3851(4) 0.072(3) Uani 1 1 d . . . . .
H252 H 0.793325 0.241103 0.406559 0.087 Uiso 1 1 calc R U . . .
C253 C 0.8733(5) 0.2343(4) 0.3833(4) 0.082(4) Uani 1 1 d . . . . .
C254 C 0.9036(6) 0.2140(5) 0.3530(6) 0.127(6) Uani 1 1 d . . . . .
H254 H 0.944534 0.218609 0.350877 0.153 Uiso 1 1 calc R U . . .
C255 C 0.7163(6) 0.1979(4) 0.3520(5) 0.080(3) Uani 1 1 d . . . . .
C256 C 0.9065(6) 0.2637(4) 0.4135(5) 0.083(4) Uani 1 1 d . . . . .
N1 N 0.6287(4) 0.4852(3) -0.1614(4) 0.074(3) Uani 1 1 d . . . . .
N2 N 0.6439(4) 0.5570(3) -0.1686(3) 0.069(3) Uani 1 1 d . . . . .
N3 N 0.6490(4) 0.5926(3) -0.1848(3) 0.071(3) Uani 1 1 d . . . . .
N4 N 1.1238(4) 0.6532(4) -0.0028(5) 0.106(4) Uani 1 1 d . . . . .
N5 N 1.0243(4) 0.6896(3) -0.0433(3) 0.085(3) Uani 1 1 d . . . . .
N6 N 0.9851(4) 0.7089(4) -0.0706(5) 0.116(4) Uani 1 1 d . . . . .
N7 N 0.8137(5) 0.8799(3) 0.2213(5) 0.103(4) Uani 1 1 d . . . . .
N10 N 0.3231(3) 0.7154(3) 0.0577(3) 0.068(3) Uani 1 1 d . . . . .
N11 N 0.4051(4) 0.7339(3) 0.0000(3) 0.065(3) Uani 1 1 d . . . . .
N12 N 0.4339(4) 0.7462(3) -0.0359(3) 0.084(3) Uani 1 1 d . . . . .
N13 N 0.6613(8) 0.4249(6) 0.0868(8) 0.213(8) Uani 1 1 d . U . . .
N15 N 0.8120(6) 0.7149(5) 0.3705(5) 0.122(5) Uani 1 1 d . . . . .
N16 N 0.4412(5) 0.5804(4) 0.2353(4) 0.105(4) Uani 1 1 d . . . . .
N17 N 0.9351(6) 0.5090(5) -0.0878(6) 0.154(6) Uani 1 1 d . . . . .
N18 N 1.0580(6) 0.7908(4) 0.1563(6) 0.149(6) Uani 1 1 d . . . . .
N19 N 0.5066(6) 0.8348(4) 0.1871(6) 0.139(5) Uani 1 1 d . . . . .
N20 N 0.3819(5) 0.5608(5) -0.0707(6) 0.198(9) Uani 1 1 d . . . . .
N21 N 0.5682(4) 0.1383(3) 0.2999(5) 0.083(3) Uani 1 1 d . . . . .
N22 N 0.6020(4) 0.1488(3) 0.3944(4) 0.067(2) Uani 1 1 d . . . . .
N23 N 0.6157(5) 0.1459(3) 0.4406(4) 0.095(3) Uani 1 1 d . . . . .
N24 N 0.2709(4) 0.3567(3) 0.5372(4) 0.077(3) Uani 1 1 d . . . . .
N25 N 0.3664(3) 0.3193(3) 0.5787(4) 0.078(3) Uani 1 1 d . . . . .
N26 N 0.4079(4) 0.2984(4) 0.6074(5) 0.124(5) Uani 1 1 d . . . . .
N27 N 0.7618(4) 0.5187(3) 0.7016(4) 0.067(3) Uani 1 1 d . . . . .
N28 N 0.7447(3) 0.4464(3) 0.7050(3) 0.059(2) Uani 1 1 d . . . . .
N29 N 0.7379(4) 0.4106(3) 0.7141(3) 0.080(3) Uani 1 1 d . . . . .
N30 N 1.0688(3) 0.2982(3) 0.4704(4) 0.077(3) Uani 1 1 d . . . . .
N31 N 0.9824(4) 0.2758(3) 0.5238(3) 0.066(3) Uani 1 1 d . . . . .
N32 N 0.9495(4) 0.2583(3) 0.5534(4) 0.086(3) Uani 1 1 d . . . . .
N33 N 0.6018(7) 0.3062(3) 0.1668(4) 0.130(5) Uani 1 1 d . . . . .
N35 N 0.7546(6) 0.5899(3) 0.4635(5) 0.125(4) Uani 1 1 d . . . . .
N36 N 0.9479(8) 0.4396(6) 0.2979(6) 0.212(9) Uani 1 1 d . . . . .
N37 N 0.3250(4) 0.2295(4) 0.3626(4) 0.101(4) Uani 1 1 d . . . . .
N38 N 0.4558(5) 0.4984(3) 0.6227(5) 0.117(4) Uani 1 1 d . . . . .
N39 N 1.0077(5) 0.4478(4) 0.6069(5) 0.138(6) Uani 1 1 d . . . . .
N40 N 0.8753(6) 0.1885(5) 0.3275(5) 0.162(7) Uani 1 1 d . . . . .
O1 O 0.7733(3) 0.6500(3) -0.1778(3) 0.102(3) Uani 1 1 d . . . . .
O2 O 0.8615(4) 0.6842(4) -0.1447(3) 0.107(3) Uani 1 1 d . . . . .
O1W O 0.7245(5) 0.6220(3) 0.1399(3) 0.137(4) Uani 1 1 d . . . . .
O3 O 0.9046(4) 0.7869(3) -0.0427(4) 0.120(4) Uani 1 1 d . . . . .
O2W O 0.7580(3) 0.5524(2) 0.2621(2) 0.074(2) Uani 1 1 d . . . . .
O4 O 0.8460(6) 0.8273(3) -0.0026(4) 0.125(4) Uani 1 1 d . . . . .
O3W O 0.6333(3) 0.47132(18) 0.2808(2) 0.0623(19) Uani 1 1 d . . . . .
O5 O 0.6343(5) 0.8406(3) 0.0094(3) 0.107(3) Uani 1 1 d . . . . .
O4W O 0.6729(4) 0.4018(2) 0.4035(3) 0.112(3) Uani 1 1 d . . . . .
O6 O 0.5455(4) 0.8079(3) -0.0236(4) 0.100(3) Uani 1 1 d . . . . .
O7 O 0.5024(3) 0.7068(3) -0.1270(3) 0.081(2) Uani 1 1 d . . . . .
O8 O 0.5624(3) 0.6651(2) -0.1683(3) 0.076(2) Uani 1 1 d . . . . .
O9 O 0.7476(3) 0.5047(3) -0.1046(3) 0.089(3) Uani 1 1 d . . . . .
O10 O 0.7405(3) 0.5630(3) -0.0848(3) 0.082(2) Uani 1 1 d . . . . .
O11 O 0.5948(4) 0.5765(3) -0.0778(3) 0.088(3) Uani 1 1 d . . . . .
O12 O 0.5516(4) 0.5253(3) -0.1020(4) 0.122(4) Uani 1 1 d . . . . .
O13 O 0.6469(4) 0.4723(3) -0.0515(3) 0.126(4) Uani 1 1 d . . . . .
O14 O 0.6701(4) 0.5249(3) -0.0227(3) 0.103(3) Uani 1 1 d . . . . .
O15 O 1.0674(3) 0.6976(3) 0.0700(3) 0.092(3) Uani 1 1 d . . . . .
O16 O 0.9703(3) 0.7003(3) 0.0485(3) 0.095(3) Uani 1 1 d . . . . .
O17 O 0.9344(4) 0.6295(3) -0.0197(3) 0.107(3) Uani 1 1 d . . . . .
O18 O 1.0204(3) 0.6011(3) -0.0192(3) 0.107(3) Uani 1 1 d . . . . .
O19 O 1.0834(12) 0.5979(8) 0.0873(10) 0.134(10) Uani 0.5 1 d . U P . .
O20 O 0.9812(6) 0.6268(4) 0.0755(5) 0.151(5) Uani 1 1 d . . . . .
O21 O 0.6980(4) 0.8366(3) 0.2071(4) 0.120(4) Uani 1 1 d . . . . .
O22 O 0.7045(4) 0.8006(3) 0.1468(3) 0.098(3) Uani 1 1 d . . . . .
O23 O 0.8439(4) 0.7908(2) 0.1344(3) 0.096(3) Uani 1 1 d . . . . .
O24 O 0.8943(3) 0.8223(3) 0.1918(3) 0.100(3) Uani 1 1 d . . . . .
O25 O 0.8072(4) 0.8058(3) 0.2822(4) 0.132(4) Uani 1 1 d . . . . .
O26 O 0.7915(4) 0.7701(2) 0.2212(4) 0.109(3) Uani 1 1 d . . . . .
O27 O 0.3803(3) 0.6483(2) 0.0220(3) 0.088(3) Uani 1 1 d . . . . .
O28 O 0.4751(3) 0.6631(2) 0.0141(2) 0.0652(19) Uani 1 1 d . . . . .
O29 O 0.5115(3) 0.7366(2) 0.0771(3) 0.075(2) Uani 1 1 d . . . . .
O30 O 0.4304(3) 0.7462(2) 0.1113(2) 0.078(2) Uani 1 1 d . . . . .
O31 O 0.3910(4) 0.6621(3) 0.1313(3) 0.115(3) Uani 1 1 d . U . . .
O32 O 0.4840(4) 0.6649(3) 0.1146(3) 0.113(3) Uani 1 1 d . . . . .
O33 O 0.6918(4) 0.4951(2) 0.1979(3) 0.093(3) Uani 1 1 d . . . . .
O34 O 0.7177(4) 0.5417(2) 0.1537(3) 0.083(3) Uani 1 1 d . . . . .
O35 O 0.8610(8) 0.5303(5) 0.2170(9) 0.305(12) Uani 1 1 d . U . . .
O36 O 0.8373(4) 0.5815(3) 0.1833(3) 0.098(3) Uani 1 1 d . . . . .
O37 O 0.7709(5) 0.6137(4) 0.3137(5) 0.165(5) Uani 1 1 d . U . . .
O38 O 0.7658(3) 0.6361(2) 0.2414(3) 0.079(2) Uani 1 1 d . . . . .
O39 O 0.6221(4) 0.5483(2) 0.2545(3) 0.091(3) Uani 1 1 d . . . . .
O40 O 0.6484(3) 0.5926(2) 0.2074(3) 0.074(2) Uani 1 1 d . . . . .
O41 O 0.5375(4) 0.1774(2) 0.5335(4) 0.106(3) Uani 1 1 d . . . . .
O42 O 0.4808(3) 0.2176(2) 0.5726(4) 0.103(3) Uani 1 1 d . . . . .
O43 O 0.5286(4) 0.3191(3) 0.6789(3) 0.103(3) Uani 1 1 d . . . . .
O44 O 0.6176(4) 0.3509(2) 0.7099(3) 0.087(2) Uani 1 1 d . . . . .
O45 O 0.8261(4) 0.3390(2) 0.6868(3) 0.092(3) Uani 1 1 d . . . . .
O46 O 0.8836(3) 0.2983(3) 0.6437(3) 0.087(3) Uani 1 1 d . . . . .
O47 O 0.8373(3) 0.1960(2) 0.5413(3) 0.084(2) Uani 1 1 d . . . . .
O48 O 0.7469(4) 0.1645(2) 0.5108(3) 0.090(2) Uani 1 1 d . . . . .
O49 O 0.4941(3) 0.1977(2) 0.3290(3) 0.086(3) Uani 1 1 d . . . . .
O50 O 0.5402(3) 0.2225(2) 0.3942(3) 0.077(2) Uani 1 1 d . . . . .
O51 O 0.6892(3) 0.2120(2) 0.3836(3) 0.085(3) Uani 1 1 d . . . . .
O52 O 0.6883(3) 0.1779(2) 0.3209(3) 0.094(3) Uani 1 1 d . . . . .
O53 O 0.5865(4) 0.2159(3) 0.2570(3) 0.102(3) Uani 1 1 d . . . . .
O54 O 0.6049(4) 0.2511(2) 0.3193(3) 0.089(3) Uani 1 1 d . . . . .
O55 O 0.3737(3) 0.4076(2) 0.5562(3) 0.092(3) Uani 1 1 d . . . . .
O56 O 0.4585(3) 0.3766(2) 0.5571(3) 0.078(2) Uani 1 1 d . . . . .
O57 O 0.4172(3) 0.3062(2) 0.4866(3) 0.077(2) Uani 1 1 d . . . . .
O58 O 0.3211(3) 0.3141(2) 0.4615(3) 0.087(3) Uani 1 1 d . . . . .
O59 O 0.3169(4) 0.4011(3) 0.4534(4) 0.123(4) Uani 1 1 d . . . . .
O60 O 0.4101(4) 0.3846(3) 0.4598(3) 0.092(3) Uani 1 1 d . . . . .
O61 O 0.8397(4) 0.4839(3) 0.6389(3) 0.091(3) Uani 1 1 d . . . . .
O62 O 0.7952(3) 0.4322(2) 0.6113(3) 0.080(2) Uani 1 1 d . . . . .
O63 O 0.6513(3) 0.4455(2) 0.6197(3) 0.072(2) Uani 1 1 d . . . . .
O64 O 0.6442(3) 0.5021(2) 0.6448(2) 0.076(2) Uani 1 1 d . . . . .
O65 O 0.7476(4) 0.5417(3) 0.5938(3) 0.112(3) Uani 1 1 d . . . . .
O66 O 0.7221(4) 0.4891(3) 0.5613(3) 0.090(3) Uani 1 1 d . . . . .
O67 O 0.9620(3) 0.2705(2) 0.4066(3) 0.090(3) Uani 1 1 d . . . . .
O68 O 0.8819(3) 0.2794(2) 0.4451(3) 0.075(2) Uani 1 1 d . . . . .
O69 O 0.9173(3) 0.3474(2) 0.5177(3) 0.075(2) Uani 1 1 d . . . . .
O70 O 1.0096(3) 0.3627(2) 0.5084(3) 0.090(3) Uani 1 1 d . . . . .
O71 O 1.0040(5) 0.3552(3) 0.3959(4) 0.123(3) Uani 1 1 d . U . . .
O72 O 0.9123(4) 0.3531(3) 0.4154(3) 0.099(3) Uani 1 1 d . . . . .
O73 O 0.6515(6) 0.4050(4) 0.2314(5) 0.192(5) Uani 1 1 d . U . . .
O74 O 0.6306(3) 0.3856(2) 0.3011(3) 0.076(2) Uani 1 1 d . . . . .
O75 O 0.5274(6) 0.4908(5) 0.3214(7) 0.283(11) Uani 1 1 d . . . . .
O76 O 0.5573(4) 0.4363(2) 0.3566(3) 0.080(2) Uani 1 1 d . . . . .
O77 O 0.7050(4) 0.5276(2) 0.3444(3) 0.097(3) Uani 1 1 d . . . . .
O78 O 0.6754(3) 0.4821(2) 0.3874(2) 0.076(2) Uani 1 1 d . . . . .
O79 O 0.7738(4) 0.4744(3) 0.2867(3) 0.095(3) Uani 1 1 d . . . . .
O80 O 0.7459(3) 0.4293(2) 0.3342(3) 0.080(2) Uani 1 1 d . . . . .
In1 In 1.02611(3) 0.65276(3) 0.02180(3) 0.0854(3) Uani 1 1 d . . . . .
In2 In 0.79194(4) 0.82314(3) 0.18826(3) 0.0820(3) Uani 1 1 d D . . . .
In3 In 0.65339(3) 0.52582(2) -0.10009(3) 0.0678(2) Uani 1 1 d . . . . .
In4 In 0.42348(3) 0.69762(2) 0.06417(3) 0.0572(2) Uani 1 1 d . . . . .
In5 In 0.74608(4) 0.58603(2) 0.20169(3) 0.0679(2) Uani 1 1 d . . . . .
In6 In 0.69659(4) 0.51124(2) 0.27071(3) 0.06103(19) Uani 1 1 d . . . . .
In7 In 0.64810(3) 0.43588(2) 0.33863(2) 0.0577(2) Uani 1 1 d . . . . .
In8 In 0.59554(3) 0.19289(2) 0.33807(3) 0.0642(2) Uani 1 1 d . . . . .
In9 In 0.36437(3) 0.35593(2) 0.51387(3) 0.0684(2) Uani 1 1 d . . . . .
In10 In 0.73880(3) 0.48213(2) 0.63739(2) 0.0604(2) Uani 1 1 d . . . . .
In11 In 0.96806(3) 0.31611(2) 0.46271(3) 0.0618(2) Uani 1 1 d . . . . .
C21 C 0.7523(7) 0.8259(4) 0.0571(5) 0.124(6) Uani 1 1 d D . . . .
O19' O 1.0741(13) 0.6142(8) 0.0872(10) 0.124(10) Uiso 0.5 1 d . . P . .

loop_
_atom_site_aniso_label
_atom_site_aniso_U_11
_atom_site_aniso_U_22
_atom_site_aniso_U_33
_atom_site_aniso_U_23
_atom_site_aniso_U_13
_atom_site_aniso_U_12
C1 0.090(8) 0.092(10) 0.043(7) -0.008(7) 0.006(6) 0.031(7)
C2 0.109(10) 0.075(9) 0.052(7) 0.000(6) -0.016(7) 0.016(8)
C3 0.061(7) 0.113(11) 0.052(7) -0.016(7) 0.013(6) 0.003(7)
C4 0.069(8) 0.111(11) 0.039(6) 0.010(6) 0.009(5) -0.013(7)
C5 0.064(7) 0.109(10) 0.053(7) 0.014(6) 0.017(5) 0.004(7)
C6 0.076(8) 0.097(11) 0.080(9) 0.034(8) 0.011(7) 0.016(7)
C7 0.055(7) 0.177(16) 0.051(8) -0.014(9) 0.003(6) -0.009(9)
C8 0.066(8) 0.206(18) 0.096(12) 0.036(11) 0.000(8) 0.014(10)
C9 0.053(7) 0.172(14) 0.076(9) 0.053(9) 0.017(6) -0.005(8)
C10 0.105(10) 0.26(2) 0.048(8) 0.009(11) 0.008(8) -0.012(12)
C11 0.040(6) 0.164(14) 0.097(10) 0.021(10) 0.004(6) 0.003(7)
C12 0.046(7) 0.23(2) 0.080(11) 0.012(13) -0.006(7) -0.012(11)
C13 0.038(6) 0.119(13) 0.107(12) -0.008(10) 0.010(8) 0.000(7)
C14 0.050(7) 0.145(15) 0.075(10) -0.001(10) 0.002(7) -0.009(9)
C15 0.083(10) 0.180(19) 0.064(10) 0.022(11) 0.016(8) -0.013(11)
C16 0.079(9) 0.135(16) 0.097(13) 0.030(12) 0.009(8) -0.011(10)
C17 0.055(8) 0.196(19) 0.097(13) 0.035(14) 0.013(8) -0.005(11)
C18 0.086(11) 0.25(3) 0.089(13) 0.071(16) -0.037(9) -0.017(14)
C19 0.115(13) 0.132(17) 0.137(16) 0.045(14) -0.005(11) -0.041(11)
C20 0.128(13) 0.19(2) 0.163(18) 0.053(16) 0.050(12) -0.034(13)
C22 0.124(12) 0.066(10) 0.100(12) -0.011(8) -0.002(11) 0.001(8)
C23 0.140(14) 0.067(10) 0.112(14) 0.007(9) -0.026(12) -0.018(9)
C24 0.099(10) 0.103(12) 0.084(11) 0.003(8) 0.012(9) -0.027(8)
C25 0.099(10) 0.095(11) 0.085(10) 0.037(8) -0.004(8) -0.012(8)
C26 0.111(11) 0.096(11) 0.095(12) 0.017(9) 0.010(9) -0.024(8)
C27 0.126(12) 0.053(8) 0.103(12) 0.024(8) -0.016(11) 0.001(8)
C28 0.121(12) 0.115(14) 0.088(11) -0.012(9) 0.036(9) -0.015(10)
C29 0.108(10) 0.074(10) 0.089(10) 0.032(8) 0.002(8) 0.006(8)
C30 0.132(11) 0.115(13) 0.131(13) 0.086(11) 0.027(9) 0.023(9)
C31 0.065(7) 0.121(12) 0.086(9) 0.028(8) 0.029(6) 0.007(7)
C32 0.064(7) 0.102(11) 0.071(9) 0.023(8) 0.026(6) 0.006(7)
C33 0.076(8) 0.104(12) 0.057(8) 0.022(8) 0.023(6) 0.020(8)
C34 0.077(8) 0.073(10) 0.088(10) -0.011(8) 0.008(7) 0.023(7)
C35 0.080(8) 0.108(12) 0.065(9) 0.042(8) 0.009(6) 0.001(8)
C36 0.052(6) 0.085(10) 0.078(9) 0.031(8) 0.005(6) 0.016(6)
C37 0.052(6) 0.087(10) 0.060(8) 0.023(7) -0.001(6) -0.002(6)
C38 0.114(10) 0.071(9) 0.062(8) 0.010(7) 0.015(7) -0.011(8)
C39 0.049(6) 0.089(9) 0.067(8) 0.013(7) 0.001(5) 0.000(6)
C40 0.083(7) 0.113(11) 0.053(7) 0.033(7) 0.008(6) -0.012(7)
C129 0.142(12) 0.141(16) 0.057(9) -0.030(10) 0.012(8) 0.026(11)
C139 0.175(14) 0.120(14) 0.073(10) -0.064(10) -0.007(10) -0.018(10)
C149 0.160(14) 0.125(15) 0.107(14) -0.082(13) -0.009(11) -0.034(12)
C159 0.113(10) 0.095(11) 0.063(8) -0.045(8) 0.005(7) -0.001(9)
C45 0.063(7) 0.126(13) 0.041(7) -0.043(7) 0.001(5) 0.005(7)
C46 0.065(7) 0.088(10) 0.050(8) -0.002(7) -0.001(6) 0.004(6)
C47 0.089(8) 0.108(12) 0.060(9) -0.030(8) -0.018(7) 0.016(8)
C48 0.095(9) 0.137(13) 0.028(6) 0.004(7) -0.001(6) -0.008(8)
C49 0.042(7) 0.169(15) 0.097(10) -0.013(10) 0.003(7) 0.019(8)
C50 0.043(8) 0.165(18) 0.22(2) -0.088(16) -0.017(10) 0.015(9)
C51 0.051(7) 0.163(16) 0.101(11) -0.010(10) 0.005(7) 0.031(9)
C52 0.063(8) 0.168(16) 0.144(14) 0.000(11) 0.041(9) -0.001(9)
C53 0.074(9) 0.188(17) 0.065(9) -0.002(10) 0.020(8) 0.017(10)
C54 0.036(6) 0.161(14) 0.131(13) 0.042(11) 0.023(7) 0.005(8)
C55 0.092(9) 0.203(13) 0.177(12) 0.042(11) 0.045(9) 0.016(9)
C56 0.132(10) 0.182(12) 0.144(11) 0.060(10) 0.030(9) 0.016(10)
C57 0.238(18) 0.068(10) 0.084(11) -0.038(8) 0.011(11) -0.052(11)
C58 0.166(7) 0.166(7) 0.166(7) -0.0005(14) 0.0193(16) -0.0005(14)
C59 0.180(8) 0.179(8) 0.179(8) -0.0001(14) 0.0209(17) -0.0001(14)
C60 0.190(8) 0.189(8) 0.190(8) -0.0001(14) 0.0224(17) -0.0002(14)
C61 0.164(7) 0.163(7) 0.164(7) -0.0004(14) 0.0188(16) -0.0004(14)
N9 0.157(6) 0.156(6) 0.156(6) 0.0004(14) 0.0180(15) 0.0001(14)
N8 0.087(8) 0.28(2) 0.149(14) -0.111(14) 0.019(8) -0.065(11)
C62 0.207(9) 0.206(9) 0.206(9) 0.0002(14) 0.0246(18) 0.0002(14)
C63 0.251(11) 0.250(11) 0.250(11) 0.0001(14) 0.0298(19) 0.0000(14)
C64 0.219(10) 0.219(10) 0.219(10) 0.0000(14) 0.0257(18) -0.0002(14)
C136 0.071(8) 0.098(11) 0.114(11) 0.029(9) 0.029(7) 0.021(7)
C138 0.041(7) 0.217(19) 0.121(13) 0.014(12) 0.037(7) 0.039(9)
C146 0.044(7) 0.182(18) 0.150(16) -0.003(13) 0.016(9) 0.039(9)
C148 0.052(8) 0.217(19) 0.109(12) 0.007(12) 0.001(8) 0.060(10)
C156 0.039(6) 0.110(11) 0.102(10) 0.004(9) 0.000(6) 0.013(6)
C158 0.054(7) 0.098(10) 0.077(9) 0.033(7) 0.003(6) 0.028(6)
C166 0.077(8) 0.154(14) 0.078(10) 0.037(9) 0.008(7) 0.040(9)
C168 0.086(8) 0.130(12) 0.084(10) 0.069(9) -0.001(7) 0.039(8)
C73 0.189(8) 0.188(8) 0.188(8) -0.0002(14) 0.0227(17) -0.0006(14)
C74 0.160(13) 0.088(11) 0.072(10) 0.012(8) 0.018(9) -0.018(9)
C75 0.098(8) 0.070(8) 0.045(7) -0.002(6) 0.005(6) -0.018(6)
C76 0.166(12) 0.050(8) 0.034(6) 0.003(5) 0.011(7) -0.036(7)
C77 0.160(7) 0.160(7) 0.159(7) 0.0002(14) 0.0189(16) -0.0003(14)
C78 0.114(10) 0.119(14) 0.053(9) 0.014(9) 0.021(8) -0.020(10)
C79 0.106(9) 0.084(10) 0.031(6) -0.002(7) 0.004(6) 0.003(8)
N14 0.135(15) 0.47(4) 0.28(3) 0.14(3) 0.081(15) 0.107(19)
C80 0.155(19) 0.38(4) 0.21(3) 0.15(3) 0.069(18) 0.06(2)
C81 0.085(10) 0.24(2) 0.098(13) 0.004(13) 0.019(10) -0.003(13)
C82 0.083(10) 0.128(14) 0.136(14) 0.010(11) 0.009(9) -0.015(9)
C83 0.149(16) 0.20(2) 0.174(19) 0.124(16) 0.097(14) 0.046(14)
C84 0.154(19) 0.36(4) 0.28(3) 0.10(3) 0.06(2) 0.08(2)
C85 0.135(14) 0.146(17) 0.118(15) -0.046(12) 0.079(12) -0.060(14)
C86 0.146(17) 0.14(2) 0.173(19) 0.080(15) 0.063(14) 0.017(14)
C87 0.075(8) 0.088(12) 0.104(13) -0.028(10) 0.000(8) -0.016(8)
C88 0.085(8) 0.077(11) 0.100(12) -0.005(10) 0.022(8) -0.008(7)
C89 0.093(8) 0.082(10) 0.072(9) -0.027(8) 0.006(7) 0.002(7)
C90 0.136(11) 0.064(10) 0.087(11) -0.009(8) -0.022(9) 0.001(8)
C91 0.122(11) 0.097(13) 0.094(12) -0.011(10) -0.013(9) -0.005(9)
C92 0.063(7) 0.105(14) 0.108(12) -0.047(12) 0.011(8) -0.013(8)
C93 0.224(17) 0.073(11) 0.066(10) -0.022(9) 0.036(11) -0.044(10)
C94 0.091(9) 0.160(16) 0.090(11) -0.011(11) 0.032(9) 0.026(10)
C95 0.102(9) 0.097(10) 0.051(7) 0.011(7) 0.014(7) 0.029(8)
C96 0.069(7) 0.072(9) 0.070(8) -0.007(7) 0.003(6) 0.009(6)
C97 0.115(10) 0.074(9) 0.043(7) 0.004(6) 0.002(7) 0.028(8)
C98 0.084(8) 0.087(10) 0.077(9) 0.031(7) 0.033(7) 0.020(7)
C99 0.091(9) 0.066(9) 0.081(10) -0.015(8) -0.003(8) 0.009(7)
C100 0.073(7) 0.077(9) 0.046(7) 0.011(6) 0.005(6) 0.007(7)
C101 0.081(10) 0.152(16) 0.155(16) -0.056(13) -0.001(10) 0.037(11)
C102 0.073(8) 0.124(13) 0.070(9) -0.016(8) 0.005(7) -0.007(8)
C103 0.075(9) 0.132(14) 0.070(9) -0.013(8) 0.002(7) 0.011(8)
C104 0.063(7) 0.101(11) 0.061(8) -0.036(7) 0.009(6) 0.000(7)
C105 0.095(11) 0.166(17) 0.098(11) -0.057(11) -0.009(9) -0.036(11)
C106 0.057(8) 0.097(12) 0.124(12) -0.029(9) 0.000(8) -0.001(8)
C107 0.075(9) 0.132(13) 0.033(6) -0.009(7) 0.009(6) 0.031(9)
C108 0.043(7) 0.137(14) 0.215(19) -0.102(13) -0.008(9) 0.015(8)
C109 0.062(8) 0.101(11) 0.105(11) -0.019(9) 0.003(7) 0.016(7)
C110 0.064(7) 0.105(11) 0.086(10) -0.016(8) 0.009(7) -0.003(7)
C111 0.063(7) 0.105(10) 0.057(7) -0.015(7) 0.003(6) 0.006(7)
C112 0.069(9) 0.166(17) 0.132(14) -0.054(12) -0.023(9) 0.023(9)
C113 0.084(9) 0.100(11) 0.080(10) -0.037(8) -0.008(7) -0.009(8)
C114 0.080(9) 0.131(14) 0.073(9) 0.035(9) 0.016(8) 0.008(9)
C115 0.070(8) 0.129(14) 0.144(14) -0.014(12) 0.006(9) -0.026(9)
C116 0.073(8) 0.080(9) 0.065(8) -0.008(7) 0.033(6) 0.000(7)
C117 0.073(7) 0.087(9) 0.069(8) -0.023(7) 0.024(6) -0.015(7)
C118 0.076(8) 0.117(12) 0.084(10) -0.012(9) 0.008(7) -0.010(8)
C119 0.115(12) 0.121(14) 0.134(14) -0.053(11) 0.032(10) -0.041(10)
C120 0.066(8) 0.093(10) 0.058(8) -0.005(7) -0.002(6) -0.002(7)
C121 0.065(8) 0.106(12) 0.106(12) -0.005(10) -0.009(8) -0.031(8)
C122 0.144(11) 0.167(12) 0.222(13) -0.061(11) 0.038(10) -0.016(10)
C123 0.055(7) 0.096(11) 0.137(13) -0.058(9) 0.014(7) -0.019(7)
C124 0.052(7) 0.083(10) 0.092(9) -0.014(8) 0.005(6) 0.003(6)
C125 0.057(7) 0.104(10) 0.081(9) -0.034(8) 0.010(6) -0.006(7)
C126 0.066(9) 0.173(17) 0.153(15) -0.051(13) 0.036(9) -0.028(10)
C127 0.079(9) 0.095(12) 0.080(10) -0.020(8) 0.018(7) 0.005(8)
C128 0.049(6) 0.064(8) 0.093(9) -0.014(7) 0.018(6) -0.010(6)
C41 0.129(11) 0.066(9) 0.075(9) 0.009(7) 0.001(8) -0.011(7)
C130 0.076(8) 0.061(8) 0.087(10) 0.013(7) 0.002(7) -0.011(6)
C131 0.098(10) 0.063(9) 0.083(10) 0.009(7) 0.023(8) -0.003(7)
C132 0.064(7) 0.082(9) 0.090(10) 0.009(7) 0.016(7) 0.000(6)
C133 0.073(8) 0.112(11) 0.077(9) 0.047(8) 0.009(7) 0.001(7)
C134 0.097(9) 0.062(8) 0.092(10) 0.036(7) 0.012(8) 0.007(7)
C135 0.057(7) 0.091(10) 0.078(9) 0.023(7) -0.003(7) 0.001(6)
C69 0.088(10) 0.136(15) 0.077(10) 0.015(10) -0.022(8) -0.016(9)
C137 0.062(7) 0.065(9) 0.108(10) 0.019(7) 0.031(7) -0.006(6)
C65 0.134(12) 0.093(11) 0.166(15) 0.072(11) 0.050(11) 0.002(9)
C42 0.057(6) 0.082(9) 0.089(9) 0.022(7) 0.018(6) 0.020(6)
C140 0.063(7) 0.121(13) 0.064(9) 0.011(8) 0.021(6) 0.035(8)
C141 0.062(7) 0.064(9) 0.103(11) 0.015(8) 0.017(7) -0.007(7)
C142 0.051(6) 0.090(11) 0.099(11) 0.046(9) 0.020(7) -0.006(7)
C143 0.073(8) 0.091(11) 0.087(10) 0.052(8) 0.021(7) 0.000(8)
C144 0.068(8) 0.088(11) 0.111(12) 0.049(9) 0.063(8) 0.015(8)
C145 0.063(7) 0.067(9) 0.112(12) 0.038(8) 0.047(8) 0.024(7)
C70 0.094(9) 0.105(12) 0.106(12) 0.012(9) 0.041(9) 0.028(9)
C147 0.093(9) 0.117(12) 0.068(9) 0.024(8) 0.036(7) 0.033(8)
C66 0.111(9) 0.173(15) 0.064(9) 0.061(9) 0.029(7) -0.014(9)
C43 0.119(10) 0.097(11) 0.043(7) -0.017(7) 0.015(6) -0.010(8)
C150 0.092(9) 0.079(10) 0.054(7) 0.020(6) 0.004(6) 0.007(7)
C151 0.093(9) 0.103(11) 0.043(7) 0.027(7) 0.011(6) 0.031(8)
C152 0.076(8) 0.125(12) 0.048(7) 0.015(7) 0.006(6) 0.017(8)
C153 0.098(9) 0.093(10) 0.033(6) 0.005(6) 0.006(6) -0.001(8)
C154 0.076(8) 0.119(12) 0.064(8) 0.036(8) 0.008(6) 0.029(8)
C155 0.075(8) 0.112(11) 0.047(7) 0.011(7) 0.003(6) -0.010(8)
C71 0.120(11) 0.115(13) 0.080(10) 0.010(9) 0.046(9) -0.025(10)
C157 0.092(9) 0.096(11) 0.069(9) 0.029(8) 0.005(7) 0.021(8)
C67 0.123(11) 0.218(19) 0.060(9) 0.041(11) -0.016(8) 0.000(11)
C44 0.047(6) 0.102(10) 0.096(9) 0.028(7) 0.027(6) 0.035(6)
C160 0.054(6) 0.069(9) 0.066(8) 0.013(7) 0.024(6) 0.012(6)
C161 0.037(6) 0.078(10) 0.096(10) 0.029(8) 0.012(6) 0.012(6)
C162 0.055(7) 0.083(10) 0.083(10) 0.009(8) 0.000(6) 0.018(7)
C163 0.061(7) 0.107(12) 0.066(9) 0.049(8) 0.019(6) 0.035(7)
C164 0.053(6) 0.090(10) 0.089(10) 0.038(9) 0.010(6) 0.013(7)
C165 0.049(6) 0.135(14) 0.066(9) 0.029(9) 0.006(6) 0.043(8)
C72 0.136(13) 0.136(15) 0.077(10) 0.019(10) 0.045(9) -0.004(12)
C167 0.086(9) 0.089(11) 0.106(11) 0.048(9) 0.029(8) 0.012(8)
C68 0.125(11) 0.091(12) 0.150(15) 0.009(11) -0.002(10) 0.013(9)
C169 0.089(9) 0.069(10) 0.134(14) 0.010(9) -0.020(9) -0.032(7)
C170 0.135(12) 0.099(13) 0.097(12) -0.031(10) -0.009(9) -0.048(11)
C171 0.192(16) 0.056(10) 0.115(14) -0.043(10) -0.025(12) -0.016(10)
C172 0.165(13) 0.037(8) 0.156(16) -0.034(9) 0.023(12) -0.023(8)
C173 0.085(8) 0.045(8) 0.085(9) -0.010(7) 0.017(7) -0.001(6)
C174 0.089(8) 0.058(9) 0.088(10) 0.004(8) 0.015(7) -0.008(6)
C175 0.242(19) 0.070(11) 0.110(13) 0.031(11) -0.018(12) -0.036(12)
C176 0.26(2) 0.036(10) 0.167(19) 0.009(11) -0.016(16) 0.016(11)
C177 0.060(8) 0.119(12) 0.131(13) -0.008(10) 0.029(8) -0.004(8)
C178 0.057(8) 0.097(12) 0.165(16) 0.004(11) 0.028(9) 0.036(7)
C179 0.068(9) 0.142(16) 0.177(18) 0.007(14) 0.029(10) -0.024(10)
C180 0.115(9) 0.141(11) 0.171(12) 0.032(9) 0.049(9) 0.029(9)
C181 0.033(6) 0.079(9) 0.155(14) 0.026(9) 0.016(7) 0.006(6)
C182 0.102(11) 0.096(12) 0.158(16) 0.046(11) 0.040(11) 0.015(9)
C183 0.074(9) 0.22(2) 0.22(2) 0.065(18) 0.072(12) 0.038(11)
C184 0.066(9) 0.25(2) 0.27(2) 0.173(19) 0.067(12) 0.057(11)
C185 0.113(10) 0.133(15) 0.066(9) -0.004(9) 0.012(8) 0.021(10)
C186 0.140(11) 0.099(11) 0.053(8) -0.051(8) -0.011(8) 0.001(9)
C187 0.119(11) 0.156(17) 0.057(10) -0.038(10) -0.013(8) -0.039(11)
C188 0.094(8) 0.117(12) 0.048(7) -0.008(8) 0.005(6) 0.001(8)
C189 0.070(7) 0.090(10) 0.034(6) -0.008(7) -0.007(5) 0.014(6)
C190 0.081(8) 0.102(11) 0.045(8) 0.000(8) 0.013(6) 0.023(7)
C191 0.187(15) 0.121(14) 0.053(9) -0.007(10) -0.003(9) -0.034(12)
C192 0.151(14) 0.172(19) 0.071(11) 0.054(12) 0.004(10) 0.000(13)
C193 0.047(6) 0.119(11) 0.088(9) 0.005(8) 0.004(6) 0.013(7)
C194 0.042(7) 0.177(17) 0.108(12) -0.036(11) 0.029(7) -0.012(8)
C195 0.063(8) 0.100(11) 0.101(11) 0.009(9) -0.005(8) 0.035(8)
C196 0.046(6) 0.113(11) 0.079(9) 0.019(7) 0.019(6) 0.020(7)
C197 0.055(7) 0.073(8) 0.066(8) -0.005(6) 0.006(6) 0.014(6)
C198 0.054(7) 0.090(10) 0.079(9) 0.008(7) 0.007(6) 0.001(6)
C199 0.052(7) 0.165(15) 0.093(10) 0.050(10) 0.003(7) 0.029(8)
C200 0.124(12) 0.123(14) 0.111(12) 0.046(10) 0.029(10) 0.001(10)
C201 0.109(9) 0.069(9) 0.070(9) -0.026(8) -0.011(7) -0.018(7)
C202 0.075(7) 0.051(8) 0.080(9) -0.011(7) -0.004(6) 0.000(6)
C203 0.088(8) 0.055(8) 0.073(8) -0.011(7) -0.002(6) -0.009(6)
C204 0.121(10) 0.064(9) 0.068(9) -0.014(7) 0.031(7) -0.032(7)
C205 0.190(15) 0.094(12) 0.068(10) -0.014(8) 0.035(9) -0.024(10)
C206 0.045(5) 0.013(6) 0.141(13) -0.016(7) -0.005(7) -0.005(4)
C207 0.33(3) 0.056(11) 0.091(13) 0.030(10) 0.020(15) 0.021(13)
N34 0.123(11) 0.31(2) 0.31(2) 0.17(2) 0.102(13) 0.105(13)
C208 0.147(12) 0.205(14) 0.227(14) 0.041(11) 0.035(11) 0.019(11)
C209 0.101(11) 0.170(18) 0.127(14) 0.057(12) 0.028(10) 0.047(11)
C210 0.084(8) 0.074(10) 0.120(12) -0.003(8) 0.027(8) -0.018(7)
C211 0.114(11) 0.126(14) 0.153(15) 0.064(12) 0.044(10) 0.039(10)
C212 0.199(9) 0.199(9) 0.199(9) 0.0005(14) 0.0242(17) 0.0004(14)
C213 0.073(9) 0.113(13) 0.115(13) 0.023(10) 0.009(9) 0.006(9)
C214 0.184(18) 0.087(13) 0.163(17) 0.025(12) 0.107(14) -0.015(12)
C215 0.196(15) 0.092(12) 0.039(8) -0.004(8) -0.022(8) -0.008(10)
C216 0.092(8) 0.064(9) 0.048(7) -0.009(6) 0.003(6) 0.005(7)
C217 0.121(9) 0.049(7) 0.039(6) 0.008(6) -0.002(6) -0.006(6)
C218 0.099(8) 0.033(6) 0.054(7) -0.007(5) 0.002(6) -0.007(6)
C219 0.208(16) 0.075(10) 0.055(9) 0.006(7) 0.017(9) -0.015(10)
C220 0.080(8) 0.089(11) 0.073(10) 0.001(9) 0.003(7) 0.016(8)
C221 0.084(7) 0.031(6) 0.064(8) 0.001(6) -0.013(6) -0.003(6)
C222 0.150(11) 0.175(12) 0.173(12) 0.047(11) 0.018(10) 0.068(10)
C223 0.099(10) 0.117(12) 0.100(11) 0.063(9) 0.028(8) 0.056(9)
C224 0.085(8) 0.081(9) 0.064(8) 0.022(7) 0.019(6) 0.024(7)
C225 0.065(7) 0.181(15) 0.062(8) 0.043(9) 0.036(6) 0.014(9)
C226 0.129(14) 0.22(2) 0.19(2) 0.123(18) 0.029(14) 0.078(15)
C227 0.144(14) 0.094(12) 0.105(13) 0.012(9) 0.049(11) 0.022(11)
C228 0.085(9) 0.073(9) 0.052(7) 0.010(6) 0.004(6) 0.004(7)
C229 0.048(7) 0.112(12) 0.118(12) -0.015(10) 0.009(7) -0.003(7)
C230 0.039(6) 0.097(10) 0.088(9) -0.021(8) 0.004(6) -0.012(6)
C231 0.043(6) 0.093(9) 0.062(7) 0.011(7) 0.001(5) -0.005(6)
C232 0.073(8) 0.073(9) 0.069(8) -0.007(7) 0.011(6) 0.025(6)
C233 0.080(8) 0.087(10) 0.092(10) -0.023(7) 0.006(7) -0.029(7)
C234 0.034(6) 0.085(9) 0.103(10) -0.024(7) 0.024(6) -0.009(6)
C235 0.070(8) 0.057(9) 0.110(12) 0.005(8) 0.008(8) 0.007(6)
C236 0.088(9) 0.055(9) 0.145(13) -0.037(8) 0.014(9) -0.006(7)
C237 0.048(6) 0.077(9) 0.079(8) -0.026(7) -0.006(6) 0.002(6)
C238 0.055(6) 0.070(8) 0.057(7) 0.011(6) 0.002(5) 0.017(6)
C239 0.062(7) 0.085(9) 0.095(9) -0.024(8) -0.004(6) 0.019(7)
C240 0.045(6) 0.096(11) 0.145(13) -0.023(10) -0.011(7) 0.004(7)
C241 0.078(8) 0.091(10) 0.031(6) -0.008(6) 0.009(5) 0.014(7)
C242 0.068(9) 0.119(13) 0.065(8) 0.003(8) 0.003(7) -0.027(9)
C243 0.077(9) 0.090(11) 0.149(14) -0.027(10) 0.046(9) -0.009(8)
C244 0.061(7) 0.060(8) 0.084(8) -0.016(6) 0.024(6) 0.003(6)
C245 0.065(7) 0.067(8) 0.062(7) 0.002(6) 0.027(6) 0.007(6)
C246 0.068(7) 0.076(9) 0.087(9) 0.002(7) 0.021(7) -0.002(7)
C247 0.073(8) 0.122(13) 0.128(13) -0.061(10) 0.004(8) -0.009(8)
C248 0.043(6) 0.054(8) 0.103(10) 0.019(7) -0.002(6) 0.017(6)
C249 0.082(9) 0.102(12) 0.054(8) 0.016(7) 0.020(7) 0.016(9)
C250 0.071(9) 0.177(18) 0.185(18) -0.066(14) 0.045(10) -0.022(10)
C251 0.078(8) 0.152(15) 0.087(10) -0.018(10) 0.045(8) -0.029(9)
C252 0.074(8) 0.087(10) 0.053(7) -0.003(6) 0.000(6) 0.001(7)
C253 0.050(6) 0.118(11) 0.078(9) -0.026(8) -0.001(6) -0.010(7)
C254 0.081(9) 0.143(15) 0.161(16) -0.092(13) 0.029(10) -0.031(9)
C255 0.081(9) 0.066(9) 0.096(10) -0.001(8) 0.022(8) 0.007(7)
C256 0.076(9) 0.077(10) 0.093(11) 0.016(8) -0.005(8) 0.015(7)
N1 0.100(7) 0.065(7) 0.053(7) -0.024(6) -0.003(5) 0.003(6)
N2 0.060(5) 0.109(9) 0.037(5) -0.032(6) 0.002(4) 0.008(5)
N3 0.062(5) 0.100(9) 0.051(6) -0.002(6) 0.005(4) -0.009(5)
N4 0.030(5) 0.160(12) 0.126(11) -0.054(9) -0.004(6) 0.003(6)
N5 0.043(5) 0.141(10) 0.069(7) -0.017(6) -0.005(5) 0.014(6)
N6 0.061(6) 0.167(13) 0.114(10) 0.007(9) -0.015(7) -0.004(7)
N7 0.120(9) 0.085(9) 0.106(10) -0.018(8) 0.019(7) -0.006(7)
N10 0.033(4) 0.099(8) 0.072(7) 0.015(6) 0.007(4) 0.004(5)
N11 0.048(5) 0.089(7) 0.057(6) 0.019(5) 0.001(4) 0.017(5)
N12 0.063(6) 0.142(10) 0.052(6) 0.021(6) 0.022(5) 0.006(6)
N13 0.214(8) 0.213(8) 0.213(8) 0.0001(14) 0.0253(17) -0.0005(14)
N15 0.129(10) 0.127(13) 0.106(11) -0.031(10) -0.003(8) -0.042(10)
N16 0.083(7) 0.148(12) 0.090(9) 0.050(8) 0.033(6) 0.015(7)
N17 0.091(9) 0.165(15) 0.197(16) -0.084(12) -0.022(9) 0.004(9)
N18 0.103(10) 0.151(14) 0.182(15) -0.070(12) -0.033(10) -0.029(9)
N19 0.091(8) 0.126(12) 0.205(15) -0.063(11) 0.040(9) -0.016(8)
N20 0.083(8) 0.242(19) 0.28(2) -0.189(17) 0.070(10) -0.060(10)
N21 0.069(6) 0.060(7) 0.118(10) -0.022(7) 0.004(6) -0.020(5)
N22 0.073(6) 0.052(7) 0.074(7) 0.017(5) -0.002(5) -0.014(5)
N23 0.121(8) 0.056(8) 0.104(10) 0.019(7) 0.002(7) -0.009(6)
N24 0.041(5) 0.082(7) 0.109(9) 0.011(7) 0.015(5) 0.011(5)
N25 0.035(4) 0.087(7) 0.117(8) 0.020(6) 0.033(5) -0.006(5)
N26 0.045(5) 0.165(12) 0.169(12) 0.102(10) 0.037(7) 0.014(6)
N27 0.060(5) 0.053(6) 0.087(8) -0.022(6) 0.004(5) -0.002(5)
N28 0.059(5) 0.077(7) 0.039(5) -0.010(5) -0.006(4) 0.004(5)
N29 0.097(7) 0.099(9) 0.044(6) 0.002(6) 0.012(5) 0.003(6)
N30 0.019(4) 0.118(9) 0.096(8) -0.012(7) 0.022(4) 0.009(5)
N31 0.050(5) 0.093(7) 0.058(6) 0.013(5) 0.013(4) 0.007(5)
N32 0.066(6) 0.090(8) 0.099(8) 0.045(7) 0.005(6) 0.015(5)
N33 0.264(16) 0.062(9) 0.061(8) -0.027(7) 0.009(8) -0.006(9)
N35 0.205(13) 0.085(9) 0.081(9) -0.016(8) 0.002(9) -0.049(8)
N36 0.175(14) 0.26(2) 0.219(18) 0.164(17) 0.099(13) 0.087(14)
N37 0.056(6) 0.131(11) 0.113(10) -0.017(8) 0.004(6) -0.002(6)
N38 0.068(7) 0.111(10) 0.164(12) -0.061(9) -0.018(7) 0.025(7)
N39 0.054(6) 0.167(14) 0.194(14) -0.083(12) 0.019(8) -0.010(7)
N40 0.082(8) 0.226(18) 0.186(15) -0.100(13) 0.043(9) -0.013(10)
O1 0.063(5) 0.151(9) 0.089(7) -0.010(6) 0.001(5) 0.024(5)
O2 0.063(5) 0.164(11) 0.094(7) 0.003(7) 0.008(5) 0.027(6)
O1W 0.208(11) 0.141(9) 0.070(6) 0.044(6) 0.050(7) 0.007(8)
O3 0.089(6) 0.169(10) 0.093(8) 0.004(7) -0.023(6) -0.045(6)
O2W 0.099(5) 0.071(5) 0.052(5) 0.014(4) 0.003(4) -0.013(4)
O4 0.119(9) 0.123(10) 0.122(9) 0.008(8) -0.038(7) -0.016(7)
O3W 0.092(5) 0.061(5) 0.030(4) 0.012(3) -0.005(3) -0.016(4)
O5 0.120(7) 0.113(9) 0.089(7) -0.013(6) 0.023(6) 0.011(6)
O4W 0.149(7) 0.086(7) 0.097(7) 0.042(5) -0.004(6) -0.049(6)
O6 0.105(6) 0.111(8) 0.083(7) 0.021(6) 0.014(6) 0.010(5)
O7 0.081(5) 0.099(7) 0.067(5) 0.021(5) 0.025(4) -0.002(5)
O8 0.068(4) 0.098(6) 0.064(5) 0.007(4) 0.011(4) -0.019(4)
O9 0.082(5) 0.109(8) 0.067(6) -0.036(5) -0.019(4) -0.009(5)
O10 0.055(4) 0.113(7) 0.074(6) -0.021(5) -0.003(4) -0.012(5)
O11 0.070(5) 0.118(8) 0.079(6) -0.014(5) 0.030(5) 0.006(5)
O12 0.102(6) 0.124(9) 0.151(9) -0.075(7) 0.057(6) -0.023(6)
O13 0.139(8) 0.189(11) 0.050(6) -0.026(7) 0.009(5) -0.060(7)
O14 0.168(9) 0.095(7) 0.048(5) 0.010(5) 0.025(5) -0.025(7)
O15 0.052(4) 0.133(8) 0.090(6) -0.009(6) 0.008(4) 0.017(5)
O16 0.055(4) 0.146(8) 0.082(6) -0.035(6) 0.002(4) 0.002(5)
O17 0.086(6) 0.119(9) 0.114(8) -0.034(6) 0.007(5) 0.002(6)
O18 0.053(5) 0.142(9) 0.121(8) -0.023(6) -0.009(5) -0.008(5)
O19 0.134(10) 0.134(10) 0.134(10) 0.0001(14) 0.0166(18) -0.0003(14)
O20 0.142(10) 0.165(13) 0.154(12) -0.017(9) 0.044(9) -0.002(9)
O21 0.097(6) 0.107(8) 0.154(10) -0.055(7) 0.009(6) -0.015(5)
O22 0.080(5) 0.121(8) 0.098(7) -0.027(6) 0.033(5) -0.002(5)
O23 0.077(5) 0.113(7) 0.098(7) -0.036(6) 0.006(5) -0.013(5)
O24 0.072(5) 0.096(7) 0.129(8) -0.034(6) 0.004(5) 0.000(5)
O25 0.133(8) 0.058(7) 0.207(12) -0.052(7) 0.032(7) -0.013(6)
O26 0.119(7) 0.062(6) 0.148(10) -0.016(6) 0.031(7) -0.019(5)
O27 0.060(4) 0.092(6) 0.115(7) -0.021(5) 0.030(4) 0.002(4)
O28 0.054(4) 0.072(5) 0.069(5) -0.015(4) 0.001(4) -0.003(4)
O29 0.061(4) 0.102(7) 0.058(5) -0.006(4) 0.000(4) -0.008(4)
O30 0.055(4) 0.117(7) 0.062(5) -0.004(5) 0.012(4) 0.005(4)
O31 0.114(3) 0.115(3) 0.115(3) 0.0005(14) 0.0115(14) 0.0017(14)
O32 0.116(7) 0.136(9) 0.088(7) 0.046(6) 0.014(6) 0.035(6)
O33 0.140(7) 0.099(7) 0.040(5) -0.003(4) 0.007(4) -0.021(5)
O34 0.154(7) 0.039(5) 0.057(5) 0.009(4) 0.010(5) -0.008(5)
O35 0.243(16) 0.181(17) 0.54(3) 0.108(19) 0.26(2) 0.086(13)
O36 0.108(7) 0.089(7) 0.099(7) 0.022(6) 0.018(5) 0.012(6)
O37 0.169(5) 0.163(5) 0.162(5) -0.001(3) 0.017(3) -0.006(3)
O38 0.120(6) 0.058(5) 0.060(5) -0.006(4) 0.016(5) -0.015(4)
O39 0.109(6) 0.081(6) 0.085(6) 0.038(5) 0.018(5) 0.014(5)
O40 0.088(5) 0.072(6) 0.061(5) 0.014(4) 0.003(4) -0.007(4)
O41 0.073(5) 0.061(6) 0.177(10) 0.025(6) -0.018(5) 0.000(4)
O42 0.065(5) 0.073(6) 0.166(10) 0.019(6) -0.006(6) 0.002(4)
O43 0.076(5) 0.125(9) 0.113(7) 0.031(6) 0.035(5) 0.028(6)
O44 0.110(6) 0.088(6) 0.063(6) 0.007(5) 0.010(5) 0.023(5)
O45 0.091(6) 0.088(7) 0.093(7) 0.010(5) -0.005(5) 0.001(5)
O46 0.056(4) 0.096(7) 0.111(7) 0.030(6) 0.021(4) 0.007(5)
O47 0.063(5) 0.108(7) 0.085(6) 0.013(5) 0.023(4) 0.007(5)
O48 0.114(6) 0.080(7) 0.079(6) 0.005(5) 0.019(5) 0.003(5)
O49 0.077(5) 0.077(6) 0.108(7) -0.037(5) 0.029(5) -0.004(4)
O50 0.066(5) 0.080(6) 0.084(6) 0.006(5) 0.006(4) 0.020(4)
O51 0.054(4) 0.076(6) 0.128(8) -0.020(5) 0.020(5) -0.012(4)
O52 0.067(5) 0.092(7) 0.120(8) -0.025(6) 0.000(5) -0.020(5)
O53 0.093(6) 0.079(7) 0.132(8) 0.019(6) 0.005(5) 0.001(5)
O54 0.117(7) 0.081(6) 0.064(6) 0.000(5) -0.006(5) -0.017(5)
O55 0.064(5) 0.108(7) 0.107(7) -0.023(5) 0.020(5) -0.015(5)
O56 0.067(5) 0.055(5) 0.114(7) -0.012(5) 0.018(4) 0.006(4)
O57 0.049(4) 0.085(6) 0.097(6) -0.007(5) 0.009(4) 0.004(4)
O58 0.040(4) 0.091(6) 0.130(7) -0.011(5) 0.011(4) 0.009(4)
O59 0.084(6) 0.165(10) 0.127(8) 0.006(7) 0.040(6) -0.016(6)
O60 0.086(6) 0.103(7) 0.089(7) 0.011(5) 0.014(5) -0.001(5)
O61 0.094(6) 0.090(7) 0.097(7) -0.014(6) 0.043(5) 0.017(5)
O62 0.070(5) 0.108(7) 0.062(5) -0.005(5) 0.014(4) -0.008(5)
O63 0.071(5) 0.080(6) 0.066(5) -0.005(4) 0.007(4) 0.014(4)
O64 0.061(4) 0.113(7) 0.052(5) -0.029(5) -0.003(3) 0.000(4)
O65 0.146(8) 0.142(9) 0.045(5) -0.044(6) 0.004(5) -0.022(6)
O66 0.119(7) 0.112(8) 0.039(5) -0.002(5) 0.010(4) 0.010(6)
O67 0.045(4) 0.101(7) 0.125(7) -0.011(5) 0.017(4) -0.022(4)
O68 0.075(5) 0.080(6) 0.071(6) -0.005(5) 0.011(4) 0.000(4)
O69 0.054(4) 0.088(6) 0.084(6) -0.006(4) 0.015(4) 0.021(4)
O70 0.044(4) 0.118(7) 0.112(7) -0.008(6) 0.028(4) 0.008(4)
O71 0.122(3) 0.123(4) 0.123(4) 0.0012(14) 0.0128(14) 0.0022(14)
O72 0.103(6) 0.107(8) 0.087(7) 0.025(6) 0.004(5) 0.020(6)
O73 0.201(6) 0.190(6) 0.189(6) -0.002(3) 0.029(3) -0.004(3)
O74 0.110(6) 0.063(5) 0.053(5) -0.008(4) -0.001(4) -0.022(4)
O75 0.188(12) 0.246(18) 0.45(3) 0.231(19) 0.194(15) 0.073(12)
O76 0.101(6) 0.046(5) 0.095(6) 0.010(5) 0.023(5) 0.017(5)
O77 0.174(8) 0.071(6) 0.044(5) 0.001(4) 0.011(5) -0.011(5)
O78 0.113(6) 0.082(6) 0.032(4) -0.004(4) 0.003(4) -0.006(5)
O79 0.101(6) 0.094(7) 0.095(7) 0.040(6) 0.032(5) 0.029(5)
O80 0.079(5) 0.093(7) 0.067(5) 0.017(5) 0.007(4) 0.011(5)
In1 0.0412(4) 0.1291(9) 0.0852(7) -0.0204(6) 0.0048(4) 0.0033(5)
In2 0.0740(5) 0.0760(7) 0.0947(7) -0.0285(5) 0.0042(5) -0.0091(5)
In3 0.0720(5) 0.0897(7) 0.0420(4) -0.0230(4) 0.0080(4) -0.0052(4)
In4 0.0415(3) 0.0751(6) 0.0554(5) 0.0036(4) 0.0080(3) 0.0072(4)
In5 0.0945(6) 0.0625(5) 0.0479(5) 0.0061(4) 0.0132(4) -0.0058(4)
In6 0.0865(4) 0.0573(5) 0.0386(4) 0.0109(3) 0.0046(3) 0.0002(4)
In7 0.0811(5) 0.0514(5) 0.0399(4) 0.0056(4) 0.0037(4) -0.0033(4)
In8 0.0625(4) 0.0497(5) 0.0791(6) -0.0042(4) 0.0039(4) -0.0042(4)
In9 0.0398(4) 0.0739(6) 0.0920(7) -0.0034(5) 0.0101(4) 0.0029(4)
In10 0.0649(4) 0.0773(6) 0.0385(4) -0.0133(4) 0.0040(3) 0.0037(4)
In11 0.0367(3) 0.0808(6) 0.0685(5) 0.0084(4) 0.0093(3) 0.0083(4)
C21 0.205(16) 0.079(11) 0.072(10) -0.026(8) -0.047(10) -0.001(10)

loop_
_atom_type_symbol
_atom_type_description
_atom_type_scat_dispersion_real
_atom_type_scat_dispersion_imag
_atom_type_scat_source
C C 0.0033 0.0016 'International Tables Vol C Tables 4.2.6.8 and 6.1.1.4'
H H 0.0000 0.0000 'International Tables Vol C Tables 4.2.6.8 and 6.1.1.4'
N N 0.0061 0.0033 'International Tables Vol C Tables 4.2.6.8 and 6.1.1.4'
O O 0.0106 0.0060 'International Tables Vol C Tables 4.2.6.8 and 6.1.1.4'
In In -0.7276 1.3100 'International Tables Vol C Tables 4.2.6.8 and 6.1.1.4'

loop_
_geom_angle_atom_site_label_1
_geom_angle_atom_site_label_2
_geom_angle_atom_site_label_3
_geom_angle
_geom_angle_site_symmetry_1
_geom_angle_site_symmetry_3
_geom_angle_publ_flag
N3 C1 C2 110.3(9) . . ?
N3 C1 H1A 109.6 . . ?
C2 C1 H1A 109.6 . . ?
N3 C1 H1B 109.6 . . ?
C2 C1 H1B 109.6 . . ?
H1A C1 H1B 108.1 . . ?
C3 C2 C7 116.3(12) . . ?
C3 C2 C1 119.8(12) . . ?
C7 C2 C1 123.9(12) . . ?
O8 C3 C2 115.2(13) . . ?
O8 C3 C4 122.8(10) . . ?
C2 C3 C4 122.0(11) . . ?
C5 C4 C3 116.2(11) . . ?
C5 C4 C39 125.6(12) . . ?
C3 C4 C39 118.2(10) . . ?
C4 C5 C6 126.3(12) . . ?
C4 C5 H5 116.8 . . ?
C6 C5 H5 116.8 . . ?
C7 C6 C5 115.3(12) . . ?
C7 C6 C9 117.8(11) . . ?
C5 C6 C9 126.7(12) . . ?
C6 C7 C2 123.8(13) . . ?
C6 C7 O1 123.4(11) . . ?
C2 C7 O1 112.6(14) . . ?
O1 C8 O2 114.2(11) . . ?
O1 C8 H8A 108.7 . . ?
O2 C8 H8A 108.7 . . ?
O1 C8 H8B 108.7 . . ?
O2 C8 H8B 108.7 . . ?
H8A C8 H8B 107.6 . . ?
C14 C9 C6 106.1(10) . . ?
C14 C9 C10 115.4(14) . . ?
C6 C9 C10 109.9(10) . . ?
C14 C9 H9 108.4 . . ?
C6 C9 H9 108.4 . . ?
C10 C9 H9 108.4 . . ?
C9 C10 H10A 109.5 . . ?
C9 C10 H10B 109.5 . . ?
H10A C10 H10B 109.5 . . ?
C9 C10 H10C 109.5 . . ?
H10A C10 H10C 109.5 . . ?
H10B C10 H10C 109.5 . . ?
C12 C11 N6 109.6(11) . . ?
C12 C11 H11A 109.8 . . ?
N6 C11 H11A 109.8 . . ?
C12 C11 H11B 109.8 . . ?
N6 C11 H11B 109.8 . . ?
H11A C11 H11B 108.2 . . ?
C13 C12 C11 129(2) . . ?
C13 C12 C17 112.6(16) . . ?
C11 C12 C17 118.1(15) . . ?
C12 C13 C14 130.6(18) . . ?
C12 C13 O2 112.1(16) . . ?
C14 C13 O2 117.2(15) . . ?
C13 C14 C15 115.3(14) . . ?
C13 C14 C9 121.5(16) . . ?
C15 C14 C9 123.2(14) . . ?
C16 C15 C14 125.2(16) . . ?
C16 C15 H15 117.4 . . ?
C14 C15 H15 117.4 . . ?
C15 C16 C19 129.6(16) . . ?
C15 C16 C17 112.5(18) . . ?
C19 C16 C17 118.0(17) . . ?
O3 C17 C16 117.7(19) . . ?
O3 C17 C12 118.4(14) . . ?
C16 C17 C12 123.9(17) . . ?
O4 C18 O3 117.8(16) . . ?
O4 C18 H18A 107.9 . . ?
O3 C18 H18A 107.9 . . ?
O4 C18 H18B 107.9 . . ?
O3 C18 H18B 107.9 . . ?
H18A C18 H18B 107.2 . . ?
C16 C19 C24 108.6(13) . . ?
C16 C19 C20 112.1(17) . . ?
C24 C19 C20 111.7(15) . . ?
C16 C19 H19 108.1 . . ?
C24 C19 H19 108.1 . . ?
C20 C19 H19 108.1 . . ?
C19 C20 H20A 109.5 . . ?
C19 C20 H20B 109.5 . . ?
H20A C20 H20B 109.5 . . ?
C19 C20 H20C 109.5 . . ?
H20A C20 H20C 109.5 . . ?
H20B C20 H20C 109.5 . . ?
C27 C22 C23 115.0(15) . . ?
C27 C22 C21 123.8(16) . . ?
C23 C22 C21 121.2(14) . . ?
O4 C23 C24 121.0(17) . . ?
O4 C23 C22 115.3(15) . . ?
C24 C23 C22 123.3(15) . . ?
C23 C24 C25 117.8(14) . . ?
C23 C24 C19 118.4(15) . . ?
C25 C24 C19 123.2(15) . . ?
C26 C25 C24 121.3(14) . . ?
C26 C25 H25 119.4 . . ?
C24 C25 H25 119.4 . . ?
C25 C26 C27 119.5(14) . . ?
C25 C26 C29 118.5(13) . . ?
C27 C26 C29 121.9(13) . . ?
C22 C27 O5 118.9(15) . . ?
C22 C27 C26 123.0(16) . . ?
O5 C27 C26 118.0(13) . . ?
O6 C28 O5 113.7(12) . . ?
O6 C28 H28A 108.8 . . ?
O5 C28 H28A 108.8 . . ?
O6 C28 H28B 108.8 . . ?
O5 C28 H28B 108.8 . . ?
H28A C28 H28B 107.7 . . ?
C30 C29 C34 116.0(12) . . ?
C30 C29 C26 117.0(11) . . ?
C34 C29 C26 108.6(10) . . ?
C30 C29 H29 104.6 . . ?
C34 C29 H29 104.6 . . ?
C26 C29 H29 104.6 . . ?
C29 C30 H30A 109.5 . . ?
C29 C30 H30B 109.5 . . ?
H30A C30 H30B 109.5 . . ?
C29 C30 H30C 109.5 . . ?
H30A C30 H30C 109.5 . . ?
H30B C30 H30C 109.5 . . ?
C32 C31 N12 108.2(9) . . ?
C32 C31 H31A 110.1 . . ?
N12 C31 H31A 110.1 . . ?
C32 C31 H31B 110.1 . . ?
N12 C31 H31B 110.1 . . ?
H31A C31 H31B 108.4 . . ?
C37 C32 C33 119.9(12) . . ?
C37 C32 C31 124.4(14) . . ?
C33 C32 C31 115.6(12) . . ?
O6 C33 C34 120.0(14) . . ?
O6 C33 C32 121.2(12) . . ?
C34 C33 C32 118.7(12) . . ?
C33 C34 C35 119.6(13) . . ?
C33 C34 C29 123.3(13) . . ?
C35 C34 C29 117.1(13) . . ?
C36 C35 C34 120.5(12) . . ?
C36 C35 H35 119.7 . . ?
C34 C35 H35 119.7 . . ?
C37 C36 C35 117.7(12) . . ?
C37 C36 C39 120.1(12) . . ?
C35 C36 C39 122.2(11) . . ?
C32 C37 C36 123.5(13) . . ?
C32 C37 O7 116.2(11) . . ?
C36 C37 O7 120.3(12) . . ?
O7 C38 O8 113.9(9) . . ?
O7 C38 H38A 108.8 . . ?
O8 C38 H38A 108.8 . . ?
O7 C38 H38B 108.8 . . ?
O8 C38 H38B 108.8 . . ?
H38A C38 H38B 107.7 . . ?
C4 C39 C40 110.3(9) . . ?
C4 C39 C36 108.6(9) . . ?
C40 C39 C36 112.9(10) . . ?
C4 C39 H39 108.3 . . ?
C40 C39 H39 108.3 . . ?
C36 C39 H39 108.3 . . ?
C39 C40 H40A 109.5 . . ?
C39 C40 H40B 109.5 . . ?
H40A C40 H40B 109.5 . . ?
C39 C40 H40C 109.5 . . ?
H40A C40 H40C 109.5 . . ?
H40B C40 H40C 109.5 . . ?
N1 C129 C139 125.7(15) . . ?
N1 C129 H129 117.2 . . ?
C139 C129 H129 117.2 . . ?
C149 C139 C129 114.5(16) . . ?
C149 C139 H139 122.8 . . ?
C129 C139 H139 122.8 . . ?
C159 C149 C139 122.6(13) . . ?
C159 C149 H149 118.7 . . ?
C139 C149 H149 118.7 . . ?
C149 C159 C45 117.1(14) . . ?
C149 C159 H159 121.5 . . ?
C45 C159 H159 121.5 . . ?
N1 C45 C159 121.5(14) . . ?
N1 C45 C46 116.5(10) . . ?
C159 C45 C46 122.0(13) . . ?
C47 C46 N2 114.0(12) . . ?
C47 C46 C45 130.5(12) . . ?
N2 C46 C45 115.5(11) . . ?
C46 C47 C48 104.7(11) . . ?
C46 C47 H47 127.6 . . ?
C48 C47 H47 127.6 . . ?
N3 C48 C47 106.2(12) . . ?
N3 C48 H48 126.9 . . ?
C47 C48 H48 126.9 . . ?
N4 C49 C50 119.3(14) . . ?
N4 C49 H49 120.3 . . ?
C50 C49 H49 120.3 . . ?
C49 C50 C51 119.3(13) . . ?
C49 C50 H50 120.4 . . ?
C51 C50 H50 120.4 . . ?
C52 C51 C50 114.7(13) . . ?
C52 C51 H51 122.7 . . ?
C50 C51 H51 122.7 . . ?
C53 C52 C51 122.2(15) . . ?
C53 C52 H52 118.9 . . ?
C51 C52 H52 118.9 . . ?
N4 C53 C52 120.5(14) . . ?
N4 C53 C54 116.4(12) . . ?
C52 C53 C54 123.1(15) . . ?
N5 C54 C55 107.5(12) . . ?
N5 C54 C53 122.0(14) . . ?
C55 C54 C53 130.3(14) . . ?
C54 C55 C56 108.8(15) . . ?
C54 C55 H55 125.6 . . ?
C56 C55 H55 125.6 . . ?
N6 C56 C55 102.9(16) . . ?
N6 C56 H56 128.5 . . ?
C55 C56 H56 128.5 . . ?
N7 C57 C58 120.1(16) . . ?
N7 C57 H57 119.9 . . ?
C58 C57 H57 119.9 . . ?
C59 C58 C57 117(2) . . ?
C59 C58 H58 121.3 . . ?
C57 C58 H58 121.3 . . ?
C58 C59 C60 121(2) . . ?
C58 C59 H59 119.3 . . ?
C60 C59 H59 119.3 . . ?
C59 C60 C61 117(3) . . ?
C59 C60 H60 121.6 . . ?
C61 C60 H60 121.6 . . ?
C62 C61 N7 113(3) . . ?
C62 C61 C60 125(3) . . ?
N7 C61 C60 120(2) . . ?
N8 N9 C64 117.9(17) . . ?
N8 N9 C21 116.1(15) . . ?
C64 N9 C21 125.2(19) . . ?
N9 N8 C62 104.6(17) . . ?
N9 N8 In2 143.5(12) . . ?
C62 N8 In2 111.9(14) . . ?
C61 C62 N8 124(3) . . ?
C61 C62 C63 125(3) . . ?
N8 C62 C63 108(3) . . ?
C62 C63 C64 107(3) . . ?
C62 C63 H63 126.7 . . ?
C64 C63 H63 126.7 . . ?
N9 C64 C63 101(2) . . ?
N9 C64 H64 129.4 . . ?
C63 C64 H64 129.4 . . ?
N10 C136 C138 122.7(12) . . ?
N10 C136 H136 118.7 . . ?
C138 C136 H136 118.7 . . ?
C136 C138 C146 113.9(12) . . ?
C136 C138 H138 123.1 . . ?
C146 C138 H138 123.1 . . ?
C148 C146 C138 120.1(12) . . ?
C148 C146 H146 120.0 . . ?
C138 C146 H146 120.0 . . ?
C146 C148 C156 119.1(15) . . ?
C146 C148 H148 120.5 . . ?
C156 C148 H148 120.5 . . ?
N10 C156 C148 123.7(12) . . ?
N10 C156 C158 114.9(9) . . ?
C148 C156 C158 121.4(13) . . ?
C166 C158 N11 110.7(10) . . ?
C166 C158 C156 131.3(10) . . ?
N11 C158 C156 118.1(10) . . ?
C158 C166 C168 108.7(10) . . ?
C158 C166 H166 125.6 . . ?
C168 C166 H166 125.6 . . ?
N12 C168 C166 102.8(10) . . ?
N12 C168 H168 128.6 . . ?
C166 C168 H168 128.6 . . ?
N13 C73 C74 122(2) . . ?
N13 C73 H73 118.9 . . ?
C74 C73 H73 118.9 . . ?
C75 C74 C73 115.6(13) . . ?
C75 C74 C78 123.5(13) . . ?
C73 C74 C78 120.4(16) . . ?
C76 C75 C74 120.3(11) . . ?
C76 C75 H75 119.9 . . ?
C74 C75 H75 119.9 . . ?
C77 C76 C75 116.6(13) . . ?
C77 C76 C79 121.5(13) . . ?
C75 C76 C79 121.9(11) . . ?
N13 C77 C76 130(2) . . ?
N13 C77 H77 114.9 . . ?
C76 C77 H77 114.9 . . ?
O13 C78 O14 121.1(12) . . ?
O13 C78 C74 124.2(16) . . ?
O14 C78 C74 114.8(14) . . ?
O13 C78 In3 65.4(8) . . ?
O14 C78 In3 55.7(6) . . ?
C74 C78 In3 170.5(13) . . ?
O34 C79 O33 126.2(11) . . ?
O34 C79 C76 118.9(10) . . ?
O33 C79 C76 114.8(12) . . ?
C80 N14 C84 120.0 . . ?
C81 C80 N14 120.0 . . ?
C81 C80 H80 120.0 . . ?
N14 C80 H80 120.0 . . ?
C80 C81 C82 120.0 . . ?
C80 C81 C85 119.4(13) . . ?
C82 C81 C85 120.6(13) . . ?
C83 C82 C81 120.0 . . ?
C83 C82 H82 120.0 . . ?
C81 C82 H82 120.0 . . ?
C82 C83 C84 120.0 . . ?
C82 C83 C86 119.8(12) . . ?
C84 C83 C86 119.9(12) . . ?
C83 C84 N14 120.0 . . ?
C83 C84 H84 120.0 . . ?
N14 C84 H84 120.0 . . ?
O19' C85 O20 119(3) . . ?
O19' C85 O19 26(2) . . ?
O20 C85 O19 135(2) . . ?
O19' C85 C81 127(3) . . ?
O20 C85 C81 113.7(15) . . ?
O19 C85 C81 106(2) . . ?
O19' C85 In1 67.1(18) . . ?
O20 C85 In1 52.1(10) . . ?
O19 C85 In1 85.3(15) . . ?
C81 C85 In1 164.1(13) . . ?
O36 C86 O35 125(2) . . ?
O36 C86 C83 118.6(18) . . ?
O35 C86 C83 112.8(18) . . ?
N15 C87 C88 122.7(15) . . ?
N15 C87 H87 118.7 . . ?
C88 C87 H87 118.7 . . ?
C89 C88 C87 119.2(14) . . ?
C89 C88 C92 121.1(15) . . ?
C87 C88 C92 119.6(15) . . ?
C88 C89 C90 116.8(13) . . ?
C88 C89 H89 121.6 . . ?
C90 C89 H89 121.6 . . ?
C91 C90 C89 120.0(13) . . ?
C91 C90 C93 120.5(15) . . ?
C89 C90 C93 119.5(13) . . ?
N15 C91 C90 118.6(15) . . ?
N15 C91 H91 120.7 . . ?
C90 C91 H91 120.7 . . ?
O25 C92 O26 123.0(18) . . ?
O25 C92 C88 124.2(16) . . ?
O26 C92 C88 112.7(13) . . ?
O38 C93 O37 128.6(14) . . ?
O38 C93 C90 116.5(13) . . ?
O37 C93 C90 114.1(14) . . ?
N16 C94 C95 125.5(12) . . ?
N16 C94 H94 117.3 . . ?
C95 C94 H94 117.3 . . ?
C96 C95 C94 115.6(12) . . ?
C96 C95 C99 121.8(12) . . ?
C94 C95 C99 122.3(13) . . ?
C97 C96 C95 121.0(12) . . ?
C97 C96 H96 119.5 . . ?
C95 C96 H96 119.5 . . ?
C96 C97 C98 118.0(10) . . ?
C96 C97 C100 121.6(11) . . ?
C98 C97 C100 120.4(11) . . ?
N16 C98 C97 126.2(11) . . ?
N16 C98 H98 116.9 . . ?
C97 C98 H98 116.9 . . ?
O32 C99 O31 123.3(14) . . ?
O32 C99 C95 117.4(12) . . ?
O31 C99 C95 119.3(13) . . ?
O32 C99 In4 54.9(7) . . ?
O31 C99 In4 68.5(8) . . ?
C95 C99 In4 171.4(10) . . ?
O40 C100 O39 126.0(10) . . ?
O40 C100 C97 116.9(11) . . ?
O39 C100 C97 117.0(10) . . ?
N17 C101 C102 125.4(13) . . ?
N17 C101 H101 117.3 . . ?
C102 C101 H101 117.3 . . ?
C103 C102 C101 115.7(13) . . ?
C103 C102 C106 123.5(13) . . ?
C101 C102 C106 120.8(12) . . ?
C104 C103 C102 119.9(13) . . ?
C104 C103 H103 120.0 . . ?
C102 C103 H103 120.0 . . ?
C103 C104 C105 121.0(12) . . ?
C103 C104 C107 123.4(12) . . ?
C105 C104 C107 115.6(13) . . ?
N17 C105 C104 123.7(14) . . ?
N17 C105 H105 118.1 . . ?
C104 C105 H105 118.1 . . ?
O17 C106 O18 125.0(13) . . ?
O17 C106 C102 116.4(11) . . ?
O18 C106 C102 118.6(13) . . ?
O17 C106 In1 66.9(8) . . ?
O18 C106 In1 58.6(7) . . ?
C102 C106 In1 173.9(11) . . ?
O9 C107 O10 121.7(12) . . ?
O9 C107 C104 121.9(12) . . ?
O10 C107 C104 116.3(13) . . ?
O9 C107 In3 58.3(6) . . ?
O10 C107 In3 63.4(6) . . ?
C104 C107 In3 175.4(8) . . ?
N18 C108 C109 121.5(14) . . ?
N18 C108 H108 119.2 . . ?
C109 C108 H108 119.2 . . ?
C110 C109 C108 119.3(12) . . ?
C110 C109 C113 121.8(12) . . ?
C108 C109 C113 118.9(13) . . ?
C109 C110 C111 117.5(11) . . ?
C109 C110 H110 121.3 . . ?
C111 C110 H110 121.3 . . ?
C112 C111 C110 119.5(13) . . ?
C112 C111 C114 120.5(12) . . ?
C110 C111 C114 119.9(11) . . ?
N18 C112 C111 120.0(13) . . ?
N18 C112 H112 120.0 . . ?
C111 C112 H112 120.0 . . ?
O24 C113 O23 116.9(12) . . ?
O24 C113 C109 121.2(11) . . ?
O23 C113 C109 121.9(12) . . ?
O24 C113 In2 56.7(6) . . ?
O23 C113 In2 60.5(6) . . ?
C109 C113 In2 175.5(10) . . ?
O15 C114 O16 119.6(15) . . ?
O15 C114 C111 121.2(13) . . ?
O16 C114 C111 119.2(12) . . ?
O15 C114 In1 58.7(8) . . ?
O16 C114 In1 61.1(8) . . ?
C111 C114 In1 176.0(9) . . ?
N19 C115 C116 123.3(12) . . ?
N19 C115 H115 118.3 . . ?
C116 C115 H115 118.3 . . ?
C115 C116 C117 120.3(11) . . ?
C115 C116 C120 117.2(11) . . ?
C117 C116 C120 122.4(11) . . ?
C118 C117 C116 118.7(11) . . ?
C118 C117 H117 120.7 . . ?
C116 C117 H117 120.7 . . ?
C117 C118 C119 118.6(11) . . ?
C117 C118 C121 119.0(13) . . ?
C119 C118 C121 122.2(13) . . ?
N19 C119 C118 121.4(13) . . ?
N19 C119 H119 119.3 . . ?
C118 C119 H119 119.3 . . ?
O30 C120 O29 118.6(11) . . ?
O30 C120 C116 123.5(11) . . ?
O29 C120 C116 117.7(10) . . ?
O30 C120 In4 54.9(6) . . ?
O29 C120 In4 63.7(6) . . ?
C116 C120 In4 174.0(9) . . ?
O22 C121 O21 120.0(11) . . ?
O22 C121 C118 121.8(13) . . ?
O21 C121 C118 118.2(14) . . ?
O22 C121 In2 60.7(6) . . ?
O21 C121 In2 59.2(6) . . ?
C118 C121 In2 177.5(12) . . ?
C123 C122 N20 121.7(17) . . ?
C123 C122 H122 119.2 . . ?
N20 C122 H122 119.2 . . ?
C124 C123 C122 116.9(13) . . ?
C124 C123 C127 122.8(11) . . ?
C122 C123 C127 117.9(14) . . ?
C123 C124 C125 121.8(11) . . ?
C123 C124 H124 119.1 . . ?
C125 C124 H124 119.1 . . ?
C124 C125 C126 117.9(12) . . ?
C124 C125 C128 121.3(10) . . ?
C126 C125 C128 120.7(11) . . ?
N20 C126 C125 125.2(13) . . ?
N20 C126 H126 117.4 . . ?
C125 C126 H126 117.4 . . ?
O11 C127 O12 120.3(12) . . ?
O11 C127 C123 119.6(13) . . ?
O12 C127 C123 120.1(13) . . ?
O11 C127 In3 63.3(7) . . ?
O12 C127 In3 57.3(6) . . ?
C123 C127 In3 172.9(11) . . ?
O28 C128 O27 121.4(10) . . ?
O28 C128 C125 121.1(9) . . ?
O27 C128 C125 117.1(9) . . ?
O28 C128 In4 60.8(6) . . ?
O27 C128 In4 60.7(6) . . ?
C125 C128 In4 175.7(9) . . ?
N23 C41 C130 112.8(10) . . ?
N23 C41 H41A 109.0 . . ?
C130 C41 H41A 109.0 . . ?
N23 C41 H41B 109.0 . . ?
C130 C41 H41B 109.0 . . ?
H41A C41 H41B 107.8 . . ?
C135 C130 C131 117.0(12) . . ?
C135 C130 C41 123.2(11) . . ?
C131 C130 C41 119.6(11) . . ?
C132 C131 O48 121.2(11) . . ?
C132 C131 C130 120.8(12) . . ?
O48 C131 C130 118.0(12) . . ?
C131 C132 C133 119.0(11) . . ?
C131 C132 C167 119.1(11) . . ?
C133 C132 C167 121.8(12) . . ?
C132 C133 C134 121.0(12) . . ?
C132 C133 H133 119.5 . . ?
C134 C133 H133 119.5 . . ?
C135 C134 C133 117.6(12) . . ?
C135 C134 C137 122.1(11) . . ?
C133 C134 C137 120.3(12) . . ?
C134 C135 O41 117.5(11) . . ?
C134 C135 C130 124.5(11) . . ?
O41 C135 C130 117.9(11) . . ?
O41 C69 O42 109.3(12) . . ?
O41 C69 H69A 109.8 . . ?
O42 C69 H69A 109.8 . . ?
O41 C69 H69B 109.8 . . ?
O42 C69 H69B 109.8 . . ?
H69A C69 H69B 108.3 . . ?
C142 C137 C65 113.5(12) . . ?
C142 C137 C134 107.5(9) . . ?
C65 C137 C134 112.8(10) . . ?
C142 C137 H137 107.6 . . ?
C65 C137 H137 107.6 . . ?
C134 C137 H137 107.6 . . ?
C137 C65 H65A 109.5 . . ?
C137 C65 H65B 109.5 . . ?
H65A C65 H65B 109.5 . . ?
C137 C65 H65C 109.5 . . ?
H65A C65 H65C 109.5 . . ?
H65B C65 H65C 109.5 . . ?
N26 C42 C140 110.5(9) . . ?
N26 C42 H42A 109.5 . . ?
C140 C42 H42A 109.5 . . ?
N26 C42 H42B 109.5 . . ?
C140 C42 H42B 109.5 . . ?
H42A C42 H42B 108.1 . . ?
C141 C140 C145 115.3(12) . . ?
C141 C140 C42 125.5(13) . . ?
C145 C140 C42 119.1(13) . . ?
C140 C141 C142 126.0(14) . . ?
C140 C141 O42 116.9(12) . . ?
C142 C141 O42 116.9(13) . . ?
C141 C142 C143 114.6(14) . . ?
C141 C142 C137 122.7(14) . . ?
C143 C142 C137 122.5(12) . . ?
C144 C143 C142 125.5(13) . . ?
C144 C143 H143 117.3 . . ?
C142 C143 H143 117.3 . . ?
C143 C144 C145 114.4(15) . . ?
C143 C144 C147 122.7(12) . . ?
C145 C144 C147 122.7(14) . . ?
C144 C145 O43 118.3(14) . . ?
C144 C145 C140 124.1(14) . . ?
O43 C145 C140 117.6(11) . . ?
O44 C70 O43 113.1(11) . . ?
O44 C70 H70A 109.0 . . ?
O43 C70 H70A 109.0 . . ?
O44 C70 H70B 109.0 . . ?
O43 C70 H70B 109.0 . . ?
H70A C70 H70B 107.8 . . ?
C152 C147 C66 116.7(11) . . ?
C152 C147 C144 106.9(9) . . ?
C66 C147 C144 110.9(12) . . ?
C152 C147 H147 107.3 . . ?
C66 C147 H147 107.3 . . ?
C144 C147 H147 107.3 . . ?
C147 C66 H66A 109.5 . . ?
C147 C66 H66B 109.5 . . ?
H66A C66 H66B 109.5 . . ?
C147 C66 H66C 109.5 . . ?
H66A C66 H66C 109.5 . . ?
H66B C66 H66C 109.5 . . ?
N29 C43 C150 112.5(10) . . ?
N29 C43 H43A 109.1 . . ?
C150 C43 H43A 109.1 . . ?
N29 C43 H43B 109.1 . . ?
C150 C43 H43B 109.1 . . ?
H43A C43 H43B 107.8 . . ?
C151 C150 C155 118.2(12) . . ?
C151 C150 C43 120.3(12) . . ?
C155 C150 C43 121.5(12) . . ?
C150 C151 O44 120.4(12) . . ?
C150 C151 C152 122.9(12) . . ?
O44 C151 C152 116.6(12) . . ?
C153 C152 C151 117.7(12) . . ?
C153 C152 C147 118.4(13) . . ?
C151 C152 C147 123.9(12) . . ?
C152 C153 C154 120.4(12) . . ?
C152 C153 H153 119.8 . . ?
C154 C153 H153 119.8 . . ?
C155 C154 C153 117.8(11) . . ?
C155 C154 C157 121.1(12) . . ?
C153 C154 C157 121.0(13) . . ?
C154 C155 O45 120.4(12) . . ?
C154 C155 C150 122.9(12) . . ?
O45 C155 C150 116.5(12) . . ?
O46 C71 O45 111.2(11) . . ?
O46 C71 H71A 109.4 . . ?
O45 C71 H71A 109.4 . . ?
O46 C71 H71B 109.4 . . ?
O45 C71 H71B 109.4 . . ?
H71A C71 H71B 108.0 . . ?
C162 C157 C154 106.4(10) . . ?
C162 C157 C67 110.8(12) . . ?
C154 C157 C67 113.8(11) . . ?
C162 C157 H157 108.6 . . ?
C154 C157 H157 108.6 . . ?
C67 C157 H157 108.6 . . ?
C157 C67 H67A 109.5 . . ?
C157 C67 H67B 109.5 . . ?
H67A C67 H67B 109.5 . . ?
C157 C67 H67C 109.5 . . ?
H67A C67 H67C 109.5 . . ?
H67B C67 H67C 109.5 . . ?
N32 C44 C160 110.7(9) . . ?
N32 C44 H44A 109.5 . . ?
C160 C44 H44A 109.5 . . ?
N32 C44 H44B 109.5 . . ?
C160 C44 H44B 109.5 . . ?
H44A C44 H44B 108.1 . . ?
C165 C160 C161 118.1(12) . . ?
C165 C160 C44 122.7(12) . . ?
C161 C160 C44 119.2(12) . . ?
C160 C161 O46 119.9(11) . . ?
C160 C161 C162 123.1(12) . . ?
O46 C161 C162 117.0(13) . . ?
C163 C162 C161 114.9(13) . . ?
C163 C162 C157 125.0(13) . . ?
C161 C162 C157 120.2(13) . . ?
C162 C163 C164 128.4(12) . . ?
C162 C163 H163 115.8 . . ?
C164 C163 H163 115.8 . . ?
C163 C164 C165 111.4(13) . . ?
C163 C164 C167 129.2(12) . . ?
C165 C164 C167 119.1(14) . . ?
C160 C165 O47 119.8(12) . . ?
C160 C165 C164 124.0(13) . . ?
O47 C165 C164 115.7(14) . . ?
O48 C72 O47 112.3(12) . . ?
O48 C72 H72A 109.2 . . ?
O47 C72 H72A 109.2 . . ?
O48 C72 H72B 109.2 . . ?
O47 C72 H72B 109.2 . . ?
H72A C72 H72B 107.9 . . ?
C164 C167 C68 112.0(12) . . ?
C164 C167 C132 108.1(10) . . ?
C68 C167 C132 113.7(11) . . ?
C164 C167 H167 107.6 . . ?
C68 C167 H167 107.6 . . ?
C132 C167 H167 107.6 . . ?
C167 C68 H68A 109.5 . . ?
C167 C68 H68B 109.5 . . ?
H68A C68 H68B 109.5 . . ?
C167 C68 H68C 109.5 . . ?
H68A C68 H68C 109.5 . . ?
H68B C68 H68C 109.5 . . ?
N21 C169 C170 122.9(14) . . ?
N21 C169 H169 118.6 . . ?
C170 C169 H169 118.6 . . ?
C171 C170 C169 120.8(15) . . ?
C171 C170 H170 119.6 . . ?
C169 C170 H170 119.6 . . ?
C170 C171 C172 120.8(14) . . ?
C170 C171 H171 119.6 . . ?
C172 C171 H171 119.6 . . ?
C171 C172 C173 117.2(14) . . ?
C171 C172 H172 121.4 . . ?
C173 C172 H172 121.4 . . ?
N21 C173 C172 120.2(13) . . ?
N21 C173 C174 117.6(11) . . ?
C172 C173 C174 122.2(13) . . ?
N22 C174 C175 110.5(12) . . ?
N22 C174 C173 117.6(11) . . ?
C175 C174 C173 130.5(13) . . ?
C176 C175 C174 100.9(14) . . ?
C176 C175 H175 129.5 . . ?
C174 C175 H175 129.5 . . ?
N23 C176 C175 112.7(17) . . ?
N23 C176 H176 123.6 . . ?
C175 C176 H176 123.6 . . ?
N24 C177 C178 118.1(13) . . ?
N24 C177 H177 121.0 . . ?
C178 C177 H177 121.0 . . ?
C179 C178 C177 122.0(14) . . ?
C179 C178 H178 119.0 . . ?
C177 C178 H178 119.0 . . ?
C178 C179 C180 121.3(14) . . ?
C178 C179 H179 119.4 . . ?
C180 C179 H179 119.4 . . ?
C181 C180 C179 111.7(15) . . ?
C181 C180 H180 124.1 . . ?
C179 C180 H180 124.1 . . ?
N24 C181 C180 129.0(12) . . ?
N24 C181 C182 115.5(11) . . ?
C180 C181 C182 115.2(14) . . ?
N25 C182 C183 113.2(13) . . ?
N25 C182 C181 116.9(14) . . ?
C183 C182 C181 129.4(14) . . ?
C182 C183 C184 101.1(13) . . ?
C182 C183 H183 129.5 . . ?
C184 C183 H183 129.5 . . ?
N26 C184 C183 109.3(14) . . ?
N26 C184 H184 125.3 . . ?
C183 C184 H184 125.3 . . ?
N27 C185 C186 126.1(13) . . ?
N27 C185 H185 116.9 . . ?
C186 C185 H185 116.9 . . ?
C187 C186 C185 114.5(14) . . ?
C187 C186 H186 122.8 . . ?
C185 C186 H186 122.8 . . ?
C186 C187 C188 122.1(13) . . ?
C186 C187 H187 118.9 . . ?
C188 C187 H187 118.9 . . ?
C189 C188 C187 118.2(12) . . ?
C189 C188 H188 120.9 . . ?
C187 C188 H188 120.9 . . ?
N27 C189 C188 121.9(13) . . ?
N27 C189 C190 115.9(11) . . ?
C188 C189 C190 122.2(12) . . ?
N28 C190 C191 109.7(14) . . ?
N28 C190 C189 120.0(12) . . ?
C191 C190 C189 130.3(13) . . ?
C190 C191 C192 103.9(14) . . ?
C190 C191 H191 128.0 . . ?
C192 C191 H191 128.0 . . ?
N29 C192 C191 110.3(15) . . ?
N29 C192 H192 124.8 . . ?
C191 C192 H192 124.8 . . ?
N30 C193 C194 118.6(12) . . ?
N30 C193 H193 120.7 . . ?
C194 C193 H193 120.7 . . ?
C195 C194 C193 121.3(13) . . ?
C195 C194 H194 119.4 . . ?
C193 C194 H194 119.4 . . ?
C194 C195 C196 118.5(11) . . ?
C194 C195 H195 120.7 . . ?
C196 C195 H195 120.7 . . ?
C197 C196 C195 121.8(12) . . ?
C197 C196 H196 119.1 . . ?
C195 C196 H196 119.1 . . ?
C196 C197 N30 121.5(11) . . ?
C196 C197 C198 126.5(12) . . ?
N30 C197 C198 111.9(9) . . ?
N31 C198 C197 123.6(11) . . ?
N31 C198 C199 109.1(9) . . ?
C197 C198 C199 127.2(11) . . ?
C200 C199 C198 101.8(10) . . ?
C200 C199 H199 129.1 . . ?
C198 C199 H199 129.1 . . ?
N32 C200 C199 111.4(12) . . ?
N32 C200 H200 124.3 . . ?
C199 C200 H200 124.3 . . ?
N33 C201 C202 125.3(12) . . ?
N33 C201 H201 117.3 . . ?
C202 C201 H201 117.3 . . ?
C203 C202 C201 118.2(12) . . ?
C203 C202 C206 118.3(12) . . ?
C201 C202 C206 123.4(11) . . ?
C204 C203 C202 120.3(12) . . ?
C204 C203 H203 119.8 . . ?
C202 C203 H203 119.8 . . ?
C203 C204 C205 117.2(12) . . ?
C203 C204 C207 123.2(12) . . ?
C205 C204 C207 119.3(13) . . ?
N33 C205 C204 123.2(13) . . ?
N33 C205 H205 118.4 . . ?
C204 C205 H205 118.4 . . ?
O54 C206 O53 121.4(12) . . ?
O54 C206 C202 120.3(10) . . ?
O53 C206 C202 118.2(13) . . ?
O54 C206 In8 55.0(7) . . ?
O53 C206 In8 66.5(7) . . ?
C202 C206 In8 175.1(9) . . ?
O74 C207 O73 128.3(18) . . ?
O74 C207 C204 115.2(14) . . ?
O73 C207 C204 116.2(17) . . ?
C208 N34 C212 120.0 . . ?
N34 C208 C209 120.0 . . ?
N34 C208 H208 120.0 . . ?
C209 C208 H208 120.0 . . ?
C210 C209 C208 120.0 . . ?
C210 C209 C213 124.8(9) . . ?
C208 C209 C213 114.9(9) . . ?
C209 C210 C211 120.0 . . ?
C209 C210 H210 120.0 . . ?
C211 C210 H210 120.0 . . ?
C212 C211 C210 120.0 . . ?
C212 C211 C214 120.0(10) . . ?
C210 C211 C214 119.9(10) . . ?
C211 C212 N34 120.0 . . ?
C211 C212 H212 120.0 . . ?
N34 C212 H212 120.0 . . ?
O59 C213 O60 124.5(15) . . ?
O59 C213 C209 124.6(13) . . ?
O60 C213 C209 110.6(13) . . ?
O59 C213 In9 69.9(9) . . ?
O60 C213 In9 55.0(8) . . ?
C209 C213 In9 165.4(10) . . ?
O76 C214 O75 130.4(12) . . ?
O76 C214 C211 120.8(14) . . ?
O75 C214 C211 108.8(14) . . ?
N35 C215 C216 129.8(13) . . ?
N35 C215 H215 115.1 . . ?
C216 C215 H215 115.1 . . ?
C215 C216 C217 114.6(11) . . ?
C215 C216 C220 121.5(12) . . ?
C217 C216 C220 123.9(12) . . ?
C218 C217 C216 120.1(11) . . ?
C218 C217 H217 119.9 . . ?
C216 C217 H217 119.9 . . ?
C219 C218 C217 119.9(11) . . ?
C219 C218 C221 117.4(11) . . ?
C217 C218 C221 122.5(10) . . ?
C218 C219 N35 121.2(12) . . ?
C218 C219 H219 119.4 . . ?
N35 C219 H219 119.4 . . ?
O65 C220 O66 121.6(14) . . ?
O65 C220 C216 124.2(15) . . ?
O66 C220 C216 114.2(13) . . ?
O65 C220 In10 68.7(8) . . ?
O66 C220 In10 53.0(6) . . ?
C216 C220 In10 166.8(11) . . ?
O78 C221 O77 124.9(10) . . ?
O78 C221 C218 116.0(10) . . ?
O77 C221 C218 119.1(10) . . ?
C223 C222 N36 123.4(15) . . ?
C223 C222 H222 118.3 . . ?
N36 C222 H222 118.3 . . ?
C224 C223 C222 120.3(13) . . ?
C224 C223 C227 124.9(13) . . ?
C222 C223 C227 114.0(14) . . ?
C223 C224 C225 120.9(11) . . ?
C223 C224 H224 119.6 . . ?
C225 C224 H224 119.6 . . ?
C226 C225 C224 118.8(12) . . ?
C226 C225 C228 118.2(13) . . ?
C224 C225 C228 122.8(11) . . ?
C225 C226 N36 124.3(15) . . ?
C225 C226 H226 117.8 . . ?
N36 C226 H226 117.8 . . ?
O72 C227 O71 121.7(15) . . ?
O72 C227 C223 112.1(15) . . ?
O71 C227 C223 125.3(14) . . ?
O72 C227 In11 51.9(8) . . ?
O71 C227 In11 70.2(9) . . ?
C223 C227 In11 163.9(12) . . ?
O80 C228 O79 126.3(11) . . ?
O80 C228 C225 117.6(11) . . ?
O79 C228 C225 115.4(12) . . ?
C230 C229 N37 123.5(12) . . ?
C230 C229 H229 118.3 . . ?
N37 C229 H229 118.3 . . ?
C229 C230 C231 118.6(12) . . ?
C229 C230 C234 121.2(11) . . ?
C231 C230 C234 119.9(10) . . ?
C232 C231 C230 119.1(10) . . ?
C232 C231 H231 120.4 . . ?
C230 C231 H231 120.4 . . ?
C231 C232 C233 118.9(10) . . ?
C231 C232 C235 121.9(11) . . ?
C233 C232 C235 119.1(12) . . ?
N37 C233 C232 124.3(12) . . ?
N37 C233 H233 117.9 . . ?
C232 C233 H233 117.9 . . ?
O57 C234 O58 121.2(11) . . ?
O57 C234 C230 120.1(10) . . ?
O58 C234 C230 118.6(10) . . ?
O57 C234 In9 62.5(6) . . ?
O58 C234 In9 59.3(6) . . ?
C230 C234 In9 173.9(9) . . ?
O49 C235 O50 124.0(12) . . ?
O49 C235 C232 120.4(12) . . ?
O50 C235 C232 115.6(12) . . ?
O49 C235 In8 58.7(6) . . ?
O50 C235 In8 65.4(6) . . ?
C232 C235 In8 175.5(9) . . ?
N38 C236 C237 125.7(11) . . ?
N38 C236 H236 117.1 . . ?
C237 C236 H236 117.1 . . ?
C238 C237 C236 117.6(9) . . ?
C238 C237 C241 119.8(10) . . ?
C236 C237 C241 122.5(11) . . ?
C237 C238 C239 119.7(10) . . ?
C237 C238 H238 120.1 . . ?
C239 C238 H238 120.1 . . ?
C240 C239 C238 115.7(11) . . ?
C240 C239 C242 122.9(11) . . ?
C238 C239 C242 121.3(11) . . ?
N38 C240 C239 125.4(10) . . ?
N38 C240 H240 117.3 . . ?
C239 C240 H240 117.3 . . ?
O63 C241 O64 118.9(10) . . ?
O63 C241 C237 120.9(12) . . ?
O64 C241 C237 120.1(10) . . ?
O63 C241 In10 62.0(6) . . ?
O64 C241 In10 57.3(5) . . ?
C237 C241 In10 174.8(9) . . ?
O56 C242 O55 121.9(12) . . ?
O56 C242 C239 122.4(11) . . ?
O55 C242 C239 115.6(13) . . ?
O56 C242 In9 65.4(7) . . ?
O55 C242 In9 56.8(6) . . ?
C239 C242 In9 169.2(10) . . ?
N39 C243 C244 120.5(11) . . ?
N39 C243 H243 119.8 . . ?
C244 C243 H243 119.8 . . ?
C245 C244 C243 120.5(11) . . ?
C245 C244 C248 121.0(10) . . ?
C243 C244 C248 118.6(10) . . ?
C244 C245 C246 115.7(10) . . ?
C244 C245 H245 122.1 . . ?
C246 C245 H245 122.1 . . ?
C247 C246 C245 120.8(11) . . ?
C247 C246 C249 119.2(13) . . ?
C245 C246 C249 120.0(11) . . ?
N39 C247 C246 121.5(13) . . ?
N39 C247 H247 119.2 . . ?
C246 C247 H247 119.2 . . ?
O70 C248 O69 114.5(11) . . ?
O70 C248 C244 126.4(11) . . ?
O69 C248 C244 119.1(10) . . ?
O61 C249 O62 123.4(12) . . ?
O61 C249 C246 119.5(13) . . ?
O62 C249 C246 117.1(13) . . ?
O61 C249 In10 58.6(6) . . ?
O62 C249 In10 64.9(6) . . ?
C246 C249 In10 173.3(8) . . ?
N40 C250 C251 119.1(15) . . ?
N40 C250 H250 120.5 . . ?
C251 C250 H250 120.5 . . ?
C252 C251 C250 117.7(12) . . ?
C252 C251 C255 123.2(12) . . ?
C250 C251 C255 118.5(13) . . ?
C253 C252 C251 120.1(11) . . ?
C253 C252 H252 120.0 . . ?
C251 C252 H252 120.0 . . ?
C252 C253 C254 119.4(12) . . ?
C252 C253 C256 120.7(12) . . ?
C254 C253 C256 119.8(11) . . ?
N40 C254 C253 119.9(13) . . ?
N40 C254 H254 120.1 . . ?
C253 C254 H254 120.1 . . ?
O51 C255 O52 120.5(12) . . ?
O51 C255 C251 116.8(12) . . ?
O52 C255 C251 122.4(12) . . ?
O51 C255 In8 64.9(6) . . ?
O52 C255 In8 56.7(6) . . ?
C251 C255 In8 174.6(10) . . ?
O68 C256 O67 122.1(12) . . ?
O68 C256 C253 120.7(12) . . ?
O67 C256 C253 117.2(12) . . ?
O68 C256 In11 62.0(7) . . ?
O67 C256 In11 60.3(6) . . ?
C253 C256 In11 176.9(10) . . ?
C129 N1 C45 118.3(11) . . ?
C129 N1 In3 123.1(9) . . ?
C45 N1 In3 118.6(9) . . ?
C46 N2 N3 102.1(10) . . ?
C46 N2 In3 118.4(9) . . ?
N3 N2 In3 139.5(7) . . ?
C48 N3 N2 112.8(10) . . ?
C48 N3 C1 131.1(12) . . ?
N2 N3 C1 116.0(9) . . ?
C53 N4 C49 123.9(11) . . ?
C53 N4 In1 115.0(9) . . ?
C49 N4 In1 121.0(11) . . ?
N6 N5 C54 106.5(11) . . ?
N6 N5 In1 138.4(8) . . ?
C54 N5 In1 115.1(9) . . ?
N5 N6 C56 113.7(12) . . ?
N5 N6 C11 118.2(12) . . ?
C56 N6 C11 127.5(14) . . ?
C57 N7 C61 120.1(16) . . ?
C57 N7 In2 125.2(10) . . ?
C61 N7 In2 114.4(14) . . ?
C156 N10 C136 118.4(9) . . ?
C156 N10 In4 117.9(7) . . ?
C136 N10 In4 123.7(8) . . ?
N12 N11 C158 103.6(8) . . ?
N12 N11 In4 139.1(7) . . ?
C158 N11 In4 116.9(7) . . ?
N11 N12 C168 113.9(9) . . ?
N11 N12 C31 117.1(9) . . ?
C168 N12 C31 128.9(10) . . ?
C77 N13 C73 113(2) . . ?
C87 N15 C91 122.2(16) . . ?
C98 N16 C94 113.7(11) . . ?
C101 N17 C105 114.1(14) . . ?
C108 N18 C112 121.9(13) . . ?
C115 N19 C119 117.2(12) . . ?
C126 N20 C122 112.2(13) . . ?
C169 N21 C173 118.1(11) . . ?
C169 N21 In8 127.4(10) . . ?
C173 N21 In8 114.5(9) . . ?
N23 N22 C174 105.0(10) . . ?
N23 N22 In8 138.9(8) . . ?
C174 N22 In8 115.8(8) . . ?
N22 N23 C176 110.3(13) . . ?
N22 N23 C41 118.9(10) . . ?
C176 N23 C41 130.8(14) . . ?
C181 N24 C177 117.0(9) . . ?
C181 N24 In9 118.7(7) . . ?
C177 N24 In9 124.3(9) . . ?
C182 N25 N26 105.2(10) . . ?
C182 N25 In9 115.6(9) . . ?
N26 N25 In9 138.5(6) . . ?
C184 N26 N25 110.5(10) . . ?
C184 N26 C42 131.0(11) . . ?
N25 N26 C42 117.1(9) . . ?
C185 N27 C189 117.1(11) . . ?
C185 N27 In10 124.6(9) . . ?
C189 N27 In10 118.3(8) . . ?
N29 N28 C190 109.8(10) . . ?
N29 N28 In10 135.2(7) . . ?
C190 N28 In10 115.0(9) . . ?
N28 N29 C192 106.1(12) . . ?
N28 N29 C43 122.5(10) . . ?
C192 N29 C43 131.2(14) . . ?
C193 N30 C197 118.0(8) . . ?
C193 N30 In11 124.1(8) . . ?
C197 N30 In11 117.9(7) . . ?
N32 N31 C198 106.9(9) . . ?
N32 N31 In11 138.8(7) . . ?
C198 N31 In11 113.9(7) . . ?
C200 N32 N31 110.8(10) . . ?
C200 N32 C44 130.8(11) . . ?
N31 N32 C44 118.4(9) . . ?
C201 N33 C205 115.3(12) . . ?
C215 N35 C219 114.1(12) . . ?
C226 N36 C222 112.1(15) . . ?
C233 N37 C229 115.4(10) . . ?
C236 N38 C240 115.8(10) . . ?
C243 N39 C247 120.4(12) . . ?
C250 N40 C254 122.2(14) . . ?
C8 O1 C7 111.2(10) . . ?
C13 O2 C8 116.4(10) . . ?
C17 O3 C18 118.0(10) . . ?
In6 O2W In5 120.0(3) . . ?
C18 O4 C23 117.0(13) . . ?
In6 O3W In7 119.9(3) . . ?
C27 O5 C28 116.1(11) . . ?
C33 O6 C28 116.9(10) . . ?
C38 O7 C37 117.4(9) . . ?
C3 O8 C38 117.4(8) . . ?
C107 O9 In3 93.2(7) . . ?
C107 O10 In3 87.9(8) . . ?
C127 O11 In3 89.2(8) . . ?
C127 O12 In3 94.5(8) . . ?
C78 O13 In3 87.9(9) . . ?
C78 O14 In3 96.4(8) . . ?
C114 O15 In1 93.2(9) . . ?
C114 O16 In1 90.1(8) . . ?
C106 O17 In1 85.5(8) . . ?
C106 O18 In1 92.7(8) . . ?
O19' O19 C85 54(4) . . ?
C85 O20 In1 99.6(11) . . ?
C121 O21 In2 92.3(8) . . ?
C121 O22 In2 90.8(7) . . ?
C113 O23 In2 90.6(7) . . ?
C113 O24 In2 95.3(7) . . ?
C92 O26 In2 105.8(10) . . ?
C128 O27 In4 89.5(6) . . ?
C128 O28 In4 91.7(6) . . ?
C120 O29 In4 87.0(6) . . ?
C120 O30 In4 98.4(7) . . ?
C99 O31 In4 83.3(8) . . ?
C99 O32 In4 98.5(9) . . ?
C79 O33 In6 136.6(8) . . ?
C79 O34 In5 134.1(7) . . ?
C86 O36 In5 125.5(12) . . ?
C93 O38 In5 125.3(9) . . ?
C100 O39 In6 135.4(7) . . ?
C100 O40 In5 134.9(7) . . ?
C135 O41 C69 118.3(10) . . ?
C69 O42 C141 116.7(9) . . ?
C145 O43 C70 122.5(9) . . ?
C70 O44 C151 119.9(9) . . ?
C155 O45 C71 116.0(9) . . ?
C161 O46 C71 116.9(9) . . ?
C165 O47 C72 114.5(9) . . ?
C131 O48 C72 115.5(10) . . ?
C235 O49 In8 93.9(7) . . ?
C235 O50 In8 85.3(7) . . ?
C255 O51 In8 87.1(8) . . ?
C255 O52 In8 95.4(8) . . ?
C206 O53 In8 84.5(8) . . ?
C206 O54 In8 98.0(7) . . ?
C242 O55 In9 94.9(8) . . ?
C242 O56 In9 86.7(7) . . ?
C234 O57 In9 89.2(6) . . ?
C234 O58 In9 92.1(7) . . ?
C213 O59 In9 83.7(9) . . ?
C213 O60 In9 97.9(9) . . ?
C249 O61 In10 92.9(8) . . ?
C249 O62 In10 86.0(8) . . ?
C241 O63 In10 90.1(7) . . ?
C241 O64 In10 94.0(7) . . ?
C220 O65 In10 85.2(9) . . ?
C220 O66 In10 98.4(8) . . ?
C256 O67 In11 90.5(8) . . ?
C256 O68 In11 89.9(7) . . ?
C248 O69 In11 91.7(6) . . ?
C248 O70 In11 97.2(7) . . ?
C227 O71 In11 82.6(9) . . ?
C227 O72 In11 101.6(10) . . ?
C207 O74 In7 123.5(10) . . ?
C214 O76 In7 124.4(9) . . ?
C221 O77 In6 137.0(8) . . ?
C221 O78 In7 134.6(7) . . ?
C228 O79 In6 134.4(8) . . ?
C228 O80 In7 134.2(8) . . ?
O20 In1 O18 90.2(4) . . ?
O20 In1 O15 94.1(4) . . ?
O18 In1 O15 158.6(3) . . ?
O20 In1 N5 151.0(4) . . ?
O18 In1 N5 94.1(4) . . ?
O15 In1 N5 92.3(3) . . ?
O20 In1 O16 77.3(4) . . ?
O18 In1 O16 144.4(3) . . ?
O15 In1 O16 56.8(3) . . ?
N5 In1 O16 82.6(3) . . ?
O20 In1 N4 137.5(5) . . ?
O18 In1 N4 81.0(3) . . ?
O15 In1 N4 81.7(3) . . ?
N5 In1 N4 71.4(4) . . ?
O16 In1 N4 130.0(4) . . ?
O20 In1 O17 76.0(5) . . ?
O18 In1 O17 56.2(3) . . ?
O15 In1 O17 145.1(3) . . ?
N5 In1 O17 82.7(3) . . ?
O16 In1 O17 88.3(3) . . ?
N4 In1 O17 127.9(4) . . ?
O20 In1 O19' 53.5(7) . . ?
O18 In1 O19' 84.9(7) . . ?
O15 In1 O19' 80.9(7) . . ?
N5 In1 O19' 155.5(7) . . ?
O16 In1 O19' 112.0(7) . . ?
N4 In1 O19' 84.3(8) . . ?
O17 In1 O19' 116.1(7) . . ?
O20 In1 C106 80.1(5) . . ?
O18 In1 C106 28.7(3) . . ?
O15 In1 C106 171.7(4) . . ?
N5 In1 C106 90.1(4) . . ?
O16 In1 C106 115.7(4) . . ?
N4 In1 C106 106.6(4) . . ?
O17 In1 C106 27.6(3) . . ?
O19' In1 C106 100.1(7) . . ?
O20 In1 C114 84.1(5) . . ?
O18 In1 C114 172.2(4) . . ?
O15 In1 C114 28.1(3) . . ?
N5 In1 C114 88.4(4) . . ?
O16 In1 C114 28.8(3) . . ?
N4 In1 C114 106.8(4) . . ?
O17 In1 C114 117.1(4) . . ?
O19' In1 C114 95.8(7) . . ?
C106 In1 C114 144.2(4) . . ?
O20 In1 C85 28.3(4) . . ?
O18 In1 C85 85.9(4) . . ?
O15 In1 C85 87.9(4) . . ?
N5 In1 C85 179.3(5) . . ?
O16 In1 C85 96.9(5) . . ?
N4 In1 C85 109.3(6) . . ?
O17 In1 C85 96.7(5) . . ?
O19' In1 C85 25.2(7) . . ?
C106 In1 C85 89.6(5) . . ?
C114 In1 C85 91.4(5) . . ?
N8 In2 O26 154.6(5) . . ?
N8 In2 O24 92.4(4) . . ?
O26 In2 O24 91.4(3) . . ?
N8 In2 O21 92.8(4) . . ?
O26 In2 O21 92.1(4) . . ?
O24 In2 O21 159.9(3) . . ?
N8 In2 N7 75.7(5) . . ?
O26 In2 N7 129.7(5) . . ?
O24 In2 N7 80.4(4) . . ?
O21 In2 N7 82.1(4) . . ?
N8 In2 O22 80.0(4) . . ?
O26 In2 O22 81.9(4) . . ?
O24 In2 O22 143.1(3) . . ?
O21 In2 O22 57.0(3) . . ?
N7 In2 O22 130.9(4) . . ?
N8 In2 O23 78.9(5) . . ?
O26 In2 O23 82.3(4) . . ?
O24 In2 O23 56.8(3) . . ?
O21 In2 O23 143.2(3) . . ?
N7 In2 O23 128.6(4) . . ?
O22 In2 O23 86.3(3) . . ?
N8 In2 C121 86.1(4) . . ?
O26 In2 C121 86.4(4) . . ?
O24 In2 C121 171.6(5) . . ?
O21 In2 C121 28.5(4) . . ?
N7 In2 C121 107.2(5) . . ?
O22 In2 C121 28.5(4) . . ?
O23 In2 C121 114.8(4) . . ?
N8 In2 C113 87.0(5) . . ?
O26 In2 C113 84.7(4) . . ?
O24 In2 C113 28.0(3) . . ?
O21 In2 C113 171.9(4) . . ?
N7 In2 C113 105.6(4) . . ?
O22 In2 C113 115.0(4) . . ?
O23 In2 C113 28.9(3) . . ?
C121 In2 C113 143.5(5) . . ?
O14 In3 O9 90.4(3) . . ?
O14 In3 N2 150.4(4) . . ?
O9 In3 N2 96.5(3) . . ?
O14 In3 O12 94.1(4) . . ?
O9 In3 O12 159.0(4) . . ?
N2 In3 O12 89.6(4) . . ?
O14 In3 N1 138.6(4) . . ?
O9 In3 N1 82.9(3) . . ?
N2 In3 N1 71.0(4) . . ?
O12 In3 N1 80.2(3) . . ?
O14 In3 O10 77.6(3) . . ?
O9 In3 O10 57.1(3) . . ?
N2 In3 O10 82.1(3) . . ?
O12 In3 O10 143.8(3) . . ?
N1 In3 O10 128.6(3) . . ?
O14 In3 O11 77.0(3) . . ?
O9 In3 O11 145.1(3) . . ?
N2 In3 O11 81.1(3) . . ?
O12 In3 O11 55.6(3) . . ?
N1 In3 O11 127.6(3) . . ?
O10 In3 O11 88.2(3) . . ?
O14 In3 O13 54.6(3) . . ?
O9 In3 O13 83.0(3) . . ?
N2 In3 O13 154.8(3) . . ?
O12 In3 O13 83.0(4) . . ?
N1 In3 O13 84.0(4) . . ?
O10 In3 O13 117.4(3) . . ?
O11 In3 O13 113.5(3) . . ?
O14 In3 C107 82.6(3) . . ?
O9 In3 C107 28.5(3) . . ?
N2 In3 C107 89.8(3) . . ?
O12 In3 C107 172.3(4) . . ?
N1 In3 C107 106.8(4) . . ?
O10 In3 C107 28.6(3) . . ?
O11 In3 C107 116.7(4) . . ?
O13 In3 C107 100.6(4) . . ?
O14 In3 C78 27.9(4) . . ?
O9 In3 C78 86.3(4) . . ?
N2 In3 C78 177.0(4) . . ?
O12 In3 C78 88.2(4) . . ?
N1 In3 C78 110.7(5) . . ?
O10 In3 C78 98.5(4) . . ?
O11 In3 C78 95.9(4) . . ?
O13 In3 C78 26.7(4) . . ?
C107 In3 C78 92.1(4) . . ?
O14 In3 C127 83.4(4) . . ?
O9 In3 C127 171.6(4) . . ?
N2 In3 C127 86.3(4) . . ?
O12 In3 C127 28.2(3) . . ?
N1 In3 C127 105.5(4) . . ?
O10 In3 C127 115.7(4) . . ?
O11 In3 C127 27.5(3) . . ?
O13 In3 C127 97.9(4) . . ?
C107 In3 C127 144.1(5) . . ?
C78 In3 C127 90.8(4) . . ?
O32 In4 O30 92.4(3) . . ?
O32 In4 N11 152.4(3) . . ?
O30 In4 N11 91.2(3) . . ?
O32 In4 O27 96.0(4) . . ?
O30 In4 O27 158.8(3) . . ?
N11 In4 O27 90.3(3) . . ?
O32 In4 N10 135.5(4) . . ?
O30 In4 N10 79.7(3) . . ?
N11 In4 N10 72.0(3) . . ?
O27 In4 N10 80.7(3) . . ?
O32 In4 O28 78.5(3) . . ?
O30 In4 O28 143.8(3) . . ?
N11 In4 O28 82.5(3) . . ?
O27 In4 O28 57.3(2) . . ?
N10 In4 O28 130.5(3) . . ?
O32 In4 O29 78.2(3) . . ?
O30 In4 O29 56.1(3) . . ?
N11 In4 O29 81.1(3) . . ?
O27 In4 O29 144.9(3) . . ?
N10 In4 O29 127.4(3) . . ?
O28 In4 O29 87.7(3) . . ?
O32 In4 O31 54.9(3) . . ?
O30 In4 O31 87.2(3) . . ?
N11 In4 O31 152.7(3) . . ?
O27 In4 O31 81.8(3) . . ?
N10 In4 O31 80.9(3) . . ?
O28 In4 O31 114.0(3) . . ?
O29 In4 O31 119.5(3) . . ?
O32 In4 C128 87.1(4) . . ?
O30 In4 C128 171.0(3) . . ?
N11 In4 C128 85.2(4) . . ?
O27 In4 C128 29.8(3) . . ?
N10 In4 C128 106.9(3) . . ?
O28 In4 C128 27.5(2) . . ?
O29 In4 C128 115.1(3) . . ?
O31 In4 C128 99.8(3) . . ?
O32 In4 C99 26.7(3) . . ?
O30 In4 C99 90.7(3) . . ?
N11 In4 C99 178.0(4) . . ?
O27 In4 C99 88.2(3) . . ?
N10 In4 C99 109.1(4) . . ?
O28 In4 C99 95.6(3) . . ?
O29 In4 C99 99.3(3) . . ?
O31 In4 C99 28.3(3) . . ?
C128 In4 C99 92.8(4) . . ?
O32 In4 C120 84.7(4) . . ?
O30 In4 C120 26.8(3) . . ?
N11 In4 C120 86.2(3) . . ?
O27 In4 C120 173.8(3) . . ?
N10 In4 C120 103.1(4) . . ?
O28 In4 C120 117.0(3) . . ?
O29 In4 C120 29.3(3) . . ?
O31 In4 C120 103.5(3) . . ?
C128 In4 C120 144.4(4) . . ?
C99 In4 C120 95.1(4) . . ?
O2W In5 O36 97.2(3) . . ?
O2W In5 O34 94.9(3) . . ?
O36 In5 O34 90.0(4) . . ?
O2W In5 O38 93.5(3) . . ?
O36 In5 O38 93.2(3) . . ?
O34 In5 O38 170.6(3) . . ?
O2W In5 O1W 174.5(3) . . ?
O36 In5 O1W 88.3(4) . . ?
O34 In5 O1W 85.1(4) . . ?
O38 In5 O1W 86.1(4) . . ?
O2W In5 O40 91.8(3) . . ?
O36 In5 O40 170.1(3) . . ?
O34 In5 O40 84.9(3) . . ?
O38 In5 O40 90.6(3) . . ?
O1W In5 O40 82.7(3) . . ?
O2W In6 O3W 177.9(3) . . ?
O2W In6 O39 91.3(3) . . ?
O3W In6 O39 87.2(3) . . ?
O2W In6 O33 92.3(3) . . ?
O3W In6 O33 89.2(3) . . ?
O39 In6 O33 90.8(3) . . ?
O2W In6 O77 86.2(3) . . ?
O3W In6 O77 92.3(3) . . ?
O39 In6 O77 90.7(3) . . ?
O33 In6 O77 177.9(4) . . ?
O2W In6 O79 87.5(3) . . ?
O3W In6 O79 94.1(3) . . ?
O39 In6 O79 178.8(4) . . ?
O33 In6 O79 88.9(3) . . ?
O77 In6 O79 89.5(3) . . ?
O3W In7 O74 97.4(3) . . ?
O3W In7 O76 97.0(3) . . ?
O74 In7 O76 90.4(3) . . ?
O3W In7 O80 94.8(3) . . ?
O74 In7 O80 90.0(3) . . ?
O76 In7 O80 168.0(3) . . ?
O3W In7 O78 92.0(3) . . ?
O74 In7 O78 169.8(3) . . ?
O76 In7 O78 92.2(3) . . ?
O80 In7 O78 85.5(3) . . ?
O3W In7 O4W 173.6(3) . . ?
O74 In7 O4W 87.4(3) . . ?
O76 In7 O4W 87.2(3) . . ?
O80 In7 O4W 80.9(3) . . ?
O78 In7 O4W 82.9(3) . . ?
O54 In8 O52 93.7(3) . . ?
O54 In8 O49 91.2(3) . . ?
O52 In8 O49 158.5(3) . . ?
O54 In8 N22 148.8(4) . . ?
O52 In8 N22 90.1(3) . . ?
O49 In8 N22 96.5(3) . . ?
O54 In8 N21 137.6(4) . . ?
O52 In8 N21 83.3(3) . . ?
O49 In8 N21 79.0(3) . . ?
N22 In8 N21 73.7(4) . . ?
O54 In8 O50 78.6(3) . . ?
O52 In8 O50 144.7(3) . . ?
O49 In8 O50 56.8(3) . . ?
N22 In8 O50 80.5(3) . . ?
N21 In8 O50 125.2(3) . . ?
O54 In8 O51 75.8(3) . . ?
O52 In8 O51 55.6(3) . . ?
O49 In8 O51 145.7(3) . . ?
N22 In8 O51 81.0(3) . . ?
N21 In8 O51 131.4(3) . . ?
O50 In8 O51 89.2(3) . . ?
O54 In8 O53 56.0(3) . . ?
O52 In8 O53 81.3(3) . . ?
O49 In8 O53 84.1(3) . . ?
N22 In8 O53 154.9(4) . . ?
N21 In8 O53 81.9(4) . . ?
O50 In8 O53 119.4(3) . . ?
O51 In8 O53 112.3(3) . . ?
O54 In8 C235 83.8(4) . . ?
O52 In8 C235 174.0(4) . . ?
O49 In8 C235 27.5(3) . . ?
N22 In8 C235 89.2(4) . . ?
N21 In8 C235 102.2(4) . . ?
O50 In8 C235 29.4(3) . . ?
O51 In8 C235 118.4(4) . . ?
O53 In8 C235 101.7(4) . . ?
O54 In8 C206 27.1(3) . . ?
O52 In8 C206 86.5(3) . . ?
O49 In8 C206 88.4(3) . . ?
N22 In8 C206 174.0(3) . . ?
N21 In8 C206 110.8(4) . . ?
O50 In8 C206 99.5(3) . . ?
O51 In8 C206 93.0(3) . . ?
O53 In8 C206 28.9(3) . . ?
C235 In8 C206 93.6(4) . . ?
O54 In8 C255 81.2(4) . . ?
O52 In8 C255 27.9(3) . . ?
O49 In8 C255 171.4(4) . . ?
N22 In8 C255 88.0(3) . . ?
N21 In8 C255 109.4(4) . . ?
O50 In8 C255 117.2(4) . . ?
O51 In8 C255 28.0(3) . . ?
O53 In8 C255 94.9(3) . . ?
C235 In8 C255 146.1(5) . . ?
C206 In8 C255 86.7(3) . . ?
O60 In9 O55 87.8(3) . . ?
O60 In9 N24 135.8(4) . . ?
O55 In9 N24 81.8(3) . . ?
O60 In9 O58 92.8(3) . . ?
O55 In9 O58 158.2(3) . . ?
N24 In9 O58 82.6(3) . . ?
O60 In9 N25 151.5(3) . . ?
O55 In9 N25 93.5(4) . . ?
N24 In9 N25 72.3(3) . . ?
O58 In9 N25 96.3(3) . . ?
O60 In9 O57 80.9(3) . . ?
O55 In9 O57 144.4(3) . . ?
N24 In9 O57 128.7(3) . . ?
O58 In9 O57 56.7(2) . . ?
N25 In9 O57 81.7(3) . . ?
O60 In9 O56 76.6(3) . . ?
O55 In9 O56 56.1(3) . . ?
N24 In9 O56 128.0(3) . . ?
O58 In9 O56 145.0(3) . . ?
N25 In9 O56 80.5(3) . . ?
O57 In9 O56 88.4(3) . . ?
O60 In9 O59 53.3(3) . . ?
O55 In9 O59 80.0(3) . . ?
N24 In9 O59 82.5(3) . . ?
O58 In9 O59 82.8(3) . . ?
N25 In9 O59 154.7(3) . . ?
O57 In9 O59 117.4(3) . . ?
O56 In9 O59 114.4(3) . . ?
O60 In9 C234 84.1(4) . . ?
O55 In9 C234 170.2(3) . . ?
N24 In9 C234 107.8(3) . . ?
O58 In9 C234 28.6(3) . . ?
N25 In9 C234 91.1(4) . . ?
O57 In9 C234 28.3(3) . . ?
O56 In9 C234 116.4(3) . . ?
O59 In9 C234 99.3(4) . . ?
O60 In9 C242 79.6(3) . . ?
O55 In9 C242 28.3(3) . . ?
N24 In9 C242 106.6(4) . . ?
O58 In9 C242 170.7(3) . . ?
N25 In9 C242 88.1(4) . . ?
O57 In9 C242 116.1(4) . . ?
O56 In9 C242 27.9(3) . . ?
O59 In9 C242 96.7(4) . . ?
C234 In9 C242 143.6(4) . . ?
O60 In9 C213 27.0(3) . . ?
O55 In9 C213 81.4(4) . . ?
N24 In9 C213 108.8(4) . . ?
O58 In9 C213 89.3(4) . . ?
N25 In9 C213 174.4(4) . . ?
O57 In9 C213 101.2(4) . . ?
O56 In9 C213 94.8(4) . . ?
O59 In9 C213 26.4(3) . . ?
C234 In9 C213 93.7(4) . . ?
C242 In9 C213 86.4(4) . . ?
O66 In10 O61 93.8(3) . . ?
O66 In10 O64 90.4(3) . . ?
O61 In10 O64 158.5(3) . . ?
O66 In10 N27 137.2(4) . . ?
O61 In10 N27 80.7(3) . . ?
O64 In10 N27 81.9(3) . . ?
O66 In10 N28 152.0(4) . . ?
O61 In10 N28 92.5(3) . . ?
O64 In10 N28 93.6(3) . . ?
N27 In10 N28 70.8(4) . . ?
O66 In10 O63 79.2(3) . . ?
O61 In10 O63 144.9(3) . . ?
O64 In10 O63 56.6(3) . . ?
N27 In10 O63 127.1(3) . . ?
N28 In10 O63 80.0(3) . . ?
O66 In10 O62 78.9(3) . . ?
O61 In10 O62 57.6(3) . . ?
O64 In10 O62 143.8(3) . . ?
N27 In10 O62 128.6(3) . . ?
N28 In10 O62 81.6(3) . . ?
O63 In10 O62 87.3(3) . . ?
O66 In10 O65 54.5(3) . . ?
O61 In10 O65 81.2(3) . . ?
O64 In10 O65 84.2(3) . . ?
N27 In10 O65 82.7(3) . . ?
N28 In10 O65 153.4(3) . . ?
O63 In10 O65 119.3(3) . . ?
O62 In10 O65 115.3(3) . . ?
O66 In10 C249 85.0(3) . . ?
O61 In10 C249 28.6(4) . . ?
O64 In10 C249 172.3(4) . . ?
N27 In10 C249 105.7(4) . . ?
N28 In10 C249 87.7(3) . . ?
O63 In10 C249 116.4(4) . . ?
O62 In10 C249 29.1(3) . . ?
O65 In10 C249 98.0(4) . . ?
O66 In10 C241 82.3(3) . . ?
O61 In10 C241 172.4(4) . . ?
O64 In10 C241 28.7(3) . . ?
N27 In10 C241 106.6(3) . . ?
N28 In10 C241 88.0(3) . . ?
O63 In10 C241 28.0(3) . . ?
O62 In10 C241 115.1(4) . . ?
O65 In10 C241 101.6(3) . . ?
C249 In10 C241 144.0(5) . . ?
O66 In10 C220 28.6(3) . . ?
O61 In10 C220 85.7(3) . . ?
O64 In10 C220 88.0(3) . . ?
N27 In10 C220 108.7(5) . . ?
N28 In10 C220 178.2(3) . . ?
O63 In10 C220 101.6(4) . . ?
O62 In10 C220 97.6(4) . . ?
O65 In10 C220 26.0(3) . . ?
C249 In10 C220 90.8(4) . . ?
C241 In10 C220 93.8(4) . . ?
O72 In11 O70 93.4(3) . . ?
O72 In11 N31 152.8(3) . . ?
O70 In11 N31 91.6(3) . . ?
O72 In11 O67 91.7(3) . . ?
O70 In11 O67 157.9(2) . . ?
N31 In11 O67 93.6(3) . . ?
O72 In11 N30 134.6(4) . . ?
O70 In11 N30 80.4(3) . . ?
N31 In11 N30 72.6(3) . . ?
O67 In11 N30 80.7(3) . . ?
O72 In11 O69 80.4(3) . . ?
O70 In11 O69 56.3(3) . . ?
N31 In11 O69 80.3(3) . . ?
O67 In11 O69 145.8(3) . . ?
N30 In11 O69 127.8(3) . . ?
O72 In11 O68 80.2(3) . . ?
O70 In11 O68 144.8(3) . . ?
N31 In11 O68 80.4(3) . . ?
O67 In11 O68 57.3(2) . . ?
N30 In11 O68 128.0(3) . . ?
O69 In11 O68 88.5(3) . . ?
O72 In11 O71 53.5(3) . . ?
O70 In11 O71 82.8(3) . . ?
N31 In11 O71 153.6(3) . . ?
O67 In11 O71 83.0(3) . . ?
N30 In11 O71 81.0(4) . . ?
O69 In11 O71 116.5(3) . . ?
O68 In11 O71 118.2(3) . . ?
O72 In11 C256 84.0(4) . . ?
O70 In11 C256 172.8(4) . . ?
N31 In11 C256 87.7(4) . . ?
O67 In11 C256 29.3(3) . . ?
N30 In11 C256 106.2(4) . . ?
O69 In11 C256 116.6(4) . . ?
O68 In11 C256 28.1(3) . . ?
O71 In11 C256 100.9(4) . . ?
O72 In11 C227 26.5(4) . . ?
O70 In11 C227 86.0(4) . . ?
N31 In11 C227 177.4(4) . . ?
O67 In11 C227 89.0(4) . . ?
N30 In11 C227 108.2(5) . . ?
O69 In11 C227 97.3(4) . . ?
O68 In11 C227 100.8(4) . . ?
O71 In11 C227 27.2(3) . . ?
C256 In11 C227 94.5(5) . . ?
C22 C21 N9 109.7(13) . . ?
O19 O19' C85 100(5) . . ?
O19 O19' In1 131(5) . . ?
C85 O19' In1 88(2) . . ?

loop_
_geom_bond_atom_site_label_1
_geom_bond_atom_site_label_2
_geom_bond_distance
_geom_bond_site_symmetry_2
_geom_bond_publ_flag
C1 N3 1.504(13) . ?
C1 C2 1.522(15) . ?
C1 H1A 0.9700 . ?
C1 H1B 0.9700 . ?
C2 C3 1.418(15) . ?
C2 C7 1.434(16) . ?
C3 O8 1.370(12) . ?
C3 C4 1.426(16) . ?
C4 C5 1.374(13) . ?
C4 C39 1.447(14) . ?
C5 C6 1.402(14) . ?
C5 H5 0.9300 . ?
C6 C7 1.386(18) . ?
C6 C9 1.513(15) . ?
C7 O1 1.435(15) . ?
C8 O1 1.428(14) . ?
C8 O2 1.437(15) . ?
C8 H8A 0.9700 . ?
C8 H8B 0.9700 . ?
C9 C14 1.484(18) . ?
C9 C10 1.515(17) . ?
C9 H9 0.9800 . ?
C10 H10A 0.9600 . ?
C10 H10B 0.9600 . ?
C10 H10C 0.9600 . ?
C11 C12 1.451(19) . ?
C11 N6 1.560(14) . ?
C11 H11A 0.9700 . ?
C11 H11B 0.9700 . ?
C12 C13 1.314(18) . ?
C12 C17 1.48(2) . ?
C13 C14 1.363(18) . ?
C13 O2 1.402(15) . ?
C14 C15 1.420(19) . ?
C15 C16 1.40(2) . ?
C15 H15 0.9300 . ?
C16 C19 1.45(2) . ?
C16 C17 1.48(2) . ?
C17 O3 1.420(18) . ?
C18 O4 1.27(2) . ?
C18 O3 1.465(19) . ?
C18 H18A 0.9700 . ?
C18 H18B 0.9700 . ?
C19 C24 1.53(2) . ?
C19 C20 1.56(2) . ?
C19 H19 0.9800 . ?
C20 H20A 0.9600 . ?
C20 H20B 0.9600 . ?
C20 H20C 0.9600 . ?
C22 C27 1.358(17) . ?
C22 C23 1.47(2) . ?
C22 C21 1.481(19) . ?
C23 O4 1.382(17) . ?
C23 C24 1.395(19) . ?
C24 C25 1.402(17) . ?
C25 C26 1.376(17) . ?
C25 H25 0.9300 . ?
C26 C27 1.442(18) . ?
C26 C29 1.549(17) . ?
C27 O5 1.374(16) . ?
C28 O6 1.419(14) . ?
C28 O5 1.434(15) . ?
C28 H28A 0.9700 . ?
C28 H28B 0.9700 . ?
C29 C30 1.508(15) . ?
C29 C34 1.520(17) . ?
C29 H29 0.9800 . ?
C30 H30A 0.9600 . ?
C30 H30B 0.9600 . ?
C30 H30C 0.9600 . ?
C31 C32 1.526(15) . ?
C31 N12 1.560(13) . ?
C31 H31A 0.9700 . ?
C31 H31B 0.9700 . ?
C32 C37 1.338(16) . ?
C32 C33 1.420(17) . ?
C33 O6 1.335(14) . ?
C33 C34 1.395(16) . ?
C34 C35 1.413(16) . ?
C35 C36 1.396(16) . ?
C35 H35 0.9300 . ?
C36 C37 1.382(14) . ?
C36 C39 1.545(15) . ?
C37 O7 1.401(13) . ?
C38 O7 1.399(13) . ?
C38 O8 1.473(12) . ?
C38 H38A 0.9700 . ?
C38 H38B 0.9700 . ?
C39 C40 1.541(13) . ?
C39 H39 0.9800 . ?
C40 H40A 0.9600 . ?
C40 H40B 0.9600 . ?
C40 H40C 0.9600 . ?
C129 N1 1.283(17) . ?
C129 C139 1.435(18) . ?
C129 H129 0.9300 . ?
C139 C149 1.35(2) . ?
C139 H139 0.9300 . ?
C149 C159 1.33(2) . ?
C149 H149 0.9300 . ?
C159 C45 1.467(14) . ?
C159 H159 0.9300 . ?
C45 N1 1.291(14) . ?
C45 C46 1.473(16) . ?
C46 C47 1.352(16) . ?
C46 N2 1.360(13) . ?
C47 C48 1.409(16) . ?
C47 H47 0.9300 . ?
C48 N3 1.343(12) . ?
C48 H48 0.9300 . ?
C49 N4 1.364(15) . ?
C49 C50 1.373(16) . ?
C49 H49 0.9300 . ?
C50 C51 1.556(12) . ?
C50 H50 0.9300 . ?
C51 C52 1.398(17) . ?
C51 H51 0.9300 . ?
C52 C53 1.374(16) . ?
C52 H52 0.9300 . ?
C53 N4 1.353(17) . ?
C53 C54 1.391(17) . ?
C54 N5 1.339(13) . ?
C54 C55 1.34(2) . ?
C55 C56 1.384(19) . ?
C55 H55 0.9300 . ?
C56 N6 1.316(18) . ?
C56 H56 0.9300 . ?
C57 N7 1.331(16) . ?
C57 C58 1.45(2) . ?
C57 H57 0.9300 . ?
C58 C59 1.35(2) . ?
C58 H58 0.9300 . ?
C59 C60 1.36(3) . ?
C59 H59 0.9300 . ?
C60 C61 1.43(3) . ?
C60 H60 0.9300 . ?
C61 C62 1.35(3) . ?
C61 N7 1.38(2) . ?
N9 N8 1.354(17) . ?
N9 C64 1.41(3) . ?
N9 C21 1.511(11) . ?
N8 C62 1.44(3) . ?
N8 In2 2.132(12) . ?
C62 C63 1.47(3) . ?
C63 C64 1.52(3) . ?
C63 H63 0.9300 . ?
C64 H64 0.9300 . ?
C136 N10 1.333(13) . ?
C136 C138 1.418(14) . ?
C136 H136 0.9300 . ?
C138 C146 1.48(2) . ?
C138 H138 0.9300 . ?
C146 C148 1.306(18) . ?
C146 H146 0.9300 . ?
C148 C156 1.389(14) . ?
C148 H148 0.9300 . ?
C156 N10 1.330(14) . ?
C156 C158 1.475(15) . ?
C158 C166 1.333(15) . ?
C158 N11 1.353(11) . ?
C166 C168 1.389(15) . ?
C166 H166 0.9300 . ?
C168 N12 1.350(13) . ?
C168 H168 0.9300 . ?
C73 N13 1.32(2) . ?
C73 C74 1.50(2) . ?
C73 H73 0.9300 . ?
C74 C75 1.375(16) . ?
C74 C78 1.515(11) . ?
C75 C76 1.366(13) . ?
C75 H75 0.9300 . ?
C76 C77 1.35(2) . ?
C76 C79 1.497(15) . ?
C77 N13 1.32(2) . ?
C77 H77 0.9300 . ?
C78 O13 1.186(15) . ?
C78 O14 1.240(15) . ?
C78 In3 2.635(12) . ?
C79 O34 1.212(13) . ?
C79 O33 1.277(13) . ?
N14 C80 1.3900 . ?
N14 C84 1.3900 . ?
C80 C81 1.3900 . ?
C80 H80 0.9300 . ?
C81 C82 1.3900 . ?
C81 C85 1.50(2) . ?
C82 C83 1.3900 . ?
C82 H82 0.9300 . ?
C83 C84 1.3900 . ?
C83 C86 1.50(2) . ?
C84 H84 0.9300 . ?
C85 O19' 1.14(3) . ?
C85 O20 1.29(2) . ?
C85 O19 1.39(3) . ?
C85 In1 2.67(2) . ?
C86 O36 1.176(19) . ?
C86 O35 1.21(2) . ?
C87 N15 1.241(16) . ?
C87 C88 1.385(18) . ?
C87 H87 0.9300 . ?
C88 C89 1.334(16) . ?
C88 C92 1.55(2) . ?
C89 C90 1.399(17) . ?
C89 H89 0.9300 . ?
C90 C91 1.380(18) . ?
C90 C93 1.556(18) . ?
C91 N15 1.309(17) . ?
C91 H91 0.9300 . ?
C92 O25 1.166(15) . ?
C92 O26 1.291(15) . ?
C93 O38 1.209(14) . ?
C93 O37 1.236(16) . ?
C94 N16 1.338(17) . ?
C94 C95 1.431(18) . ?
C94 H94 0.9300 . ?
C95 C96 1.366(14) . ?
C95 C99 1.514(17) . ?
C96 C97 1.344(14) . ?
C96 H96 0.9300 . ?
C97 C98 1.386(15) . ?
C97 C100 1.541(10) . ?
C98 N16 1.323(13) . ?
C98 H98 0.9300 . ?
C99 O32 1.203(14) . ?
C99 O31 1.264(13) . ?
C99 In4 2.650(15) . ?
C100 O40 1.216(12) . ?
C100 O39 1.269(12) . ?
C101 N17 1.330(18) . ?
C101 C102 1.414(18) . ?
C101 H101 0.9300 . ?
C102 C103 1.356(15) . ?
C102 C106 1.551(17) . ?
C103 C104 1.323(16) . ?
C103 H103 0.9300 . ?
C104 C105 1.351(18) . ?
C104 C107 1.534(15) . ?
C105 N17 1.339(16) . ?
C105 H105 0.9300 . ?
C106 O17 1.196(14) . ?
C106 O18 1.239(12) . ?
C106 In1 2.576(13) . ?
C107 O9 1.255(15) . ?
C107 O10 1.259(13) . ?
C107 In3 2.625(12) . ?
C108 N18 1.245(16) . ?
C108 C109 1.402(16) . ?
C108 H108 0.9300 . ?
C109 C110 1.357(16) . ?
C109 C113 1.453(16) . ?
C110 C111 1.383(14) . ?
C110 H110 0.9300 . ?
C111 C112 1.372(17) . ?
C111 C114 1.517(18) . ?
C112 N18 1.336(17) . ?
C112 H112 0.9300 . ?
C113 O24 1.269(13) . ?
C113 O23 1.298(12) . ?
C113 In2 2.687(14) . ?
C114 O15 1.238(14) . ?
C114 O16 1.267(14) . ?
C114 In1 2.628(17) . ?
C115 N19 1.345(17) . ?
C115 C116 1.360(17) . ?
C115 H115 0.9300 . ?
C116 C117 1.397(13) . ?
C116 C120 1.465(15) . ?
C117 C118 1.389(15) . ?
C117 H117 0.9300 . ?
C118 C119 1.408(17) . ?
C118 C121 1.460(15) . ?
C119 N19 1.398(16) . ?
C119 H119 0.9300 . ?
C120 O30 1.215(12) . ?
C120 O29 1.309(13) . ?
C120 In4 2.670(13) . ?
C121 O22 1.254(16) . ?
C121 O21 1.255(14) . ?
C121 In2 2.628(11) . ?
C122 C123 1.371(19) . ?
C122 N20 1.42(2) . ?
C122 H122 0.9300 . ?
C123 C124 1.324(15) . ?
C123 C127 1.475(16) . ?
C124 C125 1.348(14) . ?
C124 H124 0.9300 . ?
C125 C126 1.362(16) . ?
C125 C128 1.503(15) . ?
C126 N20 1.331(17) . ?
C126 H126 0.9300 . ?
C127 O11 1.230(14) . ?
C127 O12 1.262(14) . ?
C127 In3 2.661(13) . ?
C128 O28 1.217(11) . ?
C128 O27 1.308(11) . ?
C128 In4 2.632(12) . ?
C41 N23 1.445(15) . ?
C41 C130 1.516(15) . ?
C41 H41A 0.9700 . ?
C41 H41B 0.9700 . ?
C130 C135 1.405(15) . ?
C130 C131 1.419(15) . ?
C131 C132 1.353(16) . ?
C131 O48 1.372(14) . ?
C132 C133 1.409(15) . ?
C132 C167 1.527(15) . ?
C133 C134 1.418(15) . ?
C133 H133 0.9300 . ?
C134 C135 1.308(15) . ?
C134 C137 1.564(15) . ?
C135 O41 1.379(12) . ?
C69 O41 1.381(16) . ?
C69 O42 1.430(15) . ?
C69 H69A 0.9700 . ?
C69 H69B 0.9700 . ?
C137 C142 1.467(16) . ?
C137 C65 1.550(16) . ?
C137 H137 0.9800 . ?
C65 H65A 0.9600 . ?
C65 H65B 0.9600 . ?
C65 H65C 0.9600 . ?
C42 N26 1.469(12) . ?
C42 C140 1.481(15) . ?
C42 H42A 0.9700 . ?
C42 H42B 0.9700 . ?
C140 C141 1.340(16) . ?
C140 C145 1.412(17) . ?
C141 C142 1.362(15) . ?
C141 O42 1.458(15) . ?
C142 C143 1.387(17) . ?
C143 C144 1.374(17) . ?
C143 H143 0.9300 . ?
C144 C145 1.375(16) . ?
C144 C147 1.591(18) . ?
C145 O43 1.411(14) . ?
C70 O44 1.365(14) . ?
C70 O43 1.464(15) . ?
C70 H70A 0.9700 . ?
C70 H70B 0.9700 . ?
C147 C152 1.468(16) . ?
C147 C66 1.553(15) . ?
C147 H147 0.9800 . ?
C66 H66A 0.9600 . ?
C66 H66B 0.9600 . ?
C66 H66C 0.9600 . ?
C43 N29 1.425(14) . ?
C43 C150 1.550(16) . ?
C43 H43A 0.9700 . ?
C43 H43B 0.9700 . ?
C150 C151 1.313(15) . ?
C150 C155 1.421(16) . ?
C151 O44 1.387(13) . ?
C151 C152 1.413(17) . ?
C152 C153 1.395(15) . ?
C153 C154 1.418(15) . ?
C153 H153 0.9300 . ?
C154 C155 1.344(16) . ?
C154 C157 1.537(15) . ?
C155 O45 1.416(13) . ?
C71 O46 1.414(15) . ?
C71 O45 1.471(14) . ?
C71 H71A 0.9700 . ?
C71 H71B 0.9700 . ?
C157 C162 1.519(17) . ?
C157 C67 1.566(16) . ?
C157 H157 0.9800 . ?
C67 H67A 0.9600 . ?
C67 H67B 0.9600 . ?
C67 H67C 0.9600 . ?
C44 N32 1.442(12) . ?
C44 C160 1.506(14) . ?
C44 H44A 0.9700 . ?
C44 H44B 0.9700 . ?
C160 C165 1.351(16) . ?
C160 C161 1.358(16) . ?
C161 O46 1.390(14) . ?
C161 C162 1.442(16) . ?
C162 C163 1.316(16) . ?
C163 C164 1.412(17) . ?
C163 H163 0.9300 . ?
C164 C165 1.456(16) . ?
C164 C167 1.483(18) . ?
C165 O47 1.392(14) . ?
C72 O48 1.401(15) . ?
C72 O47 1.458(15) . ?
C72 H72A 0.9700 . ?
C72 H72B 0.9700 . ?
C167 C68 1.514(17) . ?
C167 H167 0.9800 . ?
C68 H68A 0.9600 . ?
C68 H68B 0.9600 . ?
C68 H68C 0.9600 . ?
C169 N21 1.299(16) . ?
C169 C170 1.366(18) . ?
C169 H169 0.9300 . ?
C170 C171 1.296(19) . ?
C170 H170 0.9300 . ?
C171 C172 1.38(2) . ?
C171 H171 0.9300 . ?
C172 C173 1.404(15) . ?
C172 H172 0.9300 . ?
C173 N21 1.386(14) . ?
C173 C174 1.448(16) . ?
C174 N22 1.384(14) . ?
C174 C175 1.434(18) . ?
C175 C176 1.35(2) . ?
C175 H175 0.9300 . ?
C176 N23 1.338(16) . ?
C176 H176 0.9300 . ?
C177 N24 1.400(15) . ?
C177 C178 1.455(16) . ?
C177 H177 0.9300 . ?
C178 C179 1.344(19) . ?
C178 H178 0.9300 . ?
C179 C180 1.45(2) . ?
C179 H179 0.9300 . ?
C180 C181 1.421(17) . ?
C180 H180 0.9300 . ?
C181 N24 1.334(15) . ?
C181 C182 1.468(17) . ?
C182 N25 1.369(15) . ?
C182 C183 1.40(2) . ?
C183 C184 1.472(17) . ?
C183 H183 0.9300 . ?
C184 N26 1.334(18) . ?
C184 H184 0.9300 . ?
C185 N27 1.341(16) . ?
C185 C186 1.443(17) . ?
C185 H185 0.9300 . ?
C186 C187 1.318(18) . ?
C186 H186 0.9300 . ?
C187 C188 1.446(18) . ?
C187 H187 0.9300 . ?
C188 C189 1.383(15) . ?
C188 H188 0.9300 . ?
C189 N27 1.345(13) . ?
C189 C190 1.395(16) . ?
C190 N28 1.335(13) . ?
C190 C191 1.366(18) . ?
C191 C192 1.38(2) . ?
C191 H191 0.9300 . ?
C192 N29 1.358(15) . ?
C192 H192 0.9300 . ?
C193 N30 1.348(13) . ?
C193 C194 1.408(15) . ?
C193 H193 0.9300 . ?
C194 C195 1.336(18) . ?
C194 H194 0.9300 . ?
C195 C196 1.346(16) . ?
C195 H195 0.9300 . ?
C196 C197 1.310(13) . ?
C196 H196 0.9300 . ?
C197 N30 1.394(14) . ?
C197 C198 1.421(15) . ?
C198 N31 1.376(12) . ?
C198 C199 1.425(16) . ?
C199 C200 1.407(16) . ?
C199 H199 0.9300 . ?
C200 N32 1.293(15) . ?
C200 H200 0.9300 . ?
C201 N33 1.304(15) . ?
C201 C202 1.399(15) . ?
C201 H201 0.9300 . ?
C202 C203 1.369(14) . ?
C202 C206 1.513(16) . ?
C203 C204 1.328(15) . ?
C203 H203 0.9300 . ?
C204 C205 1.461(16) . ?
C204 C207 1.509(19) . ?
C205 N33 1.340(15) . ?
C205 H205 0.9300 . ?
C206 O54 1.216(14) . ?
C206 O53 1.287(12) . ?
C206 In8 2.648(13) . ?
C207 O74 1.224(18) . ?
C207 O73 1.229(18) . ?
N34 C208 1.3900 . ?
N34 C212 1.3900 . ?
C208 C209 1.3900 . ?
C208 H208 0.9300 . ?
C209 C210 1.3900 . ?
C209 C213 1.475(16) . ?
C210 C211 1.3900 . ?
C210 H210 0.9300 . ?
C211 C212 1.3900 . ?
C211 C214 1.535(11) . ?
C212 H212 0.9300 . ?
C213 O59 1.189(14) . ?
C213 O60 1.220(14) . ?
C213 In9 2.658(16) . ?
C214 O76 1.159(17) . ?
C214 O75 1.347(19) . ?
C215 N35 1.269(15) . ?
C215 C216 1.356(17) . ?
C215 H215 0.9300 . ?
C216 C217 1.373(13) . ?
C216 C220 1.472(16) . ?
C217 C218 1.367(13) . ?
C217 H217 0.9300 . ?
C218 C219 1.341(15) . ?
C218 C221 1.478(13) . ?
C219 N35 1.408(15) . ?
C219 H219 0.9300 . ?
C220 O65 1.181(14) . ?
C220 O66 1.298(15) . ?
C220 In10 2.683(14) . ?
C221 O78 1.237(11) . ?
C221 O77 1.245(12) . ?
C222 C223 1.35(2) . ?
C222 N36 1.45(2) . ?
C222 H222 0.9300 . ?
C223 C224 1.301(14) . ?
C223 C227 1.501(18) . ?
C224 C225 1.420(16) . ?
C224 H224 0.9300 . ?
C225 C226 1.321(19) . ?
C225 C228 1.448(15) . ?
C226 N36 1.406(18) . ?
C226 H226 0.9300 . ?
C227 O72 1.232(15) . ?
C227 O71 1.249(16) . ?
C227 In11 2.708(16) . ?
C228 O80 1.253(12) . ?
C228 O79 1.272(13) . ?
C229 C230 1.314(14) . ?
C229 N37 1.375(15) . ?
C229 H229 0.9300 . ?
C230 C231 1.394(14) . ?
C230 C234 1.511(15) . ?
C231 C232 1.327(14) . ?
C231 H231 0.9300 . ?
C232 C233 1.362(14) . ?
C232 C235 1.542(15) . ?
C233 N37 1.307(14) . ?
C233 H233 0.9300 . ?
C234 O57 1.246(12) . ?
C234 O58 1.257(11) . ?
C234 In9 2.625(12) . ?
C235 O49 1.207(14) . ?
C235 O50 1.285(13) . ?
C235 In8 2.610(12) . ?
C236 N38 1.277(13) . ?
C236 C237 1.387(14) . ?
C236 H236 0.9300 . ?
C237 C238 1.365(14) . ?
C237 C241 1.475(14) . ?
C238 C239 1.410(13) . ?
C238 H238 0.9300 . ?
C239 C240 1.368(15) . ?
C239 C242 1.467(17) . ?
C240 N38 1.359(15) . ?
C240 H240 0.9300 . ?
C241 O63 1.249(12) . ?
C241 O64 1.284(13) . ?
C241 In10 2.665(11) . ?
C242 O56 1.239(15) . ?
C242 O55 1.259(13) . ?
C242 In9 2.645(13) . ?
C243 N39 1.298(16) . ?
C243 C244 1.430(15) . ?
C243 H243 0.9300 . ?
C244 C245 1.371(13) . ?
C244 C248 1.435(15) . ?
C245 C246 1.393(15) . ?
C245 H245 0.9300 . ?
C246 C247 1.373(15) . ?
C246 C249 1.547(15) . ?
C247 N39 1.319(15) . ?
C247 H247 0.9300 . ?
C248 O70 1.247(12) . ?
C248 O69 1.325(12) . ?
C249 O61 1.248(15) . ?
C249 O62 1.269(14) . ?
C249 In10 2.607(12) . ?
C250 N40 1.289(15) . ?
C250 C251 1.409(18) . ?
C250 H250 0.9300 . ?
C251 C252 1.344(16) . ?
C251 C255 1.501(16) . ?
C252 C253 1.340(13) . ?
C252 H252 0.9300 . ?
C253 C254 1.368(16) . ?
C253 C256 1.503(17) . ?
C254 N40 1.292(16) . ?
C254 H254 0.9300 . ?
C255 O51 1.250(13) . ?
C255 O52 1.250(14) . ?
C255 In8 2.659(12) . ?
C256 O68 1.243(14) . ?
C256 O67 1.289(13) . ?
C256 In11 2.639(14) . ?
N1 In3 2.299(9) . ?
N2 N3 1.379(13) . ?
N2 In3 2.242(10) . ?
N4 In1 2.351(9) . ?
N5 N6 1.297(13) . ?
N5 In1 2.280(11) . ?
N7 In2 2.287(11) . ?
N10 In4 2.297(7) . ?
N11 N12 1.342(11) . ?
N11 In4 2.248(8) . ?
N21 In8 2.301(10) . ?
N22 N23 1.318(12) . ?
N22 In8 2.257(9) . ?
N24 In9 2.246(8) . ?
N25 N26 1.379(12) . ?
N25 In9 2.269(10) . ?
N27 In10 2.266(9) . ?
N28 N29 1.333(12) . ?
N28 In10 2.310(9) . ?
N30 In11 2.308(7) . ?
N31 N32 1.336(11) . ?
N31 In11 2.265(9) . ?
O1W In5 2.195(9) . ?
O2W In6 2.051(7) . ?
O2W In5 2.099(7) . ?
O3W In6 2.056(6) . ?
O3W In7 2.083(6) . ?
O4W In7 2.234(8) . ?
O9 In3 2.238(8) . ?
O10 In3 2.350(7) . ?
O11 In3 2.377(8) . ?
O12 In3 2.245(8) . ?
O13 In3 2.397(11) . ?
O14 In3 2.190(8) . ?
O15 In1 2.249(8) . ?
O16 In1 2.300(8) . ?
O17 In1 2.377(8) . ?
O18 In1 2.200(9) . ?
O19 O19' 0.62(4) . ?
O20 In1 2.139(13) . ?
O21 In2 2.261(9) . ?
O22 In2 2.293(8) . ?
O23 In2 2.339(8) . ?
O24 In2 2.255(7) . ?
O26 In2 2.137(9) . ?
O27 In4 2.295(8) . ?
O28 In4 2.298(6) . ?
O29 In4 2.397(7) . ?
O30 In4 2.208(8) . ?
O31 In4 2.482(10) . ?
O32 In4 2.191(8) . ?
O33 In6 2.145(7) . ?
O34 In5 2.152(8) . ?
O36 In5 2.151(9) . ?
O38 In5 2.153(7) . ?
O39 In6 2.133(8) . ?
O40 In5 2.200(8) . ?
O49 In8 2.235(7) . ?
O50 In8 2.381(7) . ?
O51 In8 2.411(7) . ?
O52 In8 2.232(8) . ?
O53 In8 2.440(9) . ?
O54 In8 2.190(8) . ?
O55 In9 2.221(8) . ?
O56 In9 2.408(7) . ?
O57 In9 2.329(7) . ?
O58 In9 2.259(8) . ?
O59 In9 2.511(11) . ?
O60 In9 2.199(8) . ?
O61 In10 2.228(8) . ?
O62 In10 2.368(8) . ?
O63 In10 2.352(7) . ?
O64 In10 2.248(7) . ?
O65 In10 2.509(10) . ?
O66 In10 2.167(7) . ?
O67 In11 2.291(8) . ?
O68 In11 2.330(7) . ?
O69 In11 2.327(7) . ?
O70 In11 2.258(8) . ?
O71 In11 2.570(10) . ?
O72 In11 2.177(8) . ?
O74 In7 2.124(7) . ?
O76 In7 2.131(8) . ?
O77 In6 2.166(8) . ?
O78 In7 2.213(8) . ?
O79 In6 2.172(8) . ?
O80 In7 2.196(7) . ?
In1 O19' 2.46(3) . ?

loop_
_geom_torsion_atom_site_label_1
_geom_torsion_atom_site_label_2
_geom_torsion_atom_site_label_3
_geom_torsion_atom_site_label_4
_geom_torsion
_geom_torsion_site_symmetry_1
_geom_torsion_site_symmetry_2
_geom_torsion_site_symmetry_3
_geom_torsion_site_symmetry_4
_geom_torsion_publ_flag
N3 C1 C2 C3 88.0(12) . . . . ?
N3 C1 C2 C7 -92.1(13) . . . . ?
C7 C2 C3 O8 177.4(9) . . . . ?
C1 C2 C3 O8 -2.8(15) . . . . ?
C7 C2 C3 C4 -4.6(16) . . . . ?
C1 C2 C3 C4 175.3(10) . . . . ?
O8 C3 C4 C5 -177.9(9) . . . . ?
C2 C3 C4 C5 4.2(16) . . . . ?
O8 C3 C4 C39 3.6(16) . . . . ?
C2 C3 C4 C39 -174.3(10) . . . . ?
C3 C4 C5 C6 -0.7(17) . . . . ?
C39 C4 C5 C6 177.7(11) . . . . ?
C4 C5 C6 C7 -2.1(19) . . . . ?
C4 C5 C6 C9 -176.1(12) . . . . ?
C5 C6 C7 C2 1.6(19) . . . . ?
C9 C6 C7 C2 176.2(11) . . . . ?
C5 C6 C7 O1 177.0(10) . . . . ?
C9 C6 C7 O1 -8.4(19) . . . . ?
C3 C2 C7 C6 1.5(18) . . . . ?
C1 C2 C7 C6 -178.3(12) . . . . ?
C3 C2 C7 O1 -174.3(9) . . . . ?
C1 C2 C7 O1 5.8(16) . . . . ?
C7 C6 C9 C14 -86.2(16) . . . . ?
C5 C6 C9 C14 87.6(16) . . . . ?
C7 C6 C9 C10 148.4(13) . . . . ?
C5 C6 C9 C10 -38(2) . . . . ?
N6 C11 C12 C13 89.2(17) . . . . ?
N6 C11 C12 C17 -93.2(15) . . . . ?
C11 C12 C13 C14 178.8(13) . . . . ?
C17 C12 C13 C14 1(2) . . . . ?
C11 C12 C13 O2 -5(2) . . . . ?
C17 C12 C13 O2 177.1(11) . . . . ?
C12 C13 C14 C15 -1(2) . . . . ?
O2 C13 C14 C15 -176.8(11) . . . . ?
C12 C13 C14 C9 176.9(12) . . . . ?
O2 C13 C14 C9 1.1(17) . . . . ?
C6 C9 C14 C13 91.0(14) . . . . ?
C10 C9 C14 C13 -147.1(12) . . . . ?
C6 C9 C14 C15 -91.2(15) . . . . ?
C10 C9 C14 C15 30.7(17) . . . . ?
C13 C14 C15 C16 0(2) . . . . ?
C9 C14 C15 C16 -178.0(11) . . . . ?
C14 C15 C16 C19 -178.9(15) . . . . ?
C14 C15 C16 C17 0.8(19) . . . . ?
C15 C16 C17 O3 177.7(11) . . . . ?
C19 C16 C17 O3 -2.6(19) . . . . ?
C15 C16 C17 C12 -1(2) . . . . ?
C19 C16 C17 C12 179.1(14) . . . . ?
C13 C12 C17 O3 -178.6(11) . . . . ?
C11 C12 C17 O3 3.5(19) . . . . ?
C13 C12 C17 C16 0(2) . . . . ?
C11 C12 C17 C16 -178.2(11) . . . . ?
C15 C16 C19 C24 90.8(19) . . . . ?
C17 C16 C19 C24 -88.8(16) . . . . ?
C15 C16 C19 C20 -33(2) . . . . ?
C17 C16 C19 C20 147.3(13) . . . . ?
C27 C22 C23 O4 177.2(11) . . . . ?
C21 C22 C23 O4 -4.1(19) . . . . ?
C27 C22 C23 C24 4(2) . . . . ?
C21 C22 C23 C24 -177.7(13) . . . . ?
O4 C23 C24 C25 -177.6(12) . . . . ?
C22 C23 C24 C25 -4(2) . . . . ?
O4 C23 C24 C19 10(2) . . . . ?
C22 C23 C24 C19 -176.4(14) . . . . ?
C16 C19 C24 C23 85.8(17) . . . . ?
C20 C19 C24 C23 -150.1(15) . . . . ?
C16 C19 C24 C25 -85.9(18) . . . . ?
C20 C19 C24 C25 38(2) . . . . ?
C23 C24 C25 C26 3(2) . . . . ?
C19 C24 C25 C26 174.7(15) . . . . ?
C24 C25 C26 C27 -1(2) . . . . ?
C24 C25 C26 C29 -177.0(12) . . . . ?
C23 C22 C27 O5 -178.1(12) . . . . ?
C21 C22 C27 O5 3(2) . . . . ?
C23 C22 C27 C26 -1.5(19) . . . . ?
C21 C22 C27 C26 179.8(13) . . . . ?
C25 C26 C27 C22 0(2) . . . . ?
C29 C26 C27 C22 176.2(12) . . . . ?
C25 C26 C27 O5 177.1(13) . . . . ?
C29 C26 C27 O5 -7.2(19) . . . . ?
C25 C26 C29 C30 -37.5(19) . . . . ?
C27 C26 C29 C30 146.7(14) . . . . ?
C25 C26 C29 C34 96.2(15) . . . . ?
C27 C26 C29 C34 -79.6(16) . . . . ?
N12 C31 C32 C37 -93.2(14) . . . . ?
N12 C31 C32 C33 88.5(13) . . . . ?
C37 C32 C33 O6 175.2(11) . . . . ?
C31 C32 C33 O6 -6.3(16) . . . . ?
C37 C32 C33 C34 -0.5(17) . . . . ?
C31 C32 C33 C34 178.0(10) . . . . ?
O6 C33 C34 C35 -176.6(11) . . . . ?
C32 C33 C34 C35 -0.8(17) . . . . ?
O6 C33 C34 C29 6.3(17) . . . . ?
C32 C33 C34 C29 -178.0(11) . . . . ?
C30 C29 C34 C33 -144.8(12) . . . . ?
C26 C29 C34 C33 81.0(14) . . . . ?
C30 C29 C34 C35 38.0(16) . . . . ?
C26 C29 C34 C35 -96.2(13) . . . . ?
C33 C34 C35 C36 -0.4(17) . . . . ?
C29 C34 C35 C36 176.9(10) . . . . ?
C34 C35 C36 C37 2.8(16) . . . . ?
C34 C35 C36 C39 -177.5(10) . . . . ?
C33 C32 C37 C36 3.2(18) . . . . ?
C31 C32 C37 C36 -175.1(10) . . . . ?
C33 C32 C37 O7 -176.5(9) . . . . ?
C31 C32 C37 O7 5.2(16) . . . . ?
C35 C36 C37 C32 -4.3(16) . . . . ?
C39 C36 C37 C32 176.0(10) . . . . ?
C35 C36 C37 O7 175.4(9) . . . . ?
C39 C36 C37 O7 -4.3(14) . . . . ?
C5 C4 C39 C40 32.7(15) . . . . ?
C3 C4 C39 C40 -149.0(10) . . . . ?
C5 C4 C39 C36 -91.5(13) . . . . ?
C3 C4 C39 C36 86.9(13) . . . . ?
C37 C36 C39 C4 -87.8(12) . . . . ?
C35 C36 C39 C4 92.5(12) . . . . ?
C37 C36 C39 C40 149.6(9) . . . . ?
C35 C36 C39 C40 -30.1(14) . . . . ?
N1 C129 C139 C149 2(2) . . . . ?
C129 C139 C149 C159 4(3) . . . . ?
C139 C149 C159 C45 -7(2) . . . . ?
C149 C159 C45 N1 4.9(19) . . . . ?
C149 C159 C45 C46 -174.6(12) . . . . ?
N1 C45 C46 C47 178.8(11) . . . . ?
C159 C45 C46 C47 -1.8(19) . . . . ?
N1 C45 C46 N2 0.2(15) . . . . ?
C159 C45 C46 N2 179.7(9) . . . . ?
N2 C46 C47 C48 -3.4(14) . . . . ?
C45 C46 C47 C48 178.1(11) . . . . ?
C46 C47 C48 N3 4.8(13) . . . . ?
N4 C49 C50 C51 1(2) . . . . ?
C49 C50 C51 C52 -2(2) . . . . ?
C50 C51 C52 C53 3(2) . . . . ?
C51 C52 C53 N4 -3(3) . . . . ?
C51 C52 C53 C54 178.7(16) . . . . ?
N4 C53 C54 N5 4(2) . . . . ?
C52 C53 C54 N5 -178.3(15) . . . . ?
N4 C53 C54 C55 177.0(19) . . . . ?
C52 C53 C54 C55 -5(3) . . . . ?
N5 C54 C55 C56 -1(2) . . . . ?
C53 C54 C55 C56 -175.4(18) . . . . ?
C54 C55 C56 N6 -3(2) . . . . ?
N7 C57 C58 C59 12(3) . . . . ?
C57 C58 C59 C60 -23(3) . . . . ?
C58 C59 C60 C61 21(3) . . . . ?
C59 C60 C61 C62 -177(2) . . . . ?
C59 C60 C61 N7 -8(3) . . . . ?
C64 N9 N8 C62 -11(2) . . . . ?
C21 N9 N8 C62 178.4(15) . . . . ?
C64 N9 N8 In2 168.8(14) . . . . ?
C21 N9 N8 In2 -1(3) . . . . ?
N7 C61 C62 N8 8(4) . . . . ?
C60 C61 C62 N8 177.7(18) . . . . ?
N7 C61 C62 C63 167(2) . . . . ?
C60 C61 C62 C63 -23(4) . . . . ?
N9 N8 C62 C61 173(2) . . . . ?
In2 N8 C62 C61 -7(3) . . . . ?
N9 N8 C62 C63 11(2) . . . . ?
In2 N8 C62 C63 -168.7(15) . . . . ?
C61 C62 C63 C64 -170(2) . . . . ?
N8 C62 C63 C64 -8(3) . . . . ?
N8 N9 C64 C63 6(2) . . . . ?
C21 N9 C64 C63 175.5(17) . . . . ?
C62 C63 C64 N9 2(3) . . . . ?
N10 C136 C138 C146 -15(2) . . . . ?
C136 C138 C146 C148 17(2) . . . . ?
C138 C146 C148 C156 -12(3) . . . . ?
C146 C148 C156 N10 4(3) . . . . ?
C146 C148 C156 C158 -175.4(16) . . . . ?
N10 C156 C158 C166 178.4(15) . . . . ?
C148 C156 C158 C166 -2(2) . . . . ?
N10 C156 C158 N11 -2.3(18) . . . . ?
C148 C156 C158 N11 177.3(13) . . . . ?
N11 C158 C166 C168 -2.2(18) . . . . ?
C156 C158 C166 C168 177.2(14) . . . . ?
C158 C166 C168 N12 4.8(17) . . . . ?
N13 C73 C74 C75 15(3) . . . . ?
N13 C73 C74 C78 -172.0(18) . . . . ?
C73 C74 C75 C76 -10(2) . . . . ?
C78 C74 C75 C76 177.9(13) . . . . ?
C74 C75 C76 C77 5(2) . . . . ?
C74 C75 C76 C79 -176.2(12) . . . . ?
C75 C76 C77 N13 -4(3) . . . . ?
C79 C76 C77 N13 176.6(18) . . . . ?
C75 C74 C78 O13 179.2(14) . . . . ?
C73 C74 C78 O13 7(2) . . . . ?
C75 C74 C78 O14 -1(2) . . . . ?
C73 C74 C78 O14 -172.8(15) . . . . ?
C77 C76 C79 O34 166.8(14) . . . . ?
C75 C76 C79 O34 -12.4(19) . . . . ?
C77 C76 C79 O33 -10(2) . . . . ?
C75 C76 C79 O33 170.5(12) . . . . ?
C84 N14 C80 C81 0.0 . . . . ?
N14 C80 C81 C82 0.0 . . . . ?
N14 C80 C81 C85 179.6(14) . . . . ?
C80 C81 C82 C83 0.0 . . . . ?
C85 C81 C82 C83 -179.6(14) . . . . ?
C81 C82 C83 C84 0.0 . . . . ?
C81 C82 C83 C86 -173.0(16) . . . . ?
C82 C83 C84 N14 0.0 . . . . ?
C86 C83 C84 N14 173.0(16) . . . . ?
C80 N14 C84 C83 0.0 . . . . ?
C80 C81 C85 O19' -5(3) . . . . ?
C82 C81 C85 O19' 175(2) . . . . ?
C80 C81 C85 O20 171.2(13) . . . . ?
C82 C81 C85 O20 -9(2) . . . . ?
C80 C81 C85 O19 12(2) . . . . ?
C82 C81 C85 O19 -167.9(15) . . . . ?
C80 C81 C85 In1 146(4) . . . . ?
C82 C81 C85 In1 -34(5) . . . . ?
C82 C83 C86 O36 -28(3) . . . . ?
C84 C83 C86 O36 158.6(16) . . . . ?
C82 C83 C86 O35 171(2) . . . . ?
C84 C83 C86 O35 -2(3) . . . . ?
N15 C87 C88 C89 -3(2) . . . . ?
N15 C87 C88 C92 174.9(13) . . . . ?
C87 C88 C89 C90 -0.5(19) . . . . ?
C92 C88 C89 C90 -178.1(11) . . . . ?
C88 C89 C90 C91 -1(2) . . . . ?
C88 C89 C90 C93 177.3(13) . . . . ?
C89 C90 C91 N15 5(2) . . . . ?
C93 C90 C91 N15 -173.2(14) . . . . ?
C89 C88 C92 O25 172.7(13) . . . . ?
C87 C88 C92 O25 -4.9(19) . . . . ?
C89 C88 C92 O26 -5.5(17) . . . . ?
C87 C88 C92 O26 176.9(11) . . . . ?
C91 C90 C93 O38 -171.2(14) . . . . ?
C89 C90 C93 O38 11(2) . . . . ?
C91 C90 C93 O37 -1(2) . . . . ?
C89 C90 C93 O37 -178.6(14) . . . . ?
N16 C94 C95 C96 1(2) . . . . ?
N16 C94 C95 C99 174.8(14) . . . . ?
C94 C95 C96 C97 -2.9(18) . . . . ?
C99 C95 C96 C97 -176.7(11) . . . . ?
C95 C96 C97 C98 4.6(18) . . . . ?
C95 C96 C97 C100 -179.4(11) . . . . ?
C96 C97 C98 N16 -5(2) . . . . ?
C100 C97 C98 N16 179.1(12) . . . . ?
C96 C95 C99 O32 -0.2(19) . . . . ?
C94 C95 C99 O32 -173.6(13) . . . . ?
C96 C95 C99 O31 178.8(12) . . . . ?
C94 C95 C99 O31 5.4(19) . . . . ?
C96 C97 C100 O40 6.6(17) . . . . ?
C98 C97 C100 O40 -177.5(11) . . . . ?
C96 C97 C100 O39 -171.3(11) . . . . ?
C98 C97 C100 O39 4.5(17) . . . . ?
N17 C101 C102 C103 -4(3) . . . . ?
N17 C101 C102 C106 176.1(17) . . . . ?
C101 C102 C103 C104 6(2) . . . . ?
C106 C102 C103 C104 -174.7(13) . . . . ?
C102 C103 C104 C105 -3(2) . . . . ?
C102 C103 C104 C107 173.4(11) . . . . ?
C103 C104 C105 N17 -1(2) . . . . ?
C107 C104 C105 N17 -177.8(14) . . . . ?
C103 C102 C106 O17 -3(2) . . . . ?
C101 C102 C106 O17 176.7(14) . . . . ?
C103 C102 C106 O18 179.0(13) . . . . ?
C101 C102 C106 O18 -1(2) . . . . ?
C103 C104 C107 O9 -170.9(13) . . . . ?
C105 C104 C107 O9 6.1(18) . . . . ?
C103 C104 C107 O10 6.3(18) . . . . ?
C105 C104 C107 O10 -176.6(12) . . . . ?
N18 C108 C109 C110 -6(3) . . . . ?
N18 C108 C109 C113 176.4(17) . . . . ?
C108 C109 C110 C111 5(2) . . . . ?
C113 C109 C110 C111 -176.9(12) . . . . ?
C109 C110 C111 C112 -2(2) . . . . ?
C109 C110 C111 C114 176.4(12) . . . . ?
C110 C111 C112 N18 -2(2) . . . . ?
C114 C111 C112 N18 -179.8(15) . . . . ?
C110 C109 C113 O24 169.8(14) . . . . ?
C108 C109 C113 O24 -12(2) . . . . ?
C110 C109 C113 O23 -12(2) . . . . ?
C108 C109 C113 O23 165.8(15) . . . . ?
C112 C111 C114 O15 8(2) . . . . ?
C110 C111 C114 O15 -170.0(12) . . . . ?
C112 C111 C114 O16 -171.7(13) . . . . ?
C110 C111 C114 O16 10.1(18) . . . . ?
N19 C115 C116 C117 -2(2) . . . . ?
N19 C115 C116 C120 174.6(14) . . . . ?
C115 C116 C117 C118 2.2(19) . . . . ?
C120 C116 C117 C118 -174.1(12) . . . . ?
C116 C117 C118 C119 3(2) . . . . ?
C116 C117 C118 C121 176.8(11) . . . . ?
C117 C118 C119 N19 -8(2) . . . . ?
C121 C118 C119 N19 178.0(14) . . . . ?
C115 C116 C120 O30 -15.8(19) . . . . ?
C117 C116 C120 O30 160.6(11) . . . . ?
C115 C116 C120 O29 169.8(11) . . . . ?
C117 C116 C120 O29 -13.8(18) . . . . ?
C117 C118 C121 O22 13(2) . . . . ?
C119 C118 C121 O22 -173.0(14) . . . . ?
C117 C118 C121 O21 -167.6(13) . . . . ?
C119 C118 C121 O21 6(2) . . . . ?
N20 C122 C123 C124 24(3) . . . . ?
N20 C122 C123 C127 -173.0(17) . . . . ?
C122 C123 C124 C125 -14(2) . . . . ?
C127 C123 C124 C125 -176.1(13) . . . . ?
C123 C124 C125 C126 4(2) . . . . ?
C123 C124 C125 C128 -179.3(13) . . . . ?
C124 C125 C126 N20 -3(3) . . . . ?
C128 C125 C126 N20 180.0(18) . . . . ?
C124 C123 C127 O11 -16(2) . . . . ?
C122 C123 C127 O11 -177.4(16) . . . . ?
C124 C123 C127 O12 162.9(14) . . . . ?
C122 C123 C127 O12 1(2) . . . . ?
C124 C125 C128 O28 6(2) . . . . ?
C126 C125 C128 O28 -177.1(14) . . . . ?
C124 C125 C128 O27 -167.5(12) . . . . ?
C126 C125 C128 O27 9(2) . . . . ?
N23 C41 C130 C135 -94.7(14) . . . . ?
N23 C41 C130 C131 90.6(14) . . . . ?
C135 C130 C131 C132 0.9(17) . . . . ?
C41 C130 C131 C132 175.9(11) . . . . ?
C135 C130 C131 O48 -179.7(11) . . . . ?
C41 C130 C131 O48 -4.7(16) . . . . ?
O48 C131 C132 C133 -177.9(11) . . . . ?
C130 C131 C132 C133 1.5(18) . . . . ?
O48 C131 C132 C167 1.6(18) . . . . ?
C130 C131 C132 C167 -179.0(11) . . . . ?
C131 C132 C133 C134 -2.9(19) . . . . ?
C167 C132 C133 C134 177.7(12) . . . . ?
C132 C133 C134 C135 1.6(19) . . . . ?
C132 C133 C134 C137 -176.8(11) . . . . ?
C133 C134 C135 O41 177.2(10) . . . . ?
C137 C134 C135 O41 -4.4(18) . . . . ?
C133 C134 C135 C130 1(2) . . . . ?
C137 C134 C135 C130 179.4(11) . . . . ?
C131 C130 C135 C134 -2.2(19) . . . . ?
C41 C130 C135 C134 -177.0(12) . . . . ?
C131 C130 C135 O41 -178.4(10) . . . . ?
C41 C130 C135 O41 6.7(17) . . . . ?
C135 C134 C137 C142 -85.4(15) . . . . ?
C133 C134 C137 C142 93.0(13) . . . . ?
C135 C134 C137 C65 148.7(13) . . . . ?
C133 C134 C137 C65 -32.9(17) . . . . ?
N26 C42 C140 C141 98.1(15) . . . . ?
N26 C42 C140 C145 -84.8(14) . . . . ?
C145 C140 C141 C142 1.7(18) . . . . ?
C42 C140 C141 C142 178.9(10) . . . . ?
C145 C140 C141 O42 176.6(9) . . . . ?
C42 C140 C141 O42 -6.1(17) . . . . ?
C140 C141 C142 C143 -4.2(17) . . . . ?
O42 C141 C142 C143 -179.2(10) . . . . ?
C140 C141 C142 C137 179.5(11) . . . . ?
O42 C141 C142 C137 4.5(16) . . . . ?
C65 C137 C142 C141 -151.0(11) . . . . ?
C134 C137 C142 C141 83.5(13) . . . . ?
C65 C137 C142 C143 33.0(15) . . . . ?
C134 C137 C142 C143 -92.5(13) . . . . ?
C141 C142 C143 C144 5.4(16) . . . . ?
C137 C142 C143 C144 -178.3(10) . . . . ?
C142 C143 C144 C145 -3.8(16) . . . . ?
C142 C143 C144 C147 -178.7(10) . . . . ?
C143 C144 C145 O43 179.7(9) . . . . ?
C147 C144 C145 O43 -5.3(14) . . . . ?
C143 C144 C145 C140 0.8(15) . . . . ?
C147 C144 C145 C140 175.7(10) . . . . ?
C141 C140 C145 C144 0.2(16) . . . . ?
C42 C140 C145 C144 -177.2(9) . . . . ?
C141 C140 C145 O43 -178.7(10) . . . . ?
C42 C140 C145 O43 3.8(15) . . . . ?
C143 C144 C147 C152 92.9(13) . . . . ?
C145 C144 C147 C152 -81.6(13) . . . . ?
C143 C144 C147 C66 -35.3(14) . . . . ?
C145 C144 C147 C66 150.1(10) . . . . ?
N29 C43 C150 C151 92.0(14) . . . . ?
N29 C43 C150 C155 -87.9(13) . . . . ?
C155 C150 C151 O44 178.6(10) . . . . ?
C43 C150 C151 O44 -1.3(17) . . . . ?
C155 C150 C151 C152 0.7(19) . . . . ?
C43 C150 C151 C152 -179.2(10) . . . . ?
C150 C151 C152 C153 -1.3(18) . . . . ?
O44 C151 C152 C153 -179.3(10) . . . . ?
C150 C151 C152 C147 -178.7(12) . . . . ?
O44 C151 C152 C147 3.3(18) . . . . ?
C66 C147 C152 C153 31.7(17) . . . . ?
C144 C147 C152 C153 -93.1(12) . . . . ?
C66 C147 C152 C151 -150.9(12) . . . . ?
C144 C147 C152 C151 84.3(15) . . . . ?
C151 C152 C153 C154 3.2(17) . . . . ?
C147 C152 C153 C154 -179.2(11) . . . . ?
C152 C153 C154 C155 -4.6(17) . . . . ?
C152 C153 C154 C157 178.8(11) . . . . ?
C153 C154 C155 O45 178.4(9) . . . . ?
C157 C154 C155 O45 -5.1(19) . . . . ?
C153 C154 C155 C150 4.1(19) . . . . ?
C157 C154 C155 C150 -179.3(11) . . . . ?
C151 C150 C155 C154 -2.2(19) . . . . ?
C43 C150 C155 C154 177.7(11) . . . . ?
C151 C150 C155 O45 -176.7(10) . . . . ?
C43 C150 C155 O45 3.2(16) . . . . ?
C155 C154 C157 C162 -86.4(15) . . . . ?
C153 C154 C157 C162 90.1(13) . . . . ?
C155 C154 C157 C67 151.3(13) . . . . ?
C153 C154 C157 C67 -32.2(18) . . . . ?
N32 C44 C160 C165 -85.5(13) . . . . ?
N32 C44 C160 C161 93.4(13) . . . . ?
C165 C160 C161 O46 179.2(9) . . . . ?
C44 C160 C161 O46 0.2(14) . . . . ?
C165 C160 C161 C162 0.4(16) . . . . ?
C44 C160 C161 C162 -178.5(8) . . . . ?
C160 C161 C162 C163 0.2(15) . . . . ?
O46 C161 C162 C163 -178.6(9) . . . . ?
C160 C161 C162 C157 -179.3(10) . . . . ?
O46 C161 C162 C157 1.9(14) . . . . ?
C154 C157 C162 C163 -91.8(14) . . . . ?
C67 C157 C162 C163 32.4(16) . . . . ?
C154 C157 C162 C161 87.6(13) . . . . ?
C67 C157 C162 C161 -148.2(10) . . . . ?
C161 C162 C163 C164 2.4(17) . . . . ?
C157 C162 C163 C164 -178.1(10) . . . . ?
C162 C163 C164 C165 -4.9(16) . . . . ?
C162 C163 C164 C167 -177.8(11) . . . . ?
C161 C160 C165 O47 -175.1(9) . . . . ?
C44 C160 C165 O47 3.7(15) . . . . ?
C161 C160 C165 C164 -3.4(16) . . . . ?
C44 C160 C165 C164 175.4(9) . . . . ?
C163 C164 C165 C160 5.3(14) . . . . ?
C167 C164 C165 C160 179.0(10) . . . . ?
C163 C164 C165 O47 177.3(9) . . . . ?
C167 C164 C165 O47 -8.9(14) . . . . ?
C163 C164 C167 C68 -38.2(17) . . . . ?
C165 C164 C167 C68 149.3(10) . . . . ?
C163 C164 C167 C132 87.9(14) . . . . ?
C165 C164 C167 C132 -84.6(13) . . . . ?
C131 C132 C167 C164 90.8(15) . . . . ?
C133 C132 C167 C164 -89.7(14) . . . . ?
C131 C132 C167 C68 -144.1(13) . . . . ?
C133 C132 C167 C68 35.4(19) . . . . ?
N21 C169 C170 C171 0(3) . . . . ?
C169 C170 C171 C172 0(3) . . . . ?
C170 C171 C172 C173 -1(3) . . . . ?
C171 C172 C173 N21 0(2) . . . . ?
C171 C172 C173 C174 180.0(13) . . . . ?
N21 C173 C174 N22 5.0(15) . . . . ?
C172 C173 C174 N22 -174.6(11) . . . . ?
N21 C173 C174 C175 170.3(14) . . . . ?
C172 C173 C174 C175 -9(2) . . . . ?
N22 C174 C175 C176 -6.9(19) . . . . ?
C173 C174 C175 C176 -172.9(14) . . . . ?
C174 C175 C176 N23 4(2) . . . . ?
N24 C177 C178 C179 1(2) . . . . ?
C177 C178 C179 C180 3(3) . . . . ?
C178 C179 C180 C181 -9(2) . . . . ?
C179 C180 C181 N24 12(2) . . . . ?
C179 C180 C181 C182 -173.7(14) . . . . ?
N24 C181 C182 N25 -3(2) . . . . ?
C180 C181 C182 N25 -178.7(14) . . . . ?
N24 C181 C182 C183 168.1(19) . . . . ?
C180 C181 C182 C183 -7(3) . . . . ?
N25 C182 C183 C184 -5(2) . . . . ?
C181 C182 C183 C184 -177.3(17) . . . . ?
C182 C183 C184 N26 0(2) . . . . ?
N27 C185 C186 C187 1(2) . . . . ?
C185 C186 C187 C188 2(2) . . . . ?
C186 C187 C188 C189 -4(2) . . . . ?
C187 C188 C189 N27 2.9(17) . . . . ?
C187 C188 C189 C190 -177.9(12) . . . . ?
N27 C189 C190 N28 -2.3(16) . . . . ?
C188 C189 C190 N28 178.4(10) . . . . ?
N27 C189 C190 C191 179.8(13) . . . . ?
C188 C189 C190 C191 1(2) . . . . ?
N28 C190 C191 C192 -2.6(17) . . . . ?
C189 C190 C191 C192 175.4(13) . . . . ?
C190 C191 C192 N29 4.3(19) . . . . ?
N30 C193 C194 C195 -6(2) . . . . ?
C193 C194 C195 C196 6(2) . . . . ?
C194 C195 C196 C197 -3(2) . . . . ?
C195 C196 C197 N30 -1(2) . . . . ?
C195 C196 C197 C198 -178.7(13) . . . . ?
C196 C197 C198 N31 175.0(12) . . . . ?
N30 C197 C198 N31 -3.1(17) . . . . ?
C196 C197 C198 C199 -8(2) . . . . ?
N30 C197 C198 C199 173.9(13) . . . . ?
N31 C198 C199 C200 -1.9(15) . . . . ?
C197 C198 C199 C200 -179.3(13) . . . . ?
C198 C199 C200 N32 2.3(18) . . . . ?
N33 C201 C202 C203 -5(2) . . . . ?
N33 C201 C202 C206 179.0(12) . . . . ?
C201 C202 C203 C204 3.4(17) . . . . ?
C206 C202 C203 C204 179.2(10) . . . . ?
C202 C203 C204 C205 -3.1(19) . . . . ?
C202 C203 C204 C207 -176.9(14) . . . . ?
C203 C204 C205 N33 5(2) . . . . ?
C207 C204 C205 N33 178.8(16) . . . . ?
C203 C202 C206 O54 1.5(16) . . . . ?
C201 C202 C206 O54 177.1(11) . . . . ?
C203 C202 C206 O53 179.6(10) . . . . ?
C201 C202 C206 O53 -4.9(16) . . . . ?
C203 C204 C207 O74 -18(3) . . . . ?
C205 C204 C207 O74 167.8(14) . . . . ?
C203 C204 C207 O73 166.9(16) . . . . ?
C205 C204 C207 O73 -7(3) . . . . ?
C212 N34 C208 C209 0.0 . . . . ?
N34 C208 C209 C210 0.0 . . . . ?
N34 C208 C209 C213 173.3(12) . . . . ?
C208 C209 C210 C211 0.0 . . . . ?
C213 C209 C210 C211 -172.6(13) . . . . ?
C209 C210 C211 C212 0.0 . . . . ?
C209 C210 C211 C214 -176.0(13) . . . . ?
C210 C211 C212 N34 0.0 . . . . ?
C214 C211 C212 N34 176.0(13) . . . . ?
C208 N34 C212 C211 0.0 . . . . ?
C210 C209 C213 O59 -178.6(13) . . . . ?
C208 C209 C213 O59 9(2) . . . . ?
C210 C209 C213 O60 -4.0(19) . . . . ?
C208 C209 C213 O60 -176.9(10) . . . . ?
C210 C209 C213 In9 5(5) . . . . ?
C208 C209 C213 In9 -168(4) . . . . ?
C212 C211 C214 O76 -168.5(14) . . . . ?
C210 C211 C214 O76 7(2) . . . . ?
C212 C211 C214 O75 12(2) . . . . ?
C210 C211 C214 O75 -171.9(14) . . . . ?
N35 C215 C216 C217 -3(2) . . . . ?
N35 C215 C216 C220 176.6(15) . . . . ?
C215 C216 C217 C218 0.4(17) . . . . ?
C220 C216 C217 C218 -178.9(11) . . . . ?
C216 C217 C218 C219 3.4(18) . . . . ?
C216 C217 C218 C221 177.9(10) . . . . ?
C217 C218 C219 N35 -5(2) . . . . ?
C221 C218 C219 N35 179.8(12) . . . . ?
C215 C216 C220 O65 6(2) . . . . ?
C217 C216 C220 O65 -174.4(12) . . . . ?
C215 C216 C220 O66 -175.1(12) . . . . ?
C217 C216 C220 O66 4.3(17) . . . . ?
C215 C216 C220 In10 -161(3) . . . . ?
C217 C216 C220 In10 18(5) . . . . ?
C219 C218 C221 O78 -176.8(11) . . . . ?
C217 C218 C221 O78 8.5(16) . . . . ?
C219 C218 C221 O77 2.0(17) . . . . ?
C217 C218 C221 O77 -172.7(11) . . . . ?
N36 C222 C223 C224 2(3) . . . . ?
N36 C222 C223 C227 -168.5(19) . . . . ?
C222 C223 C224 C225 2(3) . . . . ?
C227 C223 C224 C225 170.6(15) . . . . ?
C223 C224 C225 C226 -1(3) . . . . ?
C223 C224 C225 C228 174.4(14) . . . . ?
C224 C225 C226 N36 -3(3) . . . . ?
C228 C225 C226 N36 -178.8(19) . . . . ?
C224 C223 C227 O72 10(2) . . . . ?
C222 C223 C227 O72 179.8(16) . . . . ?
C224 C223 C227 O71 179.2(16) . . . . ?
C222 C223 C227 O71 -11(3) . . . . ?
C224 C223 C227 In11 16(5) . . . . ?
C222 C223 C227 In11 -174(3) . . . . ?
C226 C225 C228 O80 176.3(16) . . . . ?
C224 C225 C228 O80 1(2) . . . . ?
C226 C225 C228 O79 -13(2) . . . . ?
C224 C225 C228 O79 171.5(13) . . . . ?
N37 C229 C230 C231 4(2) . . . . ?
N37 C229 C230 C234 177.1(13) . . . . ?
C229 C230 C231 C232 -0.7(19) . . . . ?
C234 C230 C231 C232 -173.7(11) . . . . ?
C230 C231 C232 C233 -0.3(18) . . . . ?
C230 C231 C232 C235 179.1(11) . . . . ?
C231 C232 C233 N37 -2(2) . . . . ?
C235 C232 C233 N37 178.4(12) . . . . ?
C229 C230 C234 O57 172.6(12) . . . . ?
C231 C230 C234 O57 -14.6(18) . . . . ?
C229 C230 C234 O58 -5.0(19) . . . . ?
C231 C230 C234 O58 167.8(11) . . . . ?
C231 C232 C235 O49 -167.6(12) . . . . ?
C233 C232 C235 O49 11.8(18) . . . . ?
C231 C232 C235 O50 9.9(17) . . . . ?
C233 C232 C235 O50 -170.7(11) . . . . ?
N38 C236 C237 C238 4(2) . . . . ?
N38 C236 C237 C241 179.7(13) . . . . ?
C236 C237 C238 C239 -2.8(17) . . . . ?
C241 C237 C238 C239 -178.7(10) . . . . ?
C237 C238 C239 C240 0.5(17) . . . . ?
C237 C238 C239 C242 177.2(12) . . . . ?
C238 C239 C240 N38 1(2) . . . . ?
C242 C239 C240 N38 -175.4(14) . . . . ?
C238 C237 C241 O63 -5.1(16) . . . . ?
C236 C237 C241 O63 179.2(11) . . . . ?
C238 C237 C241 O64 176.5(10) . . . . ?
C236 C237 C241 O64 0.8(17) . . . . ?
C240 C239 C242 O56 -177.7(13) . . . . ?
C238 C239 C242 O56 6(2) . . . . ?
C240 C239 C242 O55 5(2) . . . . ?
C238 C239 C242 O55 -171.7(11) . . . . ?
C240 C239 C242 In9 48(6) . . . . ?
C238 C239 C242 In9 -128(5) . . . . ?
N39 C243 C244 C245 0(2) . . . . ?
N39 C243 C244 C248 -179.4(14) . . . . ?
C243 C244 C245 C246 1.3(17) . . . . ?
C248 C244 C245 C246 -179.5(11) . . . . ?
C244 C245 C246 C247 -5.7(18) . . . . ?
C244 C245 C246 C249 174.2(10) . . . . ?
C245 C246 C247 N39 9(2) . . . . ?
C249 C246 C247 N39 -170.5(13) . . . . ?
C245 C244 C248 O70 171.1(11) . . . . ?
C243 C244 C248 O70 -9.7(19) . . . . ?
C245 C244 C248 O69 -9.5(17) . . . . ?
C243 C244 C248 O69 169.8(11) . . . . ?
C247 C246 C249 O61 16.4(18) . . . . ?
C245 C246 C249 O61 -163.6(11) . . . . ?
C247 C246 C249 O62 -166.6(12) . . . . ?
C245 C246 C249 O62 13.4(16) . . . . ?
N40 C250 C251 C252 11(3) . . . . ?
N40 C250 C251 C255 -177.6(16) . . . . ?
C250 C251 C252 C253 -2(2) . . . . ?
C255 C251 C252 C253 -172.7(12) . . . . ?
C251 C252 C253 C254 -3(2) . . . . ?
C251 C252 C253 C256 176.4(13) . . . . ?
C252 C253 C254 N40 -2(3) . . . . ?
C256 C253 C254 N40 179.1(16) . . . . ?
C252 C251 C255 O51 -14(2) . . . . ?
C250 C251 C255 O51 174.8(14) . . . . ?
C252 C251 C255 O52 171.2(13) . . . . ?
C250 C251 C255 O52 0(2) . . . . ?
C252 C253 C256 O68 9.4(19) . . . . ?
C254 C253 C256 O68 -171.4(14) . . . . ?
C252 C253 C256 O67 -173.4(11) . . . . ?
C254 C253 C256 O67 6(2) . . . . ?
C139 C129 N1 C45 -4(2) . . . . ?
C139 C129 N1 In3 176.5(11) . . . . ?
C159 C45 N1 C129 0.3(18) . . . . ?
C46 C45 N1 C129 179.8(11) . . . . ?
C159 C45 N1 In3 -179.9(8) . . . . ?
C46 C45 N1 In3 -0.4(13) . . . . ?
C47 C46 N2 N3 0.5(12) . . . . ?
C45 C46 N2 N3 179.3(9) . . . . ?
C47 C46 N2 In3 -178.7(8) . . . . ?
C45 C46 N2 In3 0.1(12) . . . . ?
C47 C48 N3 N2 -4.9(13) . . . . ?
C47 C48 N3 C1 178.8(10) . . . . ?
C46 N2 N3 C48 2.8(11) . . . . ?
In3 N2 N3 C48 -178.2(8) . . . . ?
C46 N2 N3 C1 179.7(8) . . . . ?
In3 N2 N3 C1 -1.3(14) . . . . ?
C2 C1 N3 C48 -3.1(16) . . . . ?
C2 C1 N3 N2 -179.3(9) . . . . ?
C52 C53 N4 C49 2(2) . . . . ?
C54 C53 N4 C49 180.0(13) . . . . ?
C52 C53 N4 In1 177.6(12) . . . . ?
C54 C53 N4 In1 -4.3(19) . . . . ?
C50 C49 N4 C53 -1(2) . . . . ?
C50 C49 N4 In1 -176.2(10) . . . . ?
C55 C54 N5 N6 5.6(19) . . . . ?
C53 C54 N5 N6 -179.7(15) . . . . ?
C55 C54 N5 In1 -175.6(12) . . . . ?
C53 C54 N5 In1 -1(2) . . . . ?
C54 N5 N6 C56 -8.4(19) . . . . ?
In1 N5 N6 C56 173.3(12) . . . . ?
C54 N5 N6 C11 179.7(12) . . . . ?
In1 N5 N6 C11 1(2) . . . . ?
C55 C56 N6 N5 7(2) . . . . ?
C55 C56 N6 C11 178.4(14) . . . . ?
C12 C11 N6 N5 -178.0(14) . . . . ?
C12 C11 N6 C56 11(2) . . . . ?
C58 C57 N7 C61 0(3) . . . . ?
C58 C57 N7 In2 172.8(12) . . . . ?
C62 C61 N7 C57 168.0(19) . . . . ?
C60 C61 N7 C57 -2(3) . . . . ?
C62 C61 N7 In2 -5(2) . . . . ?
C60 C61 N7 In2 -175.3(16) . . . . ?
C148 C156 N10 C136 -2(2) . . . . ?
C158 C156 N10 C136 177.8(11) . . . . ?
C148 C156 N10 In4 179.7(11) . . . . ?
C158 C156 N10 In4 -0.7(15) . . . . ?
C138 C136 N10 C156 8(2) . . . . ?
C138 C136 N10 In4 -173.6(11) . . . . ?
C166 C158 N11 N12 -1.5(15) . . . . ?
C156 C158 N11 N12 179.0(11) . . . . ?
C166 C158 N11 In4 -176.4(10) . . . . ?
C156 C158 N11 In4 4.2(15) . . . . ?
C158 N11 N12 C168 4.9(15) . . . . ?
In4 N11 N12 C168 177.9(10) . . . . ?
C158 N11 N12 C31 -177.7(11) . . . . ?
In4 N11 N12 C31 -4.7(18) . . . . ?
C166 C168 N12 N11 -6.1(16) . . . . ?
C166 C168 N12 C31 176.9(13) . . . . ?
C32 C31 N12 N11 -174.1(11) . . . . ?
C32 C31 N12 C168 2.9(19) . . . . ?
C76 C77 N13 C73 9(3) . . . . ?
C74 C73 N13 C77 -14(3) . . . . ?
C88 C87 N15 C91 7(2) . . . . ?
C90 C91 N15 C87 -8(2) . . . . ?
C97 C98 N16 C94 3(2) . . . . ?
C95 C94 N16 C98 -1(2) . . . . ?
C102 C101 N17 C105 0(3) . . . . ?
C104 C105 N17 C101 2(3) . . . . ?
C109 C108 N18 C112 2(3) . . . . ?
C111 C112 N18 C108 1(3) . . . . ?
C116 C115 N19 C119 -3(3) . . . . ?
C118 C119 N19 C115 8(2) . . . . ?
C125 C126 N20 C122 12(3) . . . . ?
C123 C122 N20 C126 -22(3) . . . . ?
C170 C169 N21 C173 0(2) . . . . ?
C170 C169 N21 In8 177.1(10) . . . . ?
C172 C173 N21 C169 0.1(17) . . . . ?
C174 C173 N21 C169 -179.5(11) . . . . ?
C172 C173 N21 In8 -177.6(9) . . . . ?
C174 C173 N21 In8 2.7(13) . . . . ?
C175 C174 N22 N23 6.9(14) . . . . ?
C173 C174 N22 N23 175.0(9) . . . . ?
C175 C174 N22 In8 -178.4(9) . . . . ?
C173 C174 N22 In8 -10.4(13) . . . . ?
C174 N22 N23 C176 -4.0(15) . . . . ?
In8 N22 N23 C176 -176.7(11) . . . . ?
C174 N22 N23 C41 177.8(10) . . . . ?
In8 N22 N23 C41 5.1(18) . . . . ?
C175 C176 N23 N22 0(2) . . . . ?
C175 C176 N23 C41 177.5(15) . . . . ?
C130 C41 N23 N22 178.8(10) . . . . ?
C130 C41 N23 C176 1(2) . . . . ?
C180 C181 N24 C177 -8(2) . . . . ?
C182 C181 N24 C177 177.6(12) . . . . ?
C180 C181 N24 In9 170.3(13) . . . . ?
C182 C181 N24 In9 -4.2(17) . . . . ?
C178 C177 N24 C181 0.6(19) . . . . ?
C178 C177 N24 In9 -177.6(9) . . . . ?
C183 C182 N25 N26 9(2) . . . . ?
C181 C182 N25 N26 -178.2(13) . . . . ?
C183 C182 N25 In9 -163.8(13) . . . . ?
C181 C182 N25 In9 9.1(18) . . . . ?
C183 C184 N26 N25 6(2) . . . . ?
C183 C184 N26 C42 171.1(16) . . . . ?
C182 N25 N26 C184 -8.7(19) . . . . ?
In9 N25 N26 C184 161.3(13) . . . . ?
C182 N25 N26 C42 -176.5(13) . . . . ?
In9 N25 N26 C42 -7(2) . . . . ?
C140 C42 N26 C184 21(2) . . . . ?
C140 C42 N26 N25 -174.3(12) . . . . ?
C186 C185 N27 C189 -1.9(19) . . . . ?
C186 C185 N27 In10 179.1(10) . . . . ?
C188 C189 N27 C185 -0.3(16) . . . . ?
C190 C189 N27 C185 -179.5(10) . . . . ?
C188 C189 N27 In10 178.8(8) . . . . ?
C190 C189 N27 In10 -0.5(13) . . . . ?
C191 C190 N28 N29 0.0(14) . . . . ?
C189 C190 N28 N29 -178.3(10) . . . . ?
C191 C190 N28 In10 -177.9(9) . . . . ?
C189 C190 N28 In10 3.8(13) . . . . ?
C190 N28 N29 C192 2.7(13) . . . . ?
In10 N28 N29 C192 180.0(9) . . . . ?
C190 N28 N29 C43 178.3(10) . . . . ?
In10 N28 N29 C43 -4.5(16) . . . . ?
C191 C192 N29 N28 -4.4(17) . . . . ?
C191 C192 N29 C43 -179.5(13) . . . . ?
C150 C43 N29 N28 175.4(10) . . . . ?
C150 C43 N29 C192 -10.2(19) . . . . ?
C194 C193 N30 C197 2.0(17) . . . . ?
C194 C193 N30 In11 -179.3(9) . . . . ?
C196 C197 N30 C193 1.1(17) . . . . ?
C198 C197 N30 C193 179.3(10) . . . . ?
C196 C197 N30 In11 -177.6(9) . . . . ?
C198 C197 N30 In11 0.6(13) . . . . ?
C197 C198 N31 N32 178.4(11) . . . . ?
C199 C198 N31 N32 0.9(14) . . . . ?
C197 C198 N31 In11 4.0(15) . . . . ?
C199 C198 N31 In11 -173.5(9) . . . . ?
C199 C200 N32 N31 -1.9(18) . . . . ?
C199 C200 N32 C44 -179.4(13) . . . . ?
C198 N31 N32 C200 0.6(15) . . . . ?
In11 N31 N32 C200 172.8(10) . . . . ?
C198 N31 N32 C44 178.4(10) . . . . ?
In11 N31 N32 C44 -9.4(18) . . . . ?
C160 C44 N32 C200 1(2) . . . . ?
C160 C44 N32 N31 -176.1(11) . . . . ?
C202 C201 N33 C205 7(2) . . . . ?
C204 C205 N33 C201 -6(2) . . . . ?
C216 C215 N35 C219 1(3) . . . . ?
C218 C219 N35 C215 3(2) . . . . ?
C225 C226 N36 C222 6(3) . . . . ?
C223 C222 N36 C226 -5(3) . . . . ?
C232 C233 N37 C229 5(2) . . . . ?
C230 C229 N37 C233 -6(2) . . . . ?
C237 C236 N38 C240 -2(2) . . . . ?
C239 C240 N38 C236 0(2) . . . . ?
C244 C243 N39 C247 4(3) . . . . ?
C246 C247 N39 C243 -8(3) . . . . ?
C251 C250 N40 C254 -16(3) . . . . ?
C253 C254 N40 C250 12(3) . . . . ?
O2 C8 O1 C7 -89.8(14) . . . . ?
C6 C7 O1 C8 80.6(15) . . . . ?
C2 C7 O1 C8 -103.5(12) . . . . ?
C12 C13 O2 C8 102.4(12) . . . . ?
C14 C13 O2 C8 -81.0(14) . . . . ?
O1 C8 O2 C13 96.8(15) . . . . ?
C16 C17 O3 C18 76.1(18) . . . . ?
C12 C17 O3 C18 -105.5(17) . . . . ?
O4 C18 O3 C17 -90(2) . . . . ?
O3 C18 O4 C23 90.7(19) . . . . ?
C24 C23 O4 C18 -84(2) . . . . ?
C22 C23 O4 C18 101.7(19) . . . . ?
C22 C27 O5 C28 -99.9(15) . . . . ?
C26 C27 O5 C28 83.4(15) . . . . ?
O6 C28 O5 C27 -94.9(14) . . . . ?
C34 C33 O6 C28 -82.3(15) . . . . ?
C32 C33 O6 C28 102.1(14) . . . . ?
O5 C28 O6 C33 93.4(14) . . . . ?
O8 C38 O7 C37 -91.6(12) . . . . ?
C32 C37 O7 C38 -99.1(12) . . . . ?
C36 C37 O7 C38 81.2(12) . . . . ?
C2 C3 O8 C38 100.4(12) . . . . ?
C4 C3 O8 C38 -77.6(13) . . . . ?
O7 C38 O8 C3 88.1(13) . . . . ?
O10 C107 O9 In3 -2.4(12) . . . . ?
C104 C107 O9 In3 174.6(9) . . . . ?
O9 C107 O10 In3 2.3(11) . . . . ?
C104 C107 O10 In3 -174.9(9) . . . . ?
O12 C127 O11 In3 -5.9(14) . . . . ?
C123 C127 O11 In3 172.6(12) . . . . ?
O11 C127 O12 In3 6.3(15) . . . . ?
C123 C127 O12 In3 -172.3(12) . . . . ?
O14 C78 O13 In3 -0.5(15) . . . . ?
C74 C78 O13 In3 179.7(14) . . . . ?
O13 C78 O14 In3 0.5(17) . . . . ?
C74 C78 O14 In3 -179.6(10) . . . . ?
O16 C114 O15 In1 -4.7(12) . . . . ?
C111 C114 O15 In1 175.3(10) . . . . ?
O15 C114 O16 In1 4.6(12) . . . . ?
C111 C114 O16 In1 -175.4(10) . . . . ?
O18 C106 O17 In1 -7.9(16) . . . . ?
C102 C106 O17 In1 174.3(12) . . . . ?
O17 C106 O18 In1 8.5(17) . . . . ?
C102 C106 O18 In1 -173.7(11) . . . . ?
O20 C85 O19 O19' 61(6) . . . . ?
C81 C85 O19 O19' -147(5) . . . . ?
In1 C85 O19 O19' 44(5) . . . . ?
O19' C85 O20 In1 5(3) . . . . ?
O19 C85 O20 In1 -21(3) . . . . ?
C81 C85 O20 In1 -171.6(10) . . . . ?
O22 C121 O21 In2 -0.7(15) . . . . ?
C118 C121 O21 In2 -180.0(11) . . . . ?
O21 C121 O22 In2 0.7(15) . . . . ?
C118 C121 O22 In2 180.0(12) . . . . ?
O24 C113 O23 In2 -6.3(13) . . . . ?
C109 C113 O23 In2 175.6(13) . . . . ?
O23 C113 O24 In2 6.6(14) . . . . ?
C109 C113 O24 In2 -175.3(12) . . . . ?
O25 C92 O26 In2 1.5(16) . . . . ?
C88 C92 O26 In2 179.6(7) . . . . ?
O28 C128 O27 In4 2.0(12) . . . . ?
C125 C128 O27 In4 175.8(10) . . . . ?
O27 C128 O28 In4 -2.0(12) . . . . ?
C125 C128 O28 In4 -175.6(11) . . . . ?
O30 C120 O29 In4 -1.2(11) . . . . ?
C116 C120 O29 In4 173.5(10) . . . . ?
O29 C120 O30 In4 1.3(12) . . . . ?
C116 C120 O30 In4 -173.0(10) . . . . ?
O32 C99 O31 In4 3.1(14) . . . . ?
C95 C99 O31 In4 -175.8(11) . . . . ?
O31 C99 O32 In4 -3.6(15) . . . . ?
C95 C99 O32 In4 175.4(9) . . . . ?
O34 C79 O33 In6 7(2) . . . . ?
C76 C79 O33 In6 -175.6(8) . . . . ?
O33 C79 O34 In5 -1(2) . . . . ?
C76 C79 O34 In5 -177.9(8) . . . . ?
O35 C86 O36 In5 -13(4) . . . . ?
C83 C86 O36 In5 -171.7(11) . . . . ?
O37 C93 O38 In5 8(3) . . . . ?
C90 C93 O38 In5 176.6(9) . . . . ?
O40 C100 O39 In6 -13(2) . . . . ?
C97 C100 O39 In6 164.8(8) . . . . ?
O39 C100 O40 In5 3.5(19) . . . . ?
C97 C100 O40 In5 -174.2(7) . . . . ?
C134 C135 O41 C69 86.6(15) . . . . ?
C130 C135 O41 C69 -96.9(15) . . . . ?
O42 C69 O41 C135 -96.9(13) . . . . ?
O41 C69 O42 C141 91.6(13) . . . . ?
C140 C141 O42 C69 102.5(14) . . . . ?
C142 C141 O42 C69 -82.0(14) . . . . ?
C144 C145 O43 C70 79.0(14) . . . . ?
C140 C145 O43 C70 -101.9(13) . . . . ?
O44 C70 O43 C145 -86.0(14) . . . . ?
O43 C70 O44 C151 89.4(13) . . . . ?
C150 C151 O44 C70 96.7(15) . . . . ?
C152 C151 O44 C70 -85.2(13) . . . . ?
C154 C155 O45 C71 81.1(14) . . . . ?
C150 C155 O45 C71 -104.2(13) . . . . ?
O46 C71 O45 C155 -91.5(13) . . . . ?
C160 C161 O46 C71 97.7(12) . . . . ?
C162 C161 O46 C71 -83.5(12) . . . . ?
O45 C71 O46 C161 96.3(13) . . . . ?
C160 C165 O47 C72 -102.2(12) . . . . ?
C164 C165 O47 C72 85.4(12) . . . . ?
O48 C72 O47 C165 -97.6(14) . . . . ?
C132 C131 O48 C72 -79.7(15) . . . . ?
C130 C131 O48 C72 100.9(13) . . . . ?
O47 C72 O48 C131 93.8(13) . . . . ?
O50 C235 O49 In8 -2.5(14) . . . . ?
C232 C235 O49 In8 174.8(10) . . . . ?
O49 C235 O50 In8 2.3(13) . . . . ?
C232 C235 O50 In8 -175.1(9) . . . . ?
O52 C255 O51 In8 -11.2(13) . . . . ?
C251 C255 O51 In8 174.3(11) . . . . ?
O51 C255 O52 In8 12.2(14) . . . . ?
C251 C255 O52 In8 -173.7(11) . . . . ?
O54 C206 O53 In8 -3.3(10) . . . . ?
C202 C206 O53 In8 178.7(8) . . . . ?
O53 C206 O54 In8 3.7(12) . . . . ?
C202 C206 O54 In8 -178.3(8) . . . . ?
O56 C242 O55 In9 -6.3(13) . . . . ?
C239 C242 O55 In9 171.1(10) . . . . ?
O55 C242 O56 In9 5.8(12) . . . . ?
C239 C242 O56 In9 -171.5(12) . . . . ?
O58 C234 O57 In9 -8.7(12) . . . . ?
C230 C234 O57 In9 173.7(10) . . . . ?
O57 C234 O58 In9 9.0(12) . . . . ?
C230 C234 O58 In9 -173.4(10) . . . . ?
O60 C213 O59 In9 7.1(16) . . . . ?
C209 C213 O59 In9 -179.0(15) . . . . ?
O59 C213 O60 In9 -8.2(19) . . . . ?
C209 C213 O60 In9 177.2(10) . . . . ?
O62 C249 O61 In10 -4.2(13) . . . . ?
C246 C249 O61 In10 172.6(9) . . . . ?
O61 C249 O62 In10 3.9(12) . . . . ?
C246 C249 O62 In10 -172.9(9) . . . . ?
O64 C241 O63 In10 -6.5(10) . . . . ?
C237 C241 O63 In10 175.1(9) . . . . ?
O63 C241 O64 In10 6.8(10) . . . . ?
C237 C241 O64 In10 -174.8(9) . . . . ?
O66 C220 O65 In10 4.5(12) . . . . ?
C216 C220 O65 In10 -176.9(12) . . . . ?
O65 C220 O66 In10 -5.3(14) . . . . ?
C216 C220 O66 In10 176.0(8) . . . . ?
O68 C256 O67 In11 -4.9(12) . . . . ?
C253 C256 O67 In11 178.0(10) . . . . ?
O67 C256 O68 In11 4.8(12) . . . . ?
C253 C256 O68 In11 -178.2(10) . . . . ?
O70 C248 O69 In11 -5.2(10) . . . . ?
C244 C248 O69 In11 175.3(9) . . . . ?
O69 C248 O70 In11 5.4(10) . . . . ?
C244 C248 O70 In11 -175.1(10) . . . . ?
O72 C227 O71 In11 -7.1(15) . . . . ?
C223 C227 O71 In11 -175.1(17) . . . . ?
O71 C227 O72 In11 8.6(18) . . . . ?
C223 C227 O72 In11 177.9(11) . . . . ?
O73 C207 O74 In7 -4(3) . . . . ?
C204 C207 O74 In7 -178.2(9) . . . . ?
O75 C214 O76 In7 2(3) . . . . ?
C211 C214 O76 In7 -177.6(9) . . . . ?
O78 C221 O77 In6 -7.9(19) . . . . ?
C218 C221 O77 In6 173.4(8) . . . . ?
O77 C221 O78 In7 8.1(18) . . . . ?
C218 C221 O78 In7 -173.2(7) . . . . ?
O80 C228 O79 In6 2(2) . . . . ?
C225 C228 O79 In6 -168.2(9) . . . . ?
O79 C228 O80 In7 8(2) . . . . ?
C225 C228 O80 In7 177.6(9) . . . . ?
C27 C22 C21 N9 -93.3(17) . . . . ?
C23 C22 C21 N9 88.1(17) . . . . ?
N8 N9 C21 C22 -178.5(13) . . . . ?
C64 N9 C21 C22 12(3) . . . . ?
C85 O19 O19' In1 -96(6) . . . . ?
O20 C85 O19' O19 -135(5) . . . . ?
C81 C85 O19' O19 41(6) . . . . ?
In1 C85 O19' O19 -131(5) . . . . ?
O20 C85 O19' In1 -4(2) . . . . ?
O19 C85 O19' In1 131(5) . . . . ?
C81 C85 O19' In1 171.8(17) . . . . ?
